data_4324996
loop_
_publ_author_name
'Glen E. Alliger'
'Peter M\"uller'
'Loi H. Do'
'Christopher C. Cummins'
'Daniel G. Nocera'

_publ_section_title
;
 Family of Cofacial Bimetallic Complexes of a Hexaanionic Carboxamide
 Cryptand
;
_journal_name_full 'Inorganic Chemistry'
_journal_page_first 4107
_journal_page_last 4115
_journal_paper_doi 10.1021/ic200143b
_journal_volume 50
_journal_year 2011
_chemical_formula_sum 'C85.5 H115.5 K2 N12.5 O19.5 Zn2'
_chemical_formula_weight 1839.34
_chemical_name_systematic
; 
 ? 
;
_space_group_IT_number 9
_symmetry_cell_setting monoclinic
_symmetry_space_group_name_Hall 'C -2yc'
_symmetry_space_group_name_H-M 'C 1 c 1'
_atom_sites_solution_hydrogens geom
_atom_sites_solution_primary direct
_atom_sites_solution_secondary difmap
_audit_creation_method SHELXL-97
_cell_angle_alpha 90.00
_cell_angle_beta 112.8160(10)
_cell_angle_gamma 90.00
_cell_formula_units_Z 8
_cell_length_a 22.2621(14)
_cell_length_b 35.414(2)
_cell_length_c 27.293(2)
_cell_measurement_reflns_used 9722
_cell_measurement_temperature 100(2)
_cell_measurement_theta_max 29.87
_cell_measurement_theta_min 2.72
_cell_volume 19834(2)
_computing_cell_refinement 'SAINT 7.46A (Bruker-AXS, 2009)'
_computing_data_collection 'APEX2 v2009.9.0 (Bruker-AXS, 2009)'
_computing_data_reduction 'SAINT 7.46A (Bruker-AXS, 2009)'
_computing_molecular_graphics 'Bruker SHELXTL'
_computing_publication_material 'Bruker SHELXTL'
_computing_structure_refinement 'SHELXL-97 (Sheldrick, 2008)'
_computing_structure_solution 'SHELXS-97 (Sheldrick, 2008)'
_diffrn_ambient_temperature 100(2)
_diffrn_detector_area_resol_mean 8.3
_diffrn_measured_fraction_theta_full 1.000
_diffrn_measured_fraction_theta_max 1.000
_diffrn_measurement_device_type 'Bruker Smart APEX CCD'
_diffrn_measurement_method '\f and \w scans'
_diffrn_radiation_monochromator graphite
_diffrn_radiation_source 'fine-focus sealed tube'
_diffrn_radiation_type MoK\a
_diffrn_radiation_wavelength 0.71073
_diffrn_reflns_av_R_equivalents 0.0531
_diffrn_reflns_av_sigmaI/netI 0.0601
_diffrn_reflns_limit_h_max 30
_diffrn_reflns_limit_h_min -30
_diffrn_reflns_limit_k_max 48
_diffrn_reflns_limit_k_min -47
_diffrn_reflns_limit_l_max 37
_diffrn_reflns_limit_l_min -37
_diffrn_reflns_number 214790
_diffrn_reflns_theta_full 29.13
_diffrn_reflns_theta_max 29.13
_diffrn_reflns_theta_min 1.15
_exptl_absorpt_coefficient_mu 0.635
_exptl_absorpt_correction_T_max 0.7587
_exptl_absorpt_correction_T_min 0.7417
_exptl_absorpt_correction_type multi-scan
_exptl_absorpt_process_details 'SADABS (Sheldrick, 2009)'
_exptl_crystal_colour colourless
_exptl_crystal_density_diffrn 1.232
_exptl_crystal_description block
_exptl_crystal_F_000 7760
_exptl_crystal_size_max 0.50
_exptl_crystal_size_mid 0.48
_exptl_crystal_size_min 0.46
_platon_squeeze_details
;
;
_refine_diff_density_max 1.205
_refine_diff_density_min -0.665
_refine_diff_density_rms 0.077
_refine_ls_abs_structure_details 'Flack H D (1983), Acta Cryst. A39, 876-881'
_refine_ls_abs_structure_Flack 0.308(6)
_refine_ls_extinction_method none
_refine_ls_goodness_of_fit_ref 1.021
_refine_ls_hydrogen_treatment constr
_refine_ls_matrix_type full
_refine_ls_number_parameters 2932
_refine_ls_number_reflns 52943
_refine_ls_number_restraints 7938
_refine_ls_restrained_S_all 1.025
_refine_ls_R_factor_all 0.0830
_refine_ls_R_factor_gt 0.0582
_refine_ls_shift/su_max 0.002
_refine_ls_shift/su_mean 0.000
_refine_ls_structure_factor_coef Fsqd
_refine_ls_weighting_details 'calc w=1/[\s^2^(Fo^2^)+(0.0946P)^2^+0.0000P] where P=(Fo^2^+2Fc^2^)/3'
_refine_ls_weighting_scheme calc
_refine_ls_wR_factor_gt 0.1455
_refine_ls_wR_factor_ref 0.1578
_reflns_number_gt 37929
_reflns_number_total 52943
_reflns_threshold_expression >2sigma(I)
_cod_data_source_file ic200143b_si_006.cif
_cod_data_source_block 08259_sq
_cod_original_cell_volume 19833(2)
_cod_original_formula_sum 'C85.50 H115.50 K2 N12.50 O19.50 Zn2'
_cod_database_code 4324996

loop_
_symmetry_equiv_pos_as_xyz
'x, y, z'
'x, -y, z+1/2'
'x+1/2, y+1/2, z'
'x+1/2, -y+1/2, z+1/2'

loop_
_atom_site_label
_atom_site_type_symbol
_atom_site_fract_x
_atom_site_fract_y
_atom_site_fract_z
_atom_site_U_iso_or_equiv
_atom_site_adp_type
_atom_site_occupancy
_atom_site_symmetry_multiplicity
_atom_site_calc_flag
_atom_site_refinement_flags
_atom_site_disorder_assembly
_atom_site_disorder_group
Zn1 Zn 0.494047(19) 0.287316(11) 0.755134(14) 0.02798(9) Uani 1 1 d U . .
N1 N 0.49100(14) 0.22668(8) 0.76021(11) 0.0293(6) Uani 1 1 d U . .
C101 C 0.56001(19) 0.21547(10) 0.78918(14) 0.0329(7) Uani 1 1 d U . .
H10C H 0.5805 0.2107 0.7634 0.039 Uiso 1 1 calc R . .
H10D H 0.5619 0.1918 0.8090 0.039 Uiso 1 1 calc R . .
C102 C 0.5982(2) 0.24677(10) 0.82834(14) 0.0356(8) Uani 1 1 d U . .
H10A H 0.5827 0.2488 0.8577 0.043 Uiso 1 1 calc R . .
H10B H 0.6452 0.2405 0.8438 0.043 Uiso 1 1 calc R . .
N101 N 0.58793(15) 0.28275(8) 0.79945(11) 0.0280(6) Uani 1 1 d U . .
O101 O 0.68866(13) 0.30404(7) 0.85641(10) 0.0394(6) Uani 1 1 d U . .
C103 C 0.63481(16) 0.30733(9) 0.81646(13) 0.0262(6) Uani 1 1 d DU . .
C201 C 0.46338(19) 0.21363(10) 0.70361(14) 0.0331(7) Uani 1 1 d U . .
H20A H 0.4152 0.2128 0.6905 0.040 Uiso 1 1 calc R . .
H20B H 0.4793 0.1878 0.7013 0.040 Uiso 1 1 calc R . .
C202 C 0.48366(18) 0.24023(10) 0.66962(14) 0.0308(7) Uani 1 1 d U . .
H20C H 0.5314 0.2389 0.6797 0.037 Uiso 1 1 calc R . .
H20D H 0.4619 0.2331 0.6317 0.037 Uiso 1 1 calc R . .
N201 N 0.46458(15) 0.27910(8) 0.67787(11) 0.0284(6) Uani 1 1 d U . .
O201 O 0.44004(14) 0.29561(7) 0.59101(10) 0.0352(6) Uani 1 1 d U . .
C203 C 0.44243(16) 0.30191(9) 0.63628(13) 0.0253(6) Uani 1 1 d DU . .
C301 C 0.4488(2) 0.21925(11) 0.78947(16) 0.0388(8) Uani 1 1 d U . .
H30C H 0.4761 0.2165 0.8278 0.047 Uiso 1 1 calc R . .
H30D H 0.4251 0.1952 0.7768 0.047 Uiso 1 1 calc R . .
C302 C 0.3998(2) 0.25100(11) 0.78195(18) 0.0441(9) Uani 1 1 d U . .
H30A H 0.3670 0.2510 0.7450 0.053 Uiso 1 1 calc R . .
H30B H 0.3769 0.2474 0.8063 0.053 Uiso 1 1 calc R . .
N301 N 0.43551(17) 0.28719(9) 0.79351(13) 0.0356(7) Uani 1 1 d U . .
O301 O 0.37739(17) 0.30811(9) 0.84169(14) 0.0572(8) Uani 1 1 d U . .
C303 C 0.4210(2) 0.31155(12) 0.82390(15) 0.0402(8) Uani 1 1 d DU . .
Zn2 Zn 0.50944(2) 0.468622(11) 0.746431(16) 0.03179(10) Uani 1 1 d U . .
N2 N 0.50732(16) 0.52977(8) 0.74039(14) 0.0359(6) Uani 1 1 d U . .
C111 C 0.57699(19) 0.54104(10) 0.76177(17) 0.0395(8) Uani 1 1 d U . .
H11C H 0.5814 0.5668 0.7767 0.047 Uiso 1 1 calc R . .
H11D H 0.5928 0.5415 0.7325 0.047 Uiso 1 1 calc R . .
C112 C 0.61876(19) 0.51390(10) 0.80478(16) 0.0386(8) Uani 1 1 d U . .
H11E H 0.6655 0.5195 0.8143 0.046 Uiso 1 1 calc R . .
H11F H 0.6091 0.5169 0.8371 0.046 Uiso 1 1 calc R . .
N102 N 0.60433(15) 0.47505(8) 0.78471(13) 0.0341(7) Uani 1 1 d U . .
O102 O 0.70346(13) 0.45406(7) 0.84438(11) 0.0409(6) Uani 1 1 d U . .
C110 C 0.65058(18) 0.44929(10) 0.80659(14) 0.0325(7) Uani 1 1 d DU . .
C211 C 0.4733(2) 0.53756(11) 0.68293(16) 0.0400(9) Uani 1 1 d U . .
H21A H 0.4892 0.5616 0.6740 0.048 Uiso 1 1 calc R . .
H21B H 0.4259 0.5400 0.6740 0.048 Uiso 1 1 calc R . .
C212 C 0.4856(2) 0.50553(10) 0.65073(16) 0.0429(9) Uani 1 1 d U . .
H21C H 0.4588 0.5093 0.6125 0.051 Uiso 1 1 calc R . .
H21D H 0.5320 0.5055 0.6556 0.051 Uiso 1 1 calc R . .
N202 N 0.46898(16) 0.46919(8) 0.66819(12) 0.0332(7) Uani 1 1 d U . .
O202 O 0.43344(14) 0.44678(7) 0.58231(10) 0.0393(6) Uani 1 1 d U . .
C210 C 0.44235(17) 0.44328(10) 0.63070(14) 0.0291(7) Uani 1 1 d DU . .
C311 C 0.4705(2) 0.54141(11) 0.77255(16) 0.0398(8) Uani 1 1 d U . .
H31C H 0.4481 0.5656 0.7587 0.048 Uiso 1 1 calc R . .
H31D H 0.5012 0.5456 0.8097 0.048 Uiso 1 1 calc R . .
C312 C 0.4210(2) 0.51238(11) 0.77166(17) 0.0415(9) Uani 1 1 d U . .
H31E H 0.4013 0.5195 0.7972 0.050 Uiso 1 1 calc R . .
H31F H 0.3858 0.5113 0.7357 0.050 Uiso 1 1 calc R . .
N302 N 0.45196(15) 0.47518(8) 0.78574(12) 0.0330(6) Uani 1 1 d U . .
O302 O 0.37766(14) 0.45775(8) 0.82131(12) 0.0468(7) Uani 1 1 d U . .
C310 C 0.42741(19) 0.45157(11) 0.81126(15) 0.0368(8) Uani 1 1 d DU . .
C104 C 0.62675(15) 0.34314(9) 0.78379(13) 0.0271(7) Uani 1 1 d DU . .
C105 C 0.64336(17) 0.37806(9) 0.80965(15) 0.0287(7) Uani 1 1 d DU . .
H105 H 0.6600 0.3793 0.8474 0.034 Uiso 1 1 calc R . .
C106 C 0.63529(17) 0.41128(10) 0.77939(14) 0.0291(7) Uani 1 1 d DU . .
C107 C 0.61465(17) 0.40917(10) 0.72459(15) 0.0306(7) Uani 1 1 d DU . .
H107 H 0.6089 0.4316 0.7041 0.037 Uiso 1 1 calc R . .
C109 C 0.60482(17) 0.34153(9) 0.72879(13) 0.0268(7) Uani 1 1 d DU . .
H109 H 0.5914 0.3181 0.7109 0.032 Uiso 1 1 calc R . .
C108 C 0.60253(17) 0.37420(9) 0.69999(14) 0.0276(7) Uani 1 1 d DU . .
O103 O 0.58549(13) 0.37123(6) 0.64591(10) 0.0330(5) Uani 1 1 d DU A .
C113 C 0.62297(17) 0.39177(8) 0.62450(12) 0.0341(7) Uani 1 1 d DU . .
C114 C 0.6896(2) 0.38657(12) 0.64198(19) 0.0354(11) Uani 0.812(4) 1 d PDU A 1
H114 H 0.7112 0.3695 0.6703 0.043 Uiso 0.812(4) 1 calc PR A 1
C115 C 0.7238(2) 0.40570(14) 0.6188(2) 0.0368(10) Uani 0.812(4) 1 d PDU A 1
O104 O 0.78911(16) 0.39813(12) 0.63691(18) 0.0577(12) Uani 0.812(4) 1 d PDU A 1
C119 C 0.8265(3) 0.4134(2) 0.6099(3) 0.069(2) Uani 0.812(4) 1 d PDU A 1
H11A H 0.8311 0.4411 0.6155 0.083 Uiso 0.812(4) 1 calc PR A 1
H11B H 0.8048 0.4085 0.5713 0.083 Uiso 0.812(4) 1 calc PR A 1
C120 C 0.8929(3) 0.3949(2) 0.6317(4) 0.096(3) Uani 0.812(4) 1 d PDU A 1
H12A H 0.9135 0.3991 0.6706 0.115 Uiso 0.812(4) 1 calc PR A 1
H12B H 0.9209 0.4066 0.6153 0.115 Uiso 0.812(4) 1 calc PR A 1
C121 C 0.8874(7) 0.3502(3) 0.6198(8) 0.196(8) Uani 0.812(4) 1 d PDU A 1
H12C H 0.9308 0.3388 0.6356 0.293 Uiso 0.812(4) 1 calc PR A 1
H12D H 0.8693 0.3460 0.5813 0.293 Uiso 0.812(4) 1 calc PR A 1
H12E H 0.8588 0.3387 0.6353 0.293 Uiso 0.812(4) 1 calc PR A 1
C116 C 0.6941(2) 0.4312(2) 0.5782(2) 0.0481(10) Uani 0.812(4) 1 d PDU A 1
H116 H 0.7183 0.4433 0.5607 0.058 Uiso 0.812(4) 1 calc PR A 1
C118 C 0.5910(2) 0.41918(13) 0.58620(17) 0.0342(10) Uani 0.812(4) 1 d PDU A 1
H118 H 0.5459 0.4242 0.5761 0.041 Uiso 0.812(4) 1 calc PR A 1
C117 C 0.6281(2) 0.43872(13) 0.56360(19) 0.0369(11) Uani 0.812(4) 1 d PDU A 1
O105 O 0.60216(16) 0.46522(10) 0.52465(14) 0.0454(9) Uani 0.812(4) 1 d PDU A 1
C122 C 0.5340(2) 0.47414(15) 0.50617(19) 0.0427(12) Uani 0.812(4) 1 d PDU A 1
H12F H 0.5243 0.4868 0.5346 0.051 Uiso 0.812(4) 1 calc PR A 1
H12G H 0.5075 0.4508 0.4958 0.051 Uiso 0.812(4) 1 calc PR A 1
C123 C 0.5182(2) 0.49996(13) 0.45903(19) 0.0434(12) Uani 0.812(4) 1 d PDU A 1
H12H H 0.5455 0.5229 0.4699 0.052 Uiso 0.812(4) 1 calc PR A 1
H12I H 0.4720 0.5078 0.4466 0.052 Uiso 0.812(4) 1 calc PR A 1
C124 C 0.5301(6) 0.48057(19) 0.4132(3) 0.0546(18) Uani 0.812(4) 1 d PDU A 1
H12J H 0.5199 0.4982 0.3834 0.082 Uiso 0.812(4) 1 calc PR A 1
H12K H 0.5022 0.4582 0.4016 0.082 Uiso 0.812(4) 1 calc PR A 1
H12L H 0.5759 0.4729 0.4253 0.082 Uiso 0.812(4) 1 calc PR A 1
C14A C 0.6886(4) 0.4000(3) 0.6527(5) 0.034(3) Uani 0.188(4) 1 d PDU A 2
H14A H 0.7101 0.3918 0.6884 0.040 Uiso 0.188(4) 1 calc PR A 2
C15A C 0.7212(5) 0.4198(4) 0.6285(5) 0.048(4) Uani 0.188(4) 1 d PDU A 2
O04A O 0.7863(6) 0.4247(6) 0.6572(6) 0.077(5) Uani 0.188(4) 1 d PDU A 2
C19A C 0.8301(11) 0.4268(9) 0.6312(13) 0.086(6) Uani 0.188(4) 1 d PDU A 2
H19A H 0.8754 0.4271 0.6580 0.103 Uiso 0.188(4) 1 calc PR A 2
H19B H 0.8226 0.4507 0.6107 0.103 Uiso 0.188(4) 1 calc PR A 2
C20A C 0.8216(17) 0.3939(10) 0.5941(11) 0.093(7) Uani 0.188(4) 1 d PDU A 2
H20E H 0.8347 0.4017 0.5648 0.112 Uiso 0.188(4) 1 calc PR A 2
H20F H 0.7749 0.3869 0.5782 0.112 Uiso 0.188(4) 1 calc PR A 2
C21A C 0.863(3) 0.3573(12) 0.623(3) 0.163(17) Uani 0.188(4) 1 d PDU A 2
H21E H 0.8840 0.3464 0.6001 0.245 Uiso 0.188(4) 1 calc PR A 2
H21F H 0.8346 0.3385 0.6287 0.245 Uiso 0.188(4) 1 calc PR A 2
H21G H 0.8972 0.3647 0.6570 0.245 Uiso 0.188(4) 1 calc PR A 2
C16A C 0.6908(6) 0.4322(6) 0.5765(6) 0.0481(10) Uani 0.188(4) 1 d PDU A 2
H16A H 0.7148 0.4452 0.5595 0.058 Uiso 0.188(4) 1 calc PR A 2
C18A C 0.5894(6) 0.4052(3) 0.5734(3) 0.034(3) Uani 0.188(4) 1 d PDU A 2
H18A H 0.5440 0.4009 0.5552 0.040 Uiso 0.188(4) 1 calc PR A 2
C17A C 0.6247(6) 0.4252(4) 0.5498(4) 0.044(4) Uani 0.188(4) 1 d PDU A 2
O05A O 0.5972(5) 0.4326(4) 0.4965(4) 0.041(3) Uani 0.188(4) 1 d PDU A 2
C22A C 0.5276(6) 0.4296(7) 0.4687(6) 0.052(5) Uani 0.188(4) 1 d PDU A 2
H22A H 0.5049 0.4438 0.4877 0.062 Uiso 0.188(4) 1 calc PR A 2
H22B H 0.5137 0.4028 0.4660 0.062 Uiso 0.188(4) 1 calc PR A 2
C23A C 0.5115(10) 0.4461(6) 0.4138(5) 0.044(4) Uani 0.188(4) 1 d PDU A 2
H23A H 0.4652 0.4414 0.3911 0.053 Uiso 0.188(4) 1 calc PR A 2
H23B H 0.5388 0.4341 0.3969 0.053 Uiso 0.188(4) 1 calc PR A 2
C24A C 0.525(3) 0.4890(6) 0.4198(15) 0.0546(18) Uani 0.188(4) 1 d PDU A 2
H24A H 0.5154 0.5002 0.3847 0.082 Uiso 0.188(4) 1 calc PR A 2
H24B H 0.5709 0.4933 0.4426 0.082 Uiso 0.188(4) 1 calc PR A 2
H24C H 0.4972 0.5007 0.4360 0.082 Uiso 0.188(4) 1 calc PR A 2
C204 C 0.41807(16) 0.33915(9) 0.64785(12) 0.0266(7) Uani 1 1 d DU . .
C205 C 0.43898(17) 0.37291(9) 0.63266(13) 0.0261(7) Uani 1 1 d DU . .
H205 H 0.4654 0.3725 0.6124 0.031 Uiso 1 1 calc R . .
C206 C 0.42009(17) 0.40740(9) 0.64797(13) 0.0278(7) Uani 1 1 d DU . .
C207 C 0.37876(18) 0.40791(10) 0.67459(14) 0.0316(7) Uani 1 1 d DU . .
H207 H 0.3679 0.4312 0.6863 0.038 Uiso 1 1 calc R . .
C209 C 0.37431(17) 0.33971(9) 0.67319(14) 0.0292(7) Uani 1 1 d DU . .
H209 H 0.3592 0.3169 0.6827 0.035 Uiso 1 1 calc R . .
C208 C 0.35312(17) 0.37473(9) 0.68430(14) 0.0279(7) Uani 1 1 d DU B .
O203 O 0.30841(13) 0.37641(7) 0.70840(11) 0.0367(6) Uani 1 1 d DU . .
C213 C 0.2537(3) 0.35328(18) 0.6908(4) 0.0360(17) Uani 0.625(6) 1 d PDU B 1
C214 C 0.2097(4) 0.3584(2) 0.6394(3) 0.0351(16) Uani 0.625(6) 1 d PDU B 1
H214 H 0.2175 0.3766 0.6170 0.042 Uiso 0.625(6) 1 calc PR B 1
C215 C 0.1533(3) 0.3363(2) 0.6209(3) 0.0411(16) Uani 0.625(6) 1 d PDU B 1
O204 O 0.1117(3) 0.3445(2) 0.5710(2) 0.077(2) Uani 0.625(6) 1 d PDU B 1
C219 C 0.0483(4) 0.3276(3) 0.5505(4) 0.088(3) Uani 0.625(6) 1 d PDU B 1
H21H H 0.0241 0.3341 0.5730 0.105 Uiso 0.625(6) 1 calc PR B 1
H21I H 0.0516 0.2998 0.5490 0.105 Uiso 0.625(6) 1 calc PR B 1
C220 C 0.0143(5) 0.3439(3) 0.4949(4) 0.117(5) Uani 0.625(6) 1 d PDU B 1
H22C H -0.0279 0.3308 0.4771 0.140 Uiso 0.625(6) 1 calc PR B 1
H22D H 0.0413 0.3388 0.4741 0.140 Uiso 0.625(6) 1 calc PR B 1
C221 C 0.0013(7) 0.3880(3) 0.4942(5) 0.109(4) Uani 0.625(6) 1 d PDU B 1
H22E H -0.0200 0.3966 0.4574 0.163 Uiso 0.625(6) 1 calc PR B 1
H22F H 0.0429 0.4013 0.5115 0.163 Uiso 0.625(6) 1 calc PR B 1
H22G H -0.0269 0.3933 0.5134 0.163 Uiso 0.625(6) 1 calc PR B 1
C216 C 0.1426(5) 0.3099(2) 0.6529(3) 0.0444(19) Uani 0.625(6) 1 d PDU B 1
H216 H 0.1041 0.2950 0.6399 0.053 Uiso 0.625(6) 1 calc PR B 1
C218 C 0.2447(6) 0.3252(3) 0.7234(4) 0.043(3) Uani 0.625(6) 1 d PDU B 1
H218 H 0.2769 0.3203 0.7578 0.052 Uiso 0.625(6) 1 calc PR B 1
C217 C 0.1874(6) 0.3048(3) 0.7038(4) 0.047(2) Uani 0.625(6) 1 d PDU B 1
O205 O 0.1718(5) 0.2777(3) 0.7332(3) 0.0514(17) Uani 0.625(6) 1 d PDU B 1
C222 C 0.2216(4) 0.2675(2) 0.7829(3) 0.059(2) Uani 0.625(6) 1 d PDU B 1
H22H H 0.2361 0.2899 0.8063 0.070 Uiso 0.625(6) 1 calc PR B 1
H22I H 0.2596 0.2567 0.7776 0.070 Uiso 0.625(6) 1 calc PR B 1
C223 C 0.1908(5) 0.2381(2) 0.8073(4) 0.063(2) Uani 0.625(6) 1 d PDU B 1
H22J H 0.2241 0.2289 0.8411 0.076 Uiso 0.625(6) 1 calc PR B 1
H22K H 0.1755 0.2163 0.7829 0.076 Uiso 0.625(6) 1 calc PR B 1
C224 C 0.1323(6) 0.2548(3) 0.8181(5) 0.098(4) Uani 0.625(6) 1 d PDU B 1
H22L H 0.1119 0.2349 0.8311 0.147 Uiso 0.625(6) 1 calc PR B 1
H22M H 0.1002 0.2653 0.7850 0.147 Uiso 0.625(6) 1 calc PR B 1
H22N H 0.1479 0.2749 0.8448 0.147 Uiso 0.625(6) 1 calc PR B 1
C13B C 0.2559(4) 0.3505(3) 0.6864(7) 0.033(2) Uani 0.375(6) 1 d PDU B 2
C14B C 0.2170(6) 0.3486(4) 0.6329(6) 0.048(3) Uani 0.375(6) 1 d PDU B 2
H14B H 0.2249 0.3645 0.6081 0.058 Uiso 0.375(6) 1 calc PR B 2
C15B C 0.1651(7) 0.3224(4) 0.6161(5) 0.066(4) Uani 0.375(6) 1 d PDU B 2
O04B O 0.1280(7) 0.3206(4) 0.5621(5) 0.104(4) Uani 0.375(6) 1 d PDU B 2
C19B C 0.0837(12) 0.2897(7) 0.5372(7) 0.145(8) Uani 0.375(6) 1 d PDU B 2
H19C H 0.0448 0.2926 0.5460 0.174 Uiso 0.375(6) 1 calc PR B 2
H19D H 0.1054 0.2658 0.5537 0.174 Uiso 0.375(6) 1 calc PR B 2
C20B C 0.0601(10) 0.2853(7) 0.4761(7) 0.184(10) Uani 0.375(6) 1 d PDU B 2
H20G H 0.0972 0.2772 0.4672 0.221 Uiso 0.375(6) 1 calc PR B 2
H20H H 0.0453 0.3102 0.4592 0.221 Uiso 0.375(6) 1 calc PR B 2
C21B C 0.0000(10) 0.2546(6) 0.4509(6) 0.119(7) Uani 0.375(6) 1 d PDU B 2
H21J H -0.0146 0.2544 0.4120 0.179 Uiso 0.375(6) 1 calc PR B 2
H21K H -0.0363 0.2619 0.4607 0.179 Uiso 0.375(6) 1 calc PR B 2
H21L H 0.0154 0.2294 0.4649 0.179 Uiso 0.375(6) 1 calc PR B 2
C16B C 0.1578(8) 0.2994(5) 0.6545(6) 0.065(4) Uani 0.375(6) 1 d PDU B 2
H16B H 0.1237 0.2812 0.6436 0.078 Uiso 0.375(6) 1 calc PR B 2
C18B C 0.2492(9) 0.3268(5) 0.7251(8) 0.047(4) Uani 0.375(6) 1 d PDU B 2
H18B H 0.2785 0.3280 0.7613 0.056 Uiso 0.375(6) 1 calc PR B 2
C17B C 0.1976(10) 0.3014(6) 0.7078(6) 0.055(3) Uani 0.375(6) 1 d PDU B 2
O05B O 0.1869(11) 0.2778(6) 0.7441(7) 0.092(5) Uani 0.375(6) 1 d PDU B 2
C22B C 0.2194(15) 0.2876(6) 0.7989(7) 0.129(7) Uani 0.375(6) 1 d PDU B 2
H22O H 0.2040 0.3127 0.8049 0.154 Uiso 0.375(6) 1 calc PR B 2
H22P H 0.2668 0.2896 0.8074 0.154 Uiso 0.375(6) 1 calc PR B 2
C23B C 0.2085(14) 0.2591(5) 0.8370(8) 0.120(5) Uani 0.375(6) 1 d PDU B 2
H23C H 0.1626 0.2597 0.8335 0.144 Uiso 0.375(6) 1 calc PR B 2
H23D H 0.2370 0.2650 0.8742 0.144 Uiso 0.375(6) 1 calc PR B 2
C24B C 0.2258(12) 0.2191(6) 0.8210(10) 0.119(7) Uani 0.375(6) 1 d PDU B 2
H24D H 0.2272 0.2006 0.8481 0.179 Uiso 0.375(6) 1 calc PR B 2
H24E H 0.2684 0.2202 0.8183 0.179 Uiso 0.375(6) 1 calc PR B 2
H24F H 0.1925 0.2117 0.7866 0.179 Uiso 0.375(6) 1 calc PR B 2
C304 C 0.4603(2) 0.34725(11) 0.83783(14) 0.0366(8) Uani 1 1 d DU . .
C305 C 0.4296(2) 0.38168(10) 0.81916(14) 0.0345(8) Uani 1 1 d DU . .
H305 H 0.3843 0.3821 0.7977 0.041 Uiso 1 1 calc R . .
C306 C 0.46379(19) 0.41510(10) 0.83128(13) 0.0319(7) Uani 1 1 d DU . .
C307 C 0.52946(19) 0.41592(11) 0.86505(14) 0.0348(8) Uani 1 1 d DU . .
H307 H 0.5532 0.4389 0.8736 0.042 Uiso 1 1 calc R . .
C309 C 0.5270(2) 0.34751(12) 0.87112(15) 0.0397(8) Uani 1 1 d DU . .
H309 H 0.5496 0.3244 0.8832 0.048 Uiso 1 1 calc R . .
C308 C 0.55916(19) 0.38121(11) 0.88591(14) 0.0364(8) Uani 1 1 d DU C .
O303 O 0.62421(14) 0.38043(8) 0.92199(10) 0.0440(7) Uani 1 1 d DU . .
C313 C 0.6453(3) 0.4099(2) 0.9605(4) 0.040(2) Uani 0.576(9) 1 d PDU C 1
C314 C 0.6338(5) 0.4051(3) 1.0064(4) 0.045(2) Uani 0.576(9) 1 d PDU C 1
H314 H 0.6120 0.3831 1.0108 0.053 Uiso 0.576(9) 1 calc PR C 1
C315 C 0.6544(8) 0.4327(4) 1.0467(5) 0.056(3) Uani 0.576(9) 1 d PDU C 1
O304 O 0.6403(6) 0.4260(4) 1.0902(4) 0.074(3) Uani 0.576(9) 1 d PDU C 1
C319 C 0.6397(7) 0.4576(4) 1.1243(5) 0.060(3) Uani 0.576(9) 1 d PDU C 1
H31A H 0.6075 0.4523 1.1402 0.072 Uiso 0.576(9) 1 calc PR C 1
H31B H 0.6254 0.4806 1.1023 0.072 Uiso 0.576(9) 1 calc PR C 1
C320 C 0.7036(6) 0.4648(3) 1.1672(5) 0.063(3) Uani 0.576(9) 1 d PDU C 1
H32A H 0.7363 0.4681 1.1513 0.075 Uiso 0.576(9) 1 calc PR C 1
H32B H 0.7163 0.4423 1.1906 0.075 Uiso 0.576(9) 1 calc PR C 1
C321 C 0.7059(12) 0.4997(5) 1.2017(8) 0.082(5) Uani 0.576(9) 1 d PDU C 1
H32C H 0.7491 0.5016 1.2305 0.124 Uiso 0.576(9) 1 calc PR C 1
H32D H 0.6727 0.4972 1.2168 0.124 Uiso 0.576(9) 1 calc PR C 1
H32E H 0.6973 0.5225 1.1796 0.124 Uiso 0.576(9) 1 calc PR C 1
C316 C 0.6850(7) 0.4651(3) 1.0389(5) 0.051(2) Uani 0.576(9) 1 d PDU C 1
H316 H 0.6979 0.4843 1.0652 0.062 Uiso 0.576(9) 1 calc PR C 1
C318 C 0.6758(6) 0.4421(3) 0.9524(5) 0.037(2) Uani 0.576(9) 1 d PDU C 1
H318 H 0.6826 0.4457 0.9204 0.044 Uiso 0.576(9) 1 calc PR C 1
C317 C 0.6964(6) 0.4693(3) 0.9932(4) 0.040(2) Uani 0.576(9) 1 d PDU C 1
O305 O 0.7257(4) 0.5029(2) 0.9905(3) 0.0451(17) Uani 0.576(9) 1 d PDU C 1
C322 C 0.7416(6) 0.5089(3) 0.9454(4) 0.056(2) Uani 0.576(9) 1 d PDU C 1
H32F H 0.7033 0.5039 0.9123 0.067 Uiso 0.576(9) 1 calc PR C 1
H32G H 0.7775 0.4919 0.9466 0.067 Uiso 0.576(9) 1 calc PR C 1
C323 C 0.7625(5) 0.5500(2) 0.9473(4) 0.071(3) Uani 0.576(9) 1 d PDU C 1
H32H H 0.7961 0.5555 0.9830 0.085 Uiso 0.576(9) 1 calc PR C 1
H32I H 0.7828 0.5538 0.9211 0.085 Uiso 0.576(9) 1 calc PR C 1
C324 C 0.7076(6) 0.5775(2) 0.9357(4) 0.083(3) Uani 0.576(9) 1 d PDU C 1
H32J H 0.7243 0.6033 0.9381 0.124 Uiso 0.576(9) 1 calc PR C 1
H32K H 0.6875 0.5741 0.9616 0.124 Uiso 0.576(9) 1 calc PR C 1
H32L H 0.6750 0.5730 0.8998 0.124 Uiso 0.576(9) 1 calc PR C 1
C13C C 0.6425(5) 0.4060(3) 0.9639(4) 0.044(3) Uani 0.424(9) 1 d PDU C 2
C14C C 0.6207(7) 0.4007(5) 1.0042(6) 0.056(4) Uani 0.424(9) 1 d PDU C 2
H14C H 0.5929 0.3803 1.0041 0.067 Uiso 0.424(9) 1 calc PR C 2
C15C C 0.6420(9) 0.4273(5) 1.0455(6) 0.051(3) Uani 0.424(9) 1 d PDU C 2
O04C O 0.6195(7) 0.4231(5) 1.0845(6) 0.057(3) Uani 0.424(9) 1 d PDU C 2
C19C C 0.6214(10) 0.4567(7) 1.1163(8) 0.068(5) Uani 0.424(9) 1 d PDU C 2
H19E H 0.5829 0.4575 1.1259 0.082 Uiso 0.424(9) 1 calc PR C 2
H19F H 0.6220 0.4799 1.0962 0.082 Uiso 0.424(9) 1 calc PR C 2
C20C C 0.6828(10) 0.4535(6) 1.1651(8) 0.083(6) Uani 0.424(9) 1 d PDU C 2
H20I H 0.7189 0.4452 1.1550 0.100 Uiso 0.424(9) 1 calc PR C 2
H20J H 0.6770 0.4342 1.1891 0.100 Uiso 0.424(9) 1 calc PR C 2
C21C C 0.7009(9) 0.4927(7) 1.1953(10) 0.054(5) Uani 0.424(9) 1 d PDU C 2
H21M H 0.7418 0.4901 1.2265 0.080 Uiso 0.424(9) 1 calc PR C 2
H21N H 0.6660 0.5004 1.2067 0.080 Uiso 0.424(9) 1 calc PR C 2
H21O H 0.7062 0.5119 1.1714 0.080 Uiso 0.424(9) 1 calc PR C 2
C16C C 0.6814(9) 0.4568(5) 1.0451(6) 0.056(4) Uani 0.424(9) 1 d PDU C 2
H16C H 0.6948 0.4746 1.0733 0.067 Uiso 0.424(9) 1 calc PR C 2
C18C C 0.6819(9) 0.4356(4) 0.9605(7) 0.047(4) Uani 0.424(9) 1 d PDU C 2
H18C H 0.6943 0.4386 0.9311 0.057 Uiso 0.424(9) 1 calc PR C 2
C17C C 0.7017(8) 0.4606(4) 1.0035(6) 0.050(3) Uani 0.424(9) 1 d PDU C 2
O05C O 0.7393(5) 0.4910(3) 1.0064(5) 0.054(3) Uani 0.424(9) 1 d PDU C 2
C22C C 0.7549(9) 0.5026(5) 0.9632(6) 0.078(4) Uani 0.424(9) 1 d PDU C 2
H22Q H 0.7163 0.5137 0.9347 0.094 Uiso 0.424(9) 1 calc PR C 2
H22R H 0.7701 0.4808 0.9483 0.094 Uiso 0.424(9) 1 calc PR C 2
C23C C 0.8095(9) 0.5321(5) 0.9854(7) 0.119(5) Uani 0.424(9) 1 d PDU C 2
H23E H 0.7921 0.5540 0.9982 0.143 Uiso 0.424(9) 1 calc PR C 2
H23F H 0.8212 0.5411 0.9558 0.143 Uiso 0.424(9) 1 calc PR C 2
C24C C 0.8766(7) 0.5177(5) 1.0341(8) 0.125(7) Uani 0.424(9) 1 d PDU C 2
H24G H 0.9074 0.5388 1.0463 0.188 Uiso 0.424(9) 1 calc PR C 2
H24H H 0.8964 0.4972 1.0214 0.188 Uiso 0.424(9) 1 calc PR C 2
H24I H 0.8659 0.5086 1.0637 0.188 Uiso 0.424(9) 1 calc PR C 2
Zn3 Zn 0.190629(19) 0.714137(11) 0.633251(15) 0.02908(9) Uani 1 1 d U . .
N3 N 0.18931(16) 0.77509(8) 0.63139(13) 0.0314(6) Uani 1 1 d U . .
C401 C 0.2184(2) 0.78593(10) 0.68781(15) 0.0355(8) Uani 1 1 d U . .
H40C H 0.2018 0.8111 0.6924 0.043 Uiso 1 1 calc R . .
H40D H 0.2663 0.7878 0.6993 0.043 Uiso 1 1 calc R . .
C402 C 0.2021(2) 0.75713(10) 0.72228(15) 0.0352(8) Uani 1 1 d U . .
H40A H 0.2250 0.7635 0.7604 0.042 Uiso 1 1 calc R . .
H40B H 0.1546 0.7571 0.7138 0.042 Uiso 1 1 calc R . .
N401 N 0.22323(14) 0.71966(8) 0.71108(11) 0.0282(6) Uani 1 1 d U . .
O401 O 0.25504(14) 0.70179(7) 0.79874(10) 0.0357(6) Uani 1 1 d U . .
C403 C 0.24945(16) 0.69633(10) 0.75197(13) 0.0266(7) Uani 1 1 d DU . .
C501 C 0.2293(2) 0.78545(11) 0.60119(19) 0.0451(10) Uani 1 1 d U . .
H50C H 0.2506 0.8101 0.6139 0.054 Uiso 1 1 calc R . .
H50D H 0.2010 0.7880 0.5630 0.054 Uiso 1 1 calc R . .
C502 C 0.2817(2) 0.75497(12) 0.60817(19) 0.0470(10) Uani 1 1 d U . .
H50A H 0.3046 0.7604 0.5842 0.056 Uiso 1 1 calc R . .
H50B H 0.3143 0.7551 0.6452 0.056 Uiso 1 1 calc R . .
N501 N 0.25020(17) 0.71791(9) 0.59553(13) 0.0362(7) Uani 1 1 d U . .
O501 O 0.32714(18) 0.69731(10) 0.56448(16) 0.0663(9) Uani 1 1 d U . .
C503 C 0.2759(2) 0.69265(12) 0.57350(16) 0.0408(8) Uani 1 1 d DU . .
C601 C 0.12026(19) 0.78585(10) 0.60542(15) 0.0368(8) Uani 1 1 d U . .
H60C H 0.1165 0.8103 0.5869 0.044 Uiso 1 1 calc R . .
H60D H 0.1013 0.7889 0.6325 0.044 Uiso 1 1 calc R . .
C602 C 0.0827(2) 0.75520(11) 0.56523(15) 0.0386(8) Uani 1 1 d U . .
H60A H 0.0354 0.7606 0.5512 0.046 Uiso 1 1 calc R . .
H60B H 0.0969 0.7549 0.5351 0.046 Uiso 1 1 calc R . .
N601 N 0.09585(16) 0.71844(8) 0.59221(12) 0.0321(6) Uani 1 1 d U . .
O601 O -0.00924(14) 0.69876(8) 0.54247(11) 0.0435(7) Uani 1 1 d U . .
C603 C 0.04636(17) 0.69396(10) 0.57789(13) 0.0310(7) Uani 1 1 d DU . .
Zn4 Zn 0.19041(2) 0.533264(11) 0.632330(16) 0.03460(10) Uani 1 1 d U . .
N4 N 0.19091(17) 0.47218(9) 0.63346(14) 0.0407(7) Uani 1 1 d U . .
C412 C 0.2080(2) 0.49276(10) 0.72460(16) 0.0387(8) Uani 1 1 d U . .
H41C H 0.1611 0.4924 0.7183 0.046 Uiso 1 1 calc R . .
H41D H 0.2334 0.4875 0.7627 0.046 Uiso 1 1 calc R . .
C411 C 0.2222(2) 0.46323(10) 0.69082(16) 0.0405(9) Uani 1 1 d U . .
H41E H 0.2699 0.4613 0.7012 0.049 Uiso 1 1 calc R . .
H41F H 0.2063 0.4384 0.6975 0.049 Uiso 1 1 calc R . .
N402 N 0.22602(15) 0.53024(8) 0.71051(13) 0.0326(6) Uani 1 1 d U . .
O402 O 0.26163(14) 0.54951(7) 0.79790(10) 0.0388(6) Uani 1 1 d U . .
C410 C 0.25324(17) 0.55475(10) 0.75061(13) 0.0282(7) Uani 1 1 d DU . .
C511 C 0.2306(2) 0.46111(12) 0.60297(17) 0.0478(10) Uani 1 1 d U . .
H51A H 0.2020 0.4583 0.5649 0.057 Uiso 1 1 calc R . .
H51B H 0.2517 0.4365 0.6160 0.057 Uiso 1 1 calc R . .
C512 C 0.2827(2) 0.49092(12) 0.60897(17) 0.0471(9) Uani 1 1 d U . .
H51C H 0.3153 0.4911 0.6460 0.056 Uiso 1 1 calc R . .
H51D H 0.3053 0.4849 0.5850 0.056 Uiso 1 1 calc R . .
N502 N 0.25114(19) 0.52814(10) 0.59543(14) 0.0429(8) Uani 1 1 d U . .
O502 O 0.32081(17) 0.54423(9) 0.55568(14) 0.0574(8) Uani 1 1 d U . .
C510 C 0.2742(2) 0.55078(12) 0.56893(14) 0.0391(8) Uani 1 1 d DU . .
C611 C 0.1212(2) 0.46103(11) 0.60912(19) 0.0505(11) Uani 1 1 d U . .
H61A H 0.1029 0.4599 0.6368 0.061 Uiso 1 1 calc R . .
H61B H 0.1172 0.4357 0.5929 0.061 Uiso 1 1 calc R . .
C612 C 0.0831(2) 0.49014(11) 0.56627(19) 0.0523(12) Uani 1 1 d U . .
H61C H 0.0979 0.4894 0.5364 0.063 Uiso 1 1 calc R . .
H61D H 0.0359 0.4844 0.5522 0.063 Uiso 1 1 calc R . .
N602 N 0.09564(17) 0.52778(9) 0.59156(14) 0.0425(8) Uani 1 1 d U . .
O602 O -0.00535(15) 0.54974(8) 0.53391(12) 0.0511(8) Uani 1 1 d U . .
C610 C 0.04694(19) 0.55311(11) 0.57398(15) 0.0371(8) Uani 1 1 d DU . .
C404 C 0.27565(15) 0.65980(10) 0.73848(12) 0.0269(7) Uani 1 1 d DU . .
C405 C 0.25683(17) 0.62517(9) 0.75221(13) 0.0271(7) Uani 1 1 d DU . .
H405 H 0.2309 0.6244 0.7728 0.032 Uiso 1 1 calc R . .
C406 C 0.27592(16) 0.59174(9) 0.73588(12) 0.0251(6) Uani 1 1 d DU . .
C407 C 0.31848(16) 0.59277(9) 0.70942(13) 0.0269(7) Uani 1 1 d DU . .
H407 H 0.3313 0.5701 0.6975 0.032 Uiso 1 1 calc R . .
C409 C 0.31855(16) 0.66106(10) 0.71258(13) 0.0273(7) Uani 1 1 d DU . .
H409 H 0.3316 0.6846 0.7031 0.033 Uiso 1 1 calc R . .
C408 C 0.34172(17) 0.62769(10) 0.70088(14) 0.0285(7) Uani 1 1 d DU . .
O403 O 0.39017(12) 0.62828(7) 0.67958(10) 0.0313(5) Uani 1 1 d DU . .
C413 C 0.45228(17) 0.63803(9) 0.71364(14) 0.0335(7) Uani 1 1 d DU . .
C414 C 0.49699(18) 0.64367(10) 0.69011(15) 0.0368(8) Uani 1 1 d DU . .
H414 H 0.4836 0.6423 0.6526 0.044 Uiso 1 1 calc R . .
C415 C 0.56162(19) 0.65136(11) 0.72243(16) 0.0411(8) Uani 1 1 d DU . .
O404 O 0.61005(15) 0.65679(10) 0.70462(13) 0.0573(8) Uani 1 1 d DU . .
C419 C 0.5937(2) 0.65521(14) 0.64835(19) 0.0560(11) Uani 1 1 d DU . .
H41A H 0.5612 0.6749 0.6300 0.067 Uiso 1 1 calc R . .
H41B H 0.5749 0.6302 0.6342 0.067 Uiso 1 1 calc R . .
C420 C 0.6555(3) 0.66167(15) 0.6390(2) 0.0625(12) Uani 1 1 d DU . .
H42A H 0.6457 0.6596 0.6005 0.075 Uiso 1 1 calc R . .
H42B H 0.6874 0.6417 0.6575 0.075 Uiso 1 1 calc R . .
C421 C 0.6858(3) 0.70041(16) 0.6589(3) 0.0744(16) Uani 1 1 d DU . .
H42C H 0.7256 0.7034 0.6520 0.112 Uiso 1 1 calc R . .
H42D H 0.6965 0.7024 0.6972 0.112 Uiso 1 1 calc R . .
H42E H 0.6547 0.7203 0.6403 0.112 Uiso 1 1 calc R . .
C416 C 0.5811(2) 0.65377(13) 0.77712(17) 0.0481(9) Uani 1 1 d DU . .
H416 H 0.6254 0.6585 0.7989 0.058 Uiso 1 1 calc R . .
C418 C 0.46988(17) 0.64174(11) 0.76854(14) 0.0359(8) Uani 1 1 d DU . .
H418 H 0.4385 0.6393 0.7840 0.043 Uiso 1 1 calc R . .
C417 C 0.53568(19) 0.64928(13) 0.80009(15) 0.0467(9) Uani 1 1 d DU D .
O405 O 0.55607(15) 0.65104(12) 0.85395(12) 0.0648(9) Uani 1 1 d DU . .
C422 C 0.5166(4) 0.6358(3) 0.8797(3) 0.067(3) Uani 0.607(10) 1 d PDU D 1
H42F H 0.4986 0.6112 0.8633 0.081 Uiso 0.607(10) 1 calc PR D 1
H42G H 0.4797 0.6531 0.8745 0.081 Uiso 0.607(10) 1 calc PR D 1
C423 C 0.5558(6) 0.6303(3) 0.9391(3) 0.083(3) Uani 0.607(10) 1 d PDU D 1
H42H H 0.5923 0.6126 0.9449 0.099 Uiso 0.607(10) 1 calc PR D 1
H42I H 0.5276 0.6198 0.9563 0.099 Uiso 0.607(10) 1 calc PR D 1
C424 C 0.5826(9) 0.6702(5) 0.9633(6) 0.145(7) Uani 0.607(10) 1 d PDU D 1
H42J H 0.6090 0.6675 1.0014 0.217 Uiso 0.607(10) 1 calc PR D 1
H42K H 0.5459 0.6872 0.9583 0.217 Uiso 0.607(10) 1 calc PR D 1
H42L H 0.6094 0.6806 0.9454 0.217 Uiso 0.607(10) 1 calc PR D 1
C22D C 0.6166(8) 0.6658(8) 0.8874(6) 0.135(7) Uani 0.393(10) 1 d PDU D 2
H22S H 0.6161 0.6936 0.8841 0.162 Uiso 0.393(10) 1 calc PR D 2
H22T H 0.6513 0.6558 0.8767 0.162 Uiso 0.393(10) 1 calc PR D 2
C23D C 0.6305(11) 0.6548(10) 0.9445(6) 0.178(9) Uani 0.393(10) 1 d PDU D 2
H23G H 0.6656 0.6709 0.9690 0.213 Uiso 0.393(10) 1 calc PR D 2
H23H H 0.6450 0.6282 0.9506 0.213 Uiso 0.393(10) 1 calc PR D 2
C24D C 0.5666(15) 0.6600(10) 0.9553(12) 0.190(11) Uani 0.393(10) 1 d PDU D 2
H24J H 0.5755 0.6536 0.9924 0.285 Uiso 0.393(10) 1 calc PR D 2
H24K H 0.5325 0.6434 0.9317 0.285 Uiso 0.393(10) 1 calc PR D 2
H24L H 0.5521 0.6863 0.9487 0.285 Uiso 0.393(10) 1 calc PR D 2
C504 C 0.2381(2) 0.65671(11) 0.55514(14) 0.0381(8) Uani 1 1 d DU . .
C505 C 0.2721(2) 0.62194(11) 0.56815(15) 0.0360(8) Uani 1 1 d DU . .
H505 H 0.3179 0.6216 0.5876 0.043 Uiso 1 1 calc R . .
C506 C 0.23755(19) 0.58825(11) 0.55207(14) 0.0368(8) Uani 1 1 d DU . .
C507 C 0.17143(19) 0.58890(11) 0.52060(14) 0.0366(8) Uani 1 1 d DU . .
H507 H 0.1481 0.5659 0.5095 0.044 Uiso 1 1 calc R . .
C509 C 0.1725(2) 0.65691(11) 0.52437(14) 0.0370(8) Uani 1 1 d DU . .
H509 H 0.1494 0.6801 0.5159 0.044 Uiso 1 1 calc R . .
C508 C 0.1397(2) 0.62295(11) 0.50556(16) 0.0406(9) Uani 1 1 d DU E .
O503 O 0.07411(14) 0.62498(7) 0.47315(11) 0.0443(7) Uani 1 1 d DU . .
C513 C 0.0483(3) 0.6035(2) 0.4263(3) 0.051(2) Uani 0.659(8) 1 d PDU E 1
C514 C 0.0601(4) 0.6142(3) 0.3829(3) 0.0466(19) Uani 0.659(8) 1 d PDU E 1
H514 H 0.0871 0.6354 0.3848 0.056 Uiso 0.659(8) 1 calc PR E 1
C515 C 0.0323(4) 0.5938(2) 0.3355(3) 0.0462(16) Uani 0.659(8) 1 d PDU E 1
O504 O 0.0377(3) 0.60273(16) 0.28944(19) 0.0612(15) Uani 0.659(8) 1 d PDU E 1
C519 C 0.0781(4) 0.6343(3) 0.2902(3) 0.063(2) Uani 0.659(8) 1 d PDU E 1
H51E H 0.1235 0.6297 0.3153 0.076 Uiso 0.659(8) 1 calc PR E 1
H51F H 0.0620 0.6574 0.3015 0.076 Uiso 0.659(8) 1 calc PR E 1
C520 C 0.0752(5) 0.6388(3) 0.2339(3) 0.075(2) Uani 0.659(8) 1 d PDU E 1
H52A H 0.0295 0.6424 0.2089 0.090 Uiso 0.659(8) 1 calc PR E 1
H52B H 0.1007 0.6612 0.2318 0.090 Uiso 0.659(8) 1 calc PR E 1
C521 C 0.1032(7) 0.6035(4) 0.2189(6) 0.105(4) Uani 0.659(8) 1 d PDU E 1
H52C H 0.1007 0.6060 0.1824 0.158 Uiso 0.659(8) 1 calc PR E 1
H52D H 0.0781 0.5814 0.2214 0.158 Uiso 0.659(8) 1 calc PR E 1
H52E H 0.1488 0.6005 0.2432 0.158 Uiso 0.659(8) 1 calc PR E 1
C516 C -0.0059(4) 0.5625(2) 0.3329(3) 0.0409(16) Uani 0.659(8) 1 d PDU E 1
H516 H -0.0258 0.5489 0.3006 0.049 Uiso 0.659(8) 1 calc PR E 1
C518 C 0.0125(6) 0.5711(3) 0.4265(4) 0.045(2) Uani 0.659(8) 1 d PDU E 1
H518 H 0.0068 0.5629 0.4576 0.054 Uiso 0.659(8) 1 calc PR E 1
C517 C -0.0147(5) 0.5516(3) 0.3783(4) 0.0433(17) Uani 0.659(8) 1 d PDU E 1
O505 O -0.0524(6) 0.5201(3) 0.3725(4) 0.054(2) Uani 0.659(8) 1 d PDU E 1
C522 C -0.0643(8) 0.5075(4) 0.4166(5) 0.061(3) Uani 0.659(8) 1 d PDU E 1
H52F H -0.0905 0.5262 0.4267 0.073 Uiso 0.659(8) 1 calc PR E 1
H52G H -0.0229 0.5031 0.4474 0.073 Uiso 0.659(8) 1 calc PR E 1
C523 C -0.1017(6) 0.4710(4) 0.3983(5) 0.064(3) Uani 0.659(8) 1 d PDU E 1
H52H H -0.1102 0.4592 0.4279 0.076 Uiso 0.659(8) 1 calc PR E 1
H52I H -0.0760 0.4530 0.3864 0.076 Uiso 0.659(8) 1 calc PR E 1
C524 C -0.1685(6) 0.4805(4) 0.3506(6) 0.072(4) Uani 0.659(8) 1 d PDU E 1
H52J H -0.1938 0.4573 0.3383 0.109 Uiso 0.659(8) 1 calc PR E 1
H52K H -0.1595 0.4917 0.3213 0.109 Uiso 0.659(8) 1 calc PR E 1
H52L H -0.1933 0.4984 0.3626 0.109 Uiso 0.659(8) 1 calc PR E 1
C13E C 0.0572(5) 0.6048(4) 0.4253(4) 0.035(3) Uani 0.341(8) 1 d PDU E 2
C14E C 0.0805(6) 0.6162(4) 0.3886(5) 0.038(3) Uani 0.341(8) 1 d PDU E 2
H14E H 0.1094 0.6371 0.3955 0.046 Uiso 0.341(8) 1 calc PR E 2
C15E C 0.0610(7) 0.5967(4) 0.3405(4) 0.054(3) Uani 0.341(8) 1 d PDU E 2
O04E O 0.0836(7) 0.6085(4) 0.3032(4) 0.077(3) Uani 0.341(8) 1 d PDU E 2
C19E C 0.0515(8) 0.5975(5) 0.2494(5) 0.078(4) Uani 0.341(8) 1 d PDU E 2
H19G H 0.0042 0.6023 0.2382 0.093 Uiso 0.341(8) 1 calc PR E 2
H19H H 0.0576 0.5701 0.2465 0.093 Uiso 0.341(8) 1 calc PR E 2
C20E C 0.0756(12) 0.6182(7) 0.2116(8) 0.097(6) Uani 0.341(8) 1 d PDU E 2
H20K H 0.0613 0.6050 0.1769 0.116 Uiso 0.341(8) 1 calc PR E 2
H20L H 0.1238 0.6198 0.2268 0.116 Uiso 0.341(8) 1 calc PR E 2
C21E C 0.0435(17) 0.6600(7) 0.2045(15) 0.163(11) Uani 0.341(8) 1 d PDU E 2
H21P H 0.0398 0.6706 0.1703 0.244 Uiso 0.341(8) 1 calc PR E 2
H21Q H 0.0713 0.6764 0.2334 0.244 Uiso 0.341(8) 1 calc PR E 2
H21R H 0.0001 0.6583 0.2057 0.244 Uiso 0.341(8) 1 calc PR E 2
C16E C 0.0209(7) 0.5656(4) 0.3334(5) 0.048(3) Uani 0.341(8) 1 d PDU E 2
H16E H 0.0079 0.5518 0.3011 0.057 Uiso 0.341(8) 1 calc PR E 2
C18E C 0.0175(11) 0.5737(5) 0.4204(7) 0.037(3) Uani 0.341(8) 1 d PDU E 2
H18E H 0.0038 0.5661 0.4479 0.044 Uiso 0.341(8) 1 calc PR E 2
C17E C -0.0008(10) 0.5542(5) 0.3723(7) 0.049(4) Uani 0.341(8) 1 d PDU E 2
O05E O -0.0410(11) 0.5238(6) 0.3636(7) 0.050(3) Uani 0.341(8) 1 d PDU E 2
C22E C -0.0572(11) 0.5097(6) 0.4054(9) 0.047(3) Uani 0.341(8) 1 d PDU E 2
H22U H -0.0777 0.5299 0.4188 0.056 Uiso 0.341(8) 1 calc PR E 2
H22V H -0.0175 0.5010 0.4351 0.056 Uiso 0.341(8) 1 calc PR E 2
C23E C -0.1045(14) 0.4771(8) 0.3837(13) 0.082(7) Uani 0.341(8) 1 d PDU E 2
H23I H -0.1115 0.4642 0.4132 0.099 Uiso 0.341(8) 1 calc PR E 2
H23J H -0.0860 0.4586 0.3662 0.099 Uiso 0.341(8) 1 calc PR E 2
C24E C -0.1728(15) 0.4925(10) 0.3417(18) 0.144(16) Uani 0.341(8) 1 d PDU E 2
H24M H -0.2033 0.4714 0.3284 0.217 Uiso 0.341(8) 1 calc PR E 2
H24N H -0.1660 0.5046 0.3119 0.217 Uiso 0.341(8) 1 calc PR E 2
H24O H -0.1907 0.5110 0.3590 0.217 Uiso 0.341(8) 1 calc PR E 2
C604 C 0.06043(15) 0.65754(10) 0.60869(14) 0.0301(7) Uani 1 1 d DU . .
C605 C 0.04593(18) 0.62372(10) 0.57940(15) 0.0311(8) Uani 1 1 d DU . .
H605 H 0.0270 0.6245 0.5417 0.037 Uiso 1 1 calc R . .
C606 C 0.05930(17) 0.58909(10) 0.60579(15) 0.0320(7) Uani 1 1 d DU . .
C607 C 0.08243(17) 0.58782(11) 0.66128(15) 0.0325(7) Uani 1 1 d DU . .
H607 H 0.0911 0.5643 0.6794 0.039 Uiso 1 1 calc R . .
C609 C 0.08323(17) 0.65640(10) 0.66366(13) 0.0293(7) Uani 1 1 d DU . .
H609 H 0.0924 0.6791 0.6837 0.035 Uiso 1 1 calc R . .
C608 C 0.09254(18) 0.62146(10) 0.68935(14) 0.0327(8) Uani 1 1 d DU . .
O603 O 0.11929(13) 0.62032(7) 0.74482(10) 0.0374(6) Uani 1 1 d DU . .
C613 C 0.08085(17) 0.61835(8) 0.77338(13) 0.0301(7) Uani 1 1 d DU F .
C614 C 0.01357(19) 0.61640(10) 0.75135(15) 0.0359(8) Uani 1 1 d DU . .
H614 H -0.0098 0.6150 0.7140 0.043 Uiso 1 1 calc R . .
C615 C -0.01910(18) 0.61652(12) 0.78655(17) 0.0424(9) Uani 1 1 d DU F .
O604 O -0.08555(14) 0.61649(10) 0.76214(13) 0.0538(8) Uani 1 1 d DU . .
C619 C -0.1214(3) 0.6200(2) 0.7962(3) 0.0516(16) Uani 0.834(16) 1 d PDU F 1
H19I H -0.1062 0.6423 0.8196 0.062 Uiso 0.834(16) 1 calc PR F 1
H19J H -0.1151 0.5972 0.8187 0.062 Uiso 0.834(16) 1 calc PR F 1
C620 C -0.1923(3) 0.6244(3) 0.7603(3) 0.065(2) Uani 0.834(16) 1 d PDU F 1
H20M H -0.2060 0.6030 0.7350 0.079 Uiso 0.834(16) 1 calc PR F 1
H20N H -0.1984 0.6480 0.7395 0.079 Uiso 0.834(16) 1 calc PR F 1
C621 C -0.2347(3) 0.6254(4) 0.7938(4) 0.104(4) Uani 0.834(16) 1 d PDU F 1
H21S H -0.2799 0.6313 0.7707 0.156 Uiso 0.834(16) 1 calc PR F 1
H21T H -0.2181 0.6449 0.8213 0.156 Uiso 0.834(16) 1 calc PR F 1
H21U H -0.2331 0.6008 0.8105 0.156 Uiso 0.834(16) 1 calc PR F 1
C19F C -0.1201(11) 0.6045(15) 0.7950(11) 0.062(6) Uani 0.166(16) 1 d PDU F 2
H61E H -0.1092 0.6216 0.8259 0.075 Uiso 0.166(16) 1 calc PR F 2
H61F H -0.1063 0.5787 0.8084 0.075 Uiso 0.166(16) 1 calc PR F 2
C20F C -0.1931(11) 0.6051(14) 0.7630(14) 0.069(7) Uani 0.166(16) 1 d PDU F 2
H62A H -0.2036 0.5882 0.7319 0.083 Uiso 0.166(16) 1 calc PR F 2
H62B H -0.2065 0.6311 0.7495 0.083 Uiso 0.166(16) 1 calc PR F 2
C21F C -0.2333(15) 0.5923(17) 0.797(2) 0.114(14) Uani 0.166(16) 1 d PDU F 2
H62C H -0.2800 0.5949 0.7750 0.172 Uiso 0.166(16) 1 calc PR F 2
H62D H -0.2216 0.6082 0.8283 0.172 Uiso 0.166(16) 1 calc PR F 2
H62E H -0.2232 0.5659 0.8073 0.172 Uiso 0.166(16) 1 calc PR F 2
C616 C 0.01504(19) 0.61736(12) 0.84126(16) 0.0441(9) Uani 1 1 d DU . .
H616 H -0.0076 0.6168 0.8645 0.053 Uiso 1 1 calc R F .
C618 C 0.11686(18) 0.61985(10) 0.82859(14) 0.0343(7) Uani 1 1 d DU . .
H618 H 0.1631 0.6213 0.8427 0.041 Uiso 1 1 calc R F .
C617 C 0.08299(18) 0.61906(11) 0.86173(14) 0.0394(8) Uani 1 1 d DU F .
O605 O 0.11151(13) 0.61981(9) 0.91557(11) 0.0519(8) Uani 1 1 d DU . .
C622 C 0.1817(5) 0.6272(8) 0.9383(6) 0.053(4) Uani 0.54(4) 1 d PDU F 1
H22W H 0.1913 0.6522 0.9266 0.064 Uiso 0.54(4) 1 calc PR F 1
H22$ H 0.2054 0.6075 0.9272 0.064 Uiso 0.54(4) 1 calc PR F 1
C623 C 0.2014(7) 0.6266(6) 0.9989(6) 0.048(3) Uani 0.54(4) 1 d PDU F 1
H23K H 0.1779 0.6061 1.0087 0.057 Uiso 0.54(4) 1 calc PR F 1
H23L H 0.1898 0.6509 1.0109 0.057 Uiso 0.54(4) 1 calc PR F 1
C624 C 0.2766(7) 0.6199(9) 1.0261(6) 0.063(6) Uani 0.54(4) 1 d PDU F 1
H24P H 0.2907 0.6223 1.0647 0.095 Uiso 0.54(4) 1 calc PR F 1
H24Q H 0.2993 0.6387 1.0132 0.095 Uiso 0.54(4) 1 calc PR F 1
H24R H 0.2870 0.5945 1.0174 0.095 Uiso 0.54(4) 1 calc PR F 1
C22F C 0.1811(5) 0.6218(7) 0.9398(4) 0.030(3) Uani 0.46(4) 1 d PDU F 2
H62F H 0.1960 0.6469 0.9331 0.036 Uiso 0.46(4) 1 calc PR F 2
H62G H 0.2004 0.6023 0.9242 0.036 Uiso 0.46(4) 1 calc PR F 2
C23F C 0.2031(7) 0.6153(10) 0.9997(5) 0.050(4) Uani 0.46(4) 1 d PDU F 2
H62H H 0.1974 0.5884 1.0068 0.060 Uiso 0.46(4) 1 calc PR F 2
H62I H 0.1765 0.6308 1.0139 0.060 Uiso 0.46(4) 1 calc PR F 2
C24F C 0.2770(8) 0.6267(7) 1.0275(9) 0.053(5) Uani 0.46(4) 1 d PDU F 2
H62J H 0.2915 0.6232 1.0661 0.080 Uiso 0.46(4) 1 calc PR F 2
H62K H 0.2824 0.6532 1.0198 0.080 Uiso 0.46(4) 1 calc PR F 2
H62L H 0.3032 0.6106 1.0142 0.080 Uiso 0.46(4) 1 calc PR F 2
K1 K 0.78645(4) 0.25484(2) 0.87270(3) 0.03194(16) Uani 1 1 d U . .
K2 K 0.38834(4) 0.24411(2) 0.51953(3) 0.03514(18) Uani 1 1 d U . .
K3 K 0.32587(6) 0.50003(3) 0.86940(4) 0.0507(2) Uani 1 1 d DU . .
K4 K 0.35738(4) 0.48990(3) 0.50593(3) 0.0422(2) Uani 1 1 d DU . .
O1Z O 0.32371(14) 0.19140(7) 0.44985(11) 0.0470(7) Uani 1 1 d DU . .
N1Z N 0.34506(19) 0.13029(7) 0.44210(17) 0.0460(8) Uani 1 1 d DU . .
C1Z C 0.30800(19) 0.15848(10) 0.44513(14) 0.0380(8) Uani 1 1 d DU . .
H1Z H 0.2657 0.1525 0.4435 0.046 Uiso 1 1 calc R . .
C2Z C 0.3248(3) 0.09140(12) 0.4359(3) 0.090(2) Uani 1 1 d DU . .
H2Z1 H 0.3600 0.0755 0.4343 0.134 Uiso 0.50 1 calc PR . .
H2Z2 H 0.2861 0.0885 0.4030 0.134 Uiso 0.50 1 calc PR . .
H2Z3 H 0.3144 0.0837 0.4662 0.134 Uiso 0.50 1 calc PR . .
H2Z4 H 0.2803 0.0896 0.4347 0.134 Uiso 0.50 1 calc PR . .
H2Z5 H 0.3543 0.0767 0.4660 0.134 Uiso 0.50 1 calc PR . .
H2Z6 H 0.3259 0.0814 0.4028 0.134 Uiso 0.50 1 calc PR . .
C3Z C 0.4088(2) 0.13790(17) 0.4411(3) 0.0835(19) Uani 1 1 d DU . .
H3Z1 H 0.4294 0.1140 0.4382 0.125 Uiso 0.50 1 calc PR . .
H3Z2 H 0.4361 0.1508 0.4740 0.125 Uiso 0.50 1 calc PR . .
H3Z3 H 0.4038 0.1540 0.4105 0.125 Uiso 0.50 1 calc PR . .
H3Z4 H 0.4168 0.1652 0.4436 0.125 Uiso 0.50 1 calc PR . .
H3Z5 H 0.4101 0.1284 0.4078 0.125 Uiso 0.50 1 calc PR . .
H3Z6 H 0.4424 0.1252 0.4713 0.125 Uiso 0.50 1 calc PR . .
O1Y O 0.41538(14) 0.26240(8) 0.43190(11) 0.0444(6) Uani 1 1 d DU . .
N1Y N 0.46786(19) 0.23788(12) 0.38289(16) 0.0558(9) Uani 1 1 d DU . .
C1Y C 0.45498(19) 0.24090(11) 0.42658(16) 0.0400(8) Uani 1 1 d DU . .
H1Y H 0.4786 0.2250 0.4558 0.048 Uiso 1 1 calc R . .
C2Y C 0.5121(3) 0.20840(18) 0.3790(3) 0.0821(18) Uani 1 1 d DU . .
H2Y1 H 0.5166 0.2105 0.3448 0.123 Uiso 0.50 1 calc PR . .
H2Y2 H 0.4943 0.1835 0.3816 0.123 Uiso 0.50 1 calc PR . .
H2Y3 H 0.5549 0.2114 0.4080 0.123 Uiso 0.50 1 calc PR . .
H2Y4 H 0.5272 0.1931 0.4115 0.123 Uiso 0.50 1 calc PR . .
H2Y5 H 0.5495 0.2201 0.3746 0.123 Uiso 0.50 1 calc PR . .
H2Y6 H 0.4890 0.1922 0.3483 0.123 Uiso 0.50 1 calc PR . .
C3Y C 0.4332(3) 0.26051(16) 0.3363(2) 0.0745(15) Uani 1 1 d DU . .
H3Y1 H 0.4498 0.2550 0.3087 0.112 Uiso 0.50 1 calc PR . .
H3Y2 H 0.4396 0.2873 0.3457 0.112 Uiso 0.50 1 calc PR . .
H3Y3 H 0.3866 0.2545 0.3230 0.112 Uiso 0.50 1 calc PR . .
H3Y4 H 0.4009 0.2762 0.3429 0.112 Uiso 0.50 1 calc PR . .
H3Y5 H 0.4110 0.2439 0.3059 0.112 Uiso 0.50 1 calc PR . .
H3Y6 H 0.4641 0.2767 0.3286 0.112 Uiso 0.50 1 calc PR . .
O1X O 0.35457(17) 0.19186(9) 0.58145(13) 0.0599(8) Uani 1 1 d DU . .
N1X N 0.35709(18) 0.12849(10) 0.59538(16) 0.0495(9) Uani 1 1 d DU . .
C1X C 0.3763(2) 0.15996(13) 0.57894(16) 0.0469(9) Uani 1 1 d DU . .
H1X H 0.4086 0.1578 0.5644 0.056 Uiso 1 1 calc R . .
C2X C 0.3098(3) 0.12854(17) 0.6188(3) 0.0736(16) Uani 1 1 d DU . .
H2X1 H 0.3035 0.1027 0.6287 0.110 Uiso 0.50 1 calc PR . .
H2X2 H 0.2684 0.1384 0.5931 0.110 Uiso 0.50 1 calc PR . .
H2X3 H 0.3250 0.1446 0.6505 0.110 Uiso 0.50 1 calc PR . .
H2X4 H 0.2944 0.1544 0.6195 0.110 Uiso 0.50 1 calc PR . .
H2X5 H 0.3295 0.1188 0.6551 0.110 Uiso 0.50 1 calc PR . .
H2X6 H 0.2729 0.1125 0.5977 0.110 Uiso 0.50 1 calc PR . .
C3X C 0.3815(3) 0.09194(15) 0.5879(3) 0.0768(17) Uani 1 1 d DU . .
H3X1 H 0.3631 0.0723 0.6032 0.115 Uiso 0.50 1 calc PR . .
H3X2 H 0.4291 0.0916 0.6055 0.115 Uiso 0.50 1 calc PR . .
H3X3 H 0.3686 0.0872 0.5498 0.115 Uiso 0.50 1 calc PR . .
H3X4 H 0.4108 0.0951 0.5691 0.115 Uiso 0.50 1 calc PR . .
H3X5 H 0.3448 0.0757 0.5668 0.115 Uiso 0.50 1 calc PR . .
H3X6 H 0.4053 0.0802 0.6225 0.115 Uiso 0.50 1 calc PR . .
O1W O 0.26029(14) 0.27281(8) 0.45904(10) 0.0420(6) Uani 1 1 d DU . .
N1W N 0.2184(2) 0.24099(11) 0.51134(15) 0.0531(9) Uani 1 1 d DU . .
C1W C 0.2268(2) 0.24724(12) 0.46678(15) 0.0421(8) Uani 1 1 d DU . .
H1W H 0.2054 0.2306 0.4379 0.050 Uiso 1 1 calc R . .
C2W C 0.1833(3) 0.20831(16) 0.5180(2) 0.0750(16) Uani 1 1 d DU . .
H2W1 H 0.1817 0.2089 0.5534 0.113 Uiso 0.50 1 calc PR . .
H2W2 H 0.2056 0.1853 0.5143 0.113 Uiso 0.50 1 calc PR . .
H2W3 H 0.1388 0.2086 0.4908 0.113 Uiso 0.50 1 calc PR . .
H2W4 H 0.1691 0.1929 0.4856 0.113 Uiso 0.50 1 calc PR . .
H2W5 H 0.1452 0.2166 0.5247 0.113 Uiso 0.50 1 calc PR . .
H2W6 H 0.2119 0.1933 0.5482 0.113 Uiso 0.50 1 calc PR . .
C3W C 0.2487(3) 0.26499(16) 0.5577(2) 0.0754(17) Uani 1 1 d DU . .
H3W1 H 0.2360 0.2563 0.5865 0.113 Uiso 0.50 1 calc PR . .
H3W2 H 0.2343 0.2911 0.5485 0.113 Uiso 0.50 1 calc PR . .
H3W3 H 0.2962 0.2637 0.5694 0.113 Uiso 0.50 1 calc PR . .
H3W4 H 0.2750 0.2844 0.5498 0.113 Uiso 0.50 1 calc PR . .
H3W5 H 0.2767 0.2496 0.5878 0.113 Uiso 0.50 1 calc PR . .
H3W6 H 0.2148 0.2771 0.5669 0.113 Uiso 0.50 1 calc PR . .
O1V O 0.2451(2) 0.47163(15) 0.42665(19) 0.0509(14) Uani 0.698(8) 1 d PDU . 1
N1V N 0.1356(3) 0.4771(2) 0.3793(3) 0.0454(18) Uani 0.698(8) 1 d PDU . 1
C1V C 0.1961(3) 0.47099(15) 0.3841(2) 0.0381(13) Uani 0.698(8) 1 d PDU . 1
H1V H 0.2030 0.4657 0.3526 0.046 Uiso 0.698(8) 1 calc PR . 1
C2V C 0.1227(6) 0.4872(6) 0.4258(4) 0.087(5) Uani 0.698(8) 1 d PDU . 1
H2V1 H 0.0758 0.4914 0.4154 0.130 Uiso 0.349(4) 1 calc PR . 1
H2V2 H 0.1464 0.5103 0.4416 0.130 Uiso 0.349(4) 1 calc PR . 1
H2V3 H 0.1370 0.4666 0.4519 0.130 Uiso 0.349(4) 1 calc PR . 1
H2V4 H 0.1637 0.4875 0.4572 0.130 Uiso 0.349(4) 1 calc PR . 1
H2V5 H 0.0931 0.4686 0.4310 0.130 Uiso 0.349(4) 1 calc PR . 1
H2V6 H 0.1025 0.5122 0.4207 0.130 Uiso 0.349(4) 1 calc PR . 1
C3V C 0.0816(4) 0.4790(2) 0.3285(3) 0.065(2) Uani 0.698(8) 1 d PDU . 1
H3V1 H 0.0411 0.4832 0.3340 0.098 Uiso 0.349(4) 1 calc PR . 1
H3V2 H 0.0784 0.4552 0.3093 0.098 Uiso 0.349(4) 1 calc PR . 1
H3V3 H 0.0884 0.4999 0.3077 0.098 Uiso 0.349(4) 1 calc PR . 1
H3V4 H 0.0975 0.4757 0.3000 0.098 Uiso 0.349(4) 1 calc PR . 1
H3V5 H 0.0602 0.5037 0.3247 0.098 Uiso 0.349(4) 1 calc PR . 1
H3V6 H 0.0502 0.4590 0.3263 0.098 Uiso 0.349(4) 1 calc PR . 1
O1O O 0.2401(6) 0.4637(3) 0.4670(5) 0.068(4) Uani 0.302(8) 1 d PDU . 2
N1O N 0.1518(7) 0.4723(5) 0.3911(6) 0.046(4) Uani 0.302(8) 1 d PDU . 2
C1O C 0.2158(7) 0.4655(4) 0.4182(6) 0.059(4) Uani 0.302(8) 1 d PDU . 2
H1O H 0.2429 0.4619 0.3990 0.071 Uiso 0.302(8) 1 calc PR . 2
C2O C 0.1090(12) 0.4788(10) 0.4193(8) 0.057(6) Uani 0.302(8) 1 d PDU . 2
H2O1 H 0.0658 0.4865 0.3939 0.086 Uiso 0.151(4) 1 calc PR . 2
H2O2 H 0.1272 0.4988 0.4458 0.086 Uiso 0.151(4) 1 calc PR . 2
H2O3 H 0.1050 0.4555 0.4372 0.086 Uiso 0.151(4) 1 calc PR . 2
H2O4 H 0.1329 0.4741 0.4573 0.086 Uiso 0.151(4) 1 calc PR . 2
H2O5 H 0.0715 0.4617 0.4055 0.086 Uiso 0.151(4) 1 calc PR . 2
H2O6 H 0.0937 0.5051 0.4140 0.086 Uiso 0.151(4) 1 calc PR . 2
C3O C 0.1217(11) 0.4764(5) 0.3339(5) 0.066(5) Uani 0.302(8) 1 d PDU . 2
H3O1 H 0.0777 0.4867 0.3238 0.099 Uiso 0.151(4) 1 calc PR . 2
H3O2 H 0.1193 0.4517 0.3171 0.099 Uiso 0.151(4) 1 calc PR . 2
H3O3 H 0.1478 0.4937 0.3220 0.099 Uiso 0.151(4) 1 calc PR . 2
H3O4 H 0.1522 0.4680 0.3181 0.099 Uiso 0.151(4) 1 calc PR . 2
H3O5 H 0.1105 0.5030 0.3248 0.099 Uiso 0.151(4) 1 calc PR . 2
H3O6 H 0.0821 0.4611 0.3199 0.099 Uiso 0.151(4) 1 calc PR . 2
O1U O 0.3820(2) 0.45355(10) 0.95694(15) 0.0515(10) Uani 0.814(5) 1 d PDU . 1
N1U N 0.4227(3) 0.39479(16) 0.9830(2) 0.0523(16) Uani 0.814(5) 1 d PDU . 1
C1U C 0.4028(3) 0.42303(15) 0.9478(2) 0.0520(13) Uani 0.814(5) 1 d PDU . 1
H1U H 0.4049 0.4195 0.9139 0.062 Uiso 0.814(5) 1 calc PR . 1
C2U C 0.4197(4) 0.3963(3) 1.0350(3) 0.076(3) Uani 0.814(5) 1 d PDU . 1
H2U1 H 0.4355 0.3724 1.0536 0.114 Uiso 0.407(3) 1 calc PR . 1
H2U2 H 0.3746 0.4005 1.0310 0.114 Uiso 0.407(3) 1 calc PR . 1
H2U3 H 0.4471 0.4171 1.0555 0.114 Uiso 0.407(3) 1 calc PR . 1
H2U4 H 0.4026 0.4209 1.0398 0.114 Uiso 0.407(3) 1 calc PR . 1
H2U5 H 0.4636 0.3929 1.0624 0.114 Uiso 0.407(3) 1 calc PR . 1
H2U6 H 0.3910 0.3763 1.0380 0.114 Uiso 0.407(3) 1 calc PR . 1
C3U C 0.4456(5) 0.3596(2) 0.9682(4) 0.075(3) Uani 0.814(5) 1 d PDU . 1
H3U1 H 0.4576 0.3417 0.9979 0.112 Uiso 0.407(3) 1 calc PR . 1
H3U2 H 0.4838 0.3647 0.9597 0.112 Uiso 0.407(3) 1 calc PR . 1
H3U3 H 0.4109 0.3487 0.9370 0.112 Uiso 0.407(3) 1 calc PR . 1
H3U4 H 0.4439 0.3617 0.9319 0.112 Uiso 0.407(3) 1 calc PR . 1
H3U5 H 0.4177 0.3387 0.9700 0.112 Uiso 0.407(3) 1 calc PR . 1
H3U6 H 0.4906 0.3547 0.9927 0.112 Uiso 0.407(3) 1 calc PR . 1
O1N O 0.2766(9) 0.4596(4) 0.9078(7) 0.053(3) Uani 0.186(5) 1 d PDU . 2
N1N N 0.2759(10) 0.3956(5) 0.9019(8) 0.046(4) Uani 0.186(5) 1 d PDU . 2
C1N C 0.2714(10) 0.4282(4) 0.9252(8) 0.049(3) Uani 0.186(5) 1 d PDU . 2
H1N H 0.2637 0.4270 0.9571 0.059 Uiso 0.186(5) 1 calc PR . 2
C2N C 0.288(2) 0.3949(9) 0.8533(12) 0.071(2) Uani 0.186(5) 1 d PDU . 2
H2N1 H 0.2909 0.3686 0.8430 0.107 Uiso 0.093(3) 1 calc PR . 2
H2N2 H 0.3295 0.4077 0.8594 0.107 Uiso 0.093(3) 1 calc PR . 2
H2N3 H 0.2527 0.4077 0.8248 0.107 Uiso 0.093(3) 1 calc PR . 2
H2N4 H 0.2912 0.4208 0.8418 0.107 Uiso 0.093(3) 1 calc PR . 2
H2N5 H 0.2526 0.3816 0.8254 0.107 Uiso 0.093(3) 1 calc PR . 2
H2N6 H 0.3294 0.3817 0.8599 0.107 Uiso 0.093(3) 1 calc PR . 2
C3N C 0.2705(18) 0.3591(6) 0.9239(13) 0.071(9) Uani 0.186(5) 1 d PDU . 2
H3N1 H 0.2775 0.3391 0.9019 0.106 Uiso 0.093(3) 1 calc PR . 2
H3N2 H 0.2270 0.3565 0.9245 0.106 Uiso 0.093(3) 1 calc PR . 2
H3N3 H 0.3034 0.3572 0.9602 0.106 Uiso 0.093(3) 1 calc PR . 2
H3N4 H 0.2611 0.3627 0.9559 0.106 Uiso 0.093(3) 1 calc PR . 2
H3N5 H 0.3116 0.3454 0.9333 0.106 Uiso 0.093(3) 1 calc PR . 2
H3N6 H 0.2352 0.3447 0.8976 0.106 Uiso 0.093(3) 1 calc PR . 2
O1T O 0.2234(2) 0.45104(11) 0.85309(18) 0.0624(12) Uani 0.818(5) 1 d PDU . 1
N1T N 0.2508(3) 0.39214(15) 0.8878(2) 0.0455(13) Uani 0.818(5) 1 d PDU . 1
C1T C 0.2281(3) 0.42735(15) 0.8871(2) 0.0519(13) Uani 0.818(5) 1 d PDU . 1
H1T H 0.2148 0.4344 0.9150 0.062 Uiso 0.818(5) 1 calc PR . 1
C2T C 0.2688(5) 0.3793(2) 0.8449(3) 0.071(2) Uani 0.818(5) 1 d PDU . 1
H2T1 H 0.2834 0.3530 0.8511 0.107 Uiso 0.409(3) 1 calc PR . 1
H2T2 H 0.3042 0.3952 0.8434 0.107 Uiso 0.409(3) 1 calc PR . 1
H2T3 H 0.2310 0.3812 0.8111 0.107 Uiso 0.409(3) 1 calc PR . 1
H2T4 H 0.2623 0.3999 0.8193 0.107 Uiso 0.409(3) 1 calc PR . 1
H2T5 H 0.2416 0.3578 0.8270 0.107 Uiso 0.409(3) 1 calc PR . 1
H2T6 H 0.3147 0.3717 0.8593 0.107 Uiso 0.409(3) 1 calc PR . 1
C3T C 0.2512(4) 0.3637(2) 0.9261(3) 0.061(2) Uani 0.818(5) 1 d PDU . 1
H3T1 H 0.2688 0.3401 0.9185 0.092 Uiso 0.409(3) 1 calc PR . 1
H3T2 H 0.2067 0.3596 0.9237 0.092 Uiso 0.409(3) 1 calc PR . 1
H3T3 H 0.2786 0.3723 0.9620 0.092 Uiso 0.409(3) 1 calc PR . 1
H3T4 H 0.2339 0.3746 0.9510 0.092 Uiso 0.409(3) 1 calc PR . 1
H3T5 H 0.2960 0.3551 0.9457 0.092 Uiso 0.409(3) 1 calc PR . 1
H3T6 H 0.2241 0.3423 0.9074 0.092 Uiso 0.409(3) 1 calc PR . 1
O1M O 0.4302(11) 0.4632(5) 0.9660(7) 0.061(3) Uani 0.182(5) 1 d PDU . 2
N1M N 0.4493(11) 0.4014(5) 0.9891(9) 0.050(5) Uani 0.182(5) 1 d PDU . 2
C1M C 0.4389(10) 0.4297(5) 0.9550(9) 0.059(5) Uani 0.182(5) 1 d PDU . 2
H1M H 0.4380 0.4245 0.9206 0.071 Uiso 0.182(5) 1 calc PR . 2
C2M C 0.4539(16) 0.4077(9) 1.0430(10) 0.065(8) Uani 0.182(5) 1 d PDU . 2
H2M1 H 0.4636 0.3838 1.0626 0.097 Uiso 0.091(3) 1 calc PR . 2
H2M2 H 0.4123 0.4176 1.0420 0.097 Uiso 0.091(3) 1 calc PR . 2
H2M3 H 0.4887 0.4259 1.0608 0.097 Uiso 0.091(3) 1 calc PR . 2
H2M4 H 0.4461 0.4344 1.0477 0.097 Uiso 0.091(3) 1 calc PR . 2
H2M5 H 0.4974 0.4006 1.0682 0.097 Uiso 0.091(3) 1 calc PR . 2
H2M6 H 0.4211 0.3923 1.0495 0.097 Uiso 0.091(3) 1 calc PR . 2
C3M C 0.4591(19) 0.3627(6) 0.9754(15) 0.053(7) Uani 0.182(5) 1 d PDU . 2
H3M1 H 0.4670 0.3463 1.0062 0.079 Uiso 0.091(3) 1 calc PR . 2
H3M2 H 0.4967 0.3618 0.9652 0.079 Uiso 0.091(3) 1 calc PR . 2
H3M3 H 0.4201 0.3541 0.9456 0.079 Uiso 0.091(3) 1 calc PR . 2
H3M4 H 0.4555 0.3618 0.9385 0.079 Uiso 0.091(3) 1 calc PR . 2
H3M5 H 0.4258 0.3463 0.9794 0.079 Uiso 0.091(3) 1 calc PR . 2
H3M6 H 0.5025 0.3540 0.9991 0.079 Uiso 0.091(3) 1 calc PR . 2
O1S O 0.82241(16) 0.30752(9) 0.81528(12) 0.0531(8) Uani 1 1 d DU . .
N1S N 0.82549(17) 0.36797(10) 0.78856(15) 0.0467(8) Uani 1 1 d DU . .
C1S C 0.8042(2) 0.34047(13) 0.81102(16) 0.0491(10) Uani 1 1 d DU . .
H1S H 0.7724 0.3469 0.8248 0.059 Uiso 1 1 calc R . .
C2S C 0.8724(3) 0.35906(16) 0.7649(2) 0.0617(13) Uani 1 1 d DU . .
H2S1 H 0.8830 0.3821 0.7500 0.093 Uiso 0.50 1 calc PR . .
H2S2 H 0.8534 0.3404 0.7365 0.093 Uiso 0.50 1 calc PR . .
H2S3 H 0.9121 0.3487 0.7922 0.093 Uiso 0.50 1 calc PR . .
H2S4 H 0.8827 0.3321 0.7691 0.093 Uiso 0.50 1 calc PR . .
H2S5 H 0.9123 0.3737 0.7826 0.093 Uiso 0.50 1 calc PR . .
H2S6 H 0.8536 0.3654 0.7270 0.093 Uiso 0.50 1 calc PR . .
C3S C 0.8052(3) 0.40691(14) 0.7869(2) 0.0671(14) Uani 1 1 d DU . .
H3S1 H 0.8270 0.4222 0.7688 0.101 Uiso 0.50 1 calc PR . .
H3S2 H 0.8170 0.4163 0.8233 0.101 Uiso 0.50 1 calc PR . .
H3S3 H 0.7579 0.4086 0.7676 0.101 Uiso 0.50 1 calc PR . .
H3S4 H 0.7743 0.4092 0.8043 0.101 Uiso 0.50 1 calc PR . .
H3S5 H 0.7843 0.4151 0.7498 0.101 Uiso 0.50 1 calc PR . .
H3S6 H 0.8434 0.4228 0.8055 0.101 Uiso 0.50 1 calc PR . .
O1Q O 0.3857(4) 0.55748(17) 0.9350(3) 0.0339(13) Uani 0.698(7) 1 d PDU . 1
N1Q N 0.3725(5) 0.62104(18) 0.9361(3) 0.047(2) Uani 0.698(7) 1 d PDU . 1
C1Q C 0.3595(2) 0.58706(14) 0.9142(2) 0.0354(11) Uani 0.698(7) 1 d PDU . 1
H1Q H 0.3270 0.5855 0.8792 0.042 Uiso 0.698(7) 1 calc PR . 1
C2Q C 0.3395(3) 0.65501(16) 0.9083(2) 0.0471(15) Uani 0.698(7) 1 d PDU . 1
H2Q1 H 0.3549 0.6769 0.9317 0.071 Uiso 0.349(3) 1 calc PR . 1
H2Q2 H 0.2923 0.6522 0.8979 0.071 Uiso 0.349(3) 1 calc PR . 1
H2Q3 H 0.3489 0.6587 0.8764 0.071 Uiso 0.349(3) 1 calc PR . 1
H2Q4 H 0.3092 0.6483 0.8723 0.071 Uiso 0.349(3) 1 calc PR . 1
H2Q5 H 0.3718 0.6730 0.9061 0.071 Uiso 0.349(3) 1 calc PR . 1
H2Q6 H 0.3152 0.6665 0.9276 0.071 Uiso 0.349(3) 1 calc PR . 1
C3Q C 0.4180(3) 0.62607(16) 0.9913(2) 0.0398(14) Uani 0.698(7) 1 d PDU . 1
H3Q1 H 0.4203 0.6529 1.0008 0.060 Uiso 0.349(3) 1 calc PR . 1
H3Q2 H 0.4614 0.6173 0.9952 0.060 Uiso 0.349(3) 1 calc PR . 1
H3Q3 H 0.4030 0.6115 1.0149 0.060 Uiso 0.349(3) 1 calc PR . 1
H3Q4 H 0.4362 0.6015 1.0064 0.060 Uiso 0.349(3) 1 calc PR . 1
H3Q5 H 0.3950 0.6371 1.0120 0.060 Uiso 0.349(3) 1 calc PR . 1
H3Q6 H 0.4534 0.6429 0.9924 0.060 Uiso 0.349(3) 1 calc PR . 1
O1P O 0.3718(9) 0.5583(4) 0.9424(9) 0.041(3) Uani 0.302(7) 1 d PDU . 2
N1P N 0.3745(7) 0.6229(3) 0.9429(5) 0.027(3) Uani 0.302(7) 1 d PDU . 2
C1P C 0.3839(6) 0.5888(3) 0.9646(5) 0.040(3) Uani 0.302(7) 1 d PDU . 2
H1P H 0.4025 0.5881 1.0024 0.048 Uiso 0.302(7) 1 calc PR . 2
C2P C 0.3500(10) 0.6283(4) 0.8856(4) 0.069(5) Uani 0.302(7) 1 d PDU . 2
H2P1 H 0.3492 0.6553 0.8776 0.103 Uiso 0.151(3) 1 calc PR . 2
H2P2 H 0.3058 0.6180 0.8692 0.103 Uiso 0.151(3) 1 calc PR . 2
H2P3 H 0.3785 0.6152 0.8714 0.103 Uiso 0.151(3) 1 calc PR . 2
H2P4 H 0.3398 0.6037 0.8679 0.103 Uiso 0.151(3) 1 calc PR . 2
H2P5 H 0.3832 0.6410 0.8763 0.103 Uiso 0.151(3) 1 calc PR . 2
H2P6 H 0.3105 0.6438 0.8741 0.103 Uiso 0.151(3) 1 calc PR . 2
C3P C 0.3941(8) 0.6573(4) 0.9742(6) 0.058(4) Uani 0.302(7) 1 d PDU . 2
H3P1 H 0.3866 0.6791 0.9503 0.086 Uiso 0.151(3) 1 calc PR . 2
H3P2 H 0.4405 0.6559 0.9971 0.086 Uiso 0.151(3) 1 calc PR . 2
H3P3 H 0.3685 0.6603 0.9961 0.086 Uiso 0.151(3) 1 calc PR . 2
H3P4 H 0.4105 0.6511 1.0121 0.086 Uiso 0.151(3) 1 calc PR . 2
H3P5 H 0.3566 0.6743 0.9652 0.086 Uiso 0.151(3) 1 calc PR . 2
H3P6 H 0.4286 0.6699 0.9662 0.086 Uiso 0.151(3) 1 calc PR . 2

loop_
_atom_site_aniso_label
_atom_site_aniso_U_11
_atom_site_aniso_U_22
_atom_site_aniso_U_33
_atom_site_aniso_U_23
_atom_site_aniso_U_13
_atom_site_aniso_U_12
Zn1 0.0346(2) 0.02299(19) 0.02152(18) -0.00158(15) 0.00556(16) 0.00384(16)
N1 0.0294(14) 0.0298(14) 0.0234(13) -0.0014(11) 0.0044(11) 0.0038(12)
C101 0.0418(18) 0.0277(16) 0.0214(15) 0.0037(13) 0.0038(14) 0.0062(14)
C102 0.045(2) 0.0271(17) 0.0242(17) 0.0030(13) 0.0017(15) -0.0001(15)
N101 0.0361(15) 0.0204(13) 0.0201(13) 0.0017(10) 0.0030(11) 0.0048(11)
O101 0.0409(14) 0.0289(13) 0.0307(13) 0.0054(10) -0.0057(11) 0.0045(11)
C103 0.0299(16) 0.0240(15) 0.0187(14) 0.0021(12) 0.0029(12) 0.0081(12)
C201 0.0333(18) 0.0289(17) 0.0301(17) -0.0070(13) 0.0044(14) 0.0053(14)
C202 0.0382(19) 0.0238(16) 0.0237(16) -0.0034(12) 0.0047(14) 0.0119(14)
N201 0.0376(16) 0.0206(13) 0.0224(13) -0.0030(10) 0.0066(12) 0.0081(12)
O201 0.0459(15) 0.0276(12) 0.0259(12) -0.0042(9) 0.0071(11) 0.0049(11)
C203 0.0268(16) 0.0178(14) 0.0242(15) -0.0030(12) 0.0023(13) -0.0003(12)
C301 0.047(2) 0.0333(18) 0.0342(19) -0.0005(15) 0.0143(17) -0.0025(16)
C302 0.055(2) 0.036(2) 0.050(2) -0.0055(17) 0.030(2) -0.0035(16)
N301 0.0459(18) 0.0320(15) 0.0320(16) -0.0071(12) 0.0184(14) -0.0031(13)
O301 0.076(2) 0.0463(17) 0.068(2) -0.0122(15) 0.0487(19) -0.0046(15)
C303 0.049(2) 0.0397(19) 0.0295(18) -0.0029(15) 0.0130(17) 0.0047(16)
Zn2 0.0361(2) 0.02308(19) 0.0288(2) -0.00356(15) 0.00448(17) 0.00307(16)
N2 0.0347(15) 0.0267(14) 0.0400(16) -0.0007(12) 0.0075(13) 0.0054(12)
C111 0.0421(19) 0.0241(16) 0.046(2) -0.0109(15) 0.0106(17) -0.0005(14)
C112 0.0388(19) 0.0244(16) 0.044(2) -0.0105(15) 0.0070(16) 0.0030(14)
N102 0.0321(15) 0.0245(14) 0.0375(17) -0.0087(12) 0.0047(13) 0.0038(11)
O102 0.0350(14) 0.0309(14) 0.0403(15) -0.0071(11) -0.0037(11) 0.0020(11)
C110 0.0377(18) 0.0254(16) 0.0326(18) -0.0038(13) 0.0114(15) 0.0018(14)
C211 0.049(2) 0.0267(17) 0.0362(19) 0.0013(14) 0.0077(17) 0.0053(16)
C212 0.061(3) 0.0228(17) 0.039(2) -0.0036(14) 0.014(2) -0.0069(17)
N202 0.0439(18) 0.0228(14) 0.0267(14) 0.0003(11) 0.0068(13) 0.0013(12)
O202 0.0543(16) 0.0253(13) 0.0307(12) 0.0005(10) 0.0080(12) 0.0003(11)
C210 0.0309(18) 0.0209(15) 0.0317(17) -0.0010(12) 0.0078(14) 0.0057(13)
C311 0.040(2) 0.0284(17) 0.042(2) -0.0079(15) 0.0056(17) 0.0114(15)
C312 0.047(2) 0.0314(19) 0.045(2) -0.0001(16) 0.0167(18) 0.0104(16)
N302 0.0344(16) 0.0285(14) 0.0317(15) -0.0005(12) 0.0079(13) 0.0061(12)
O302 0.0455(16) 0.0436(16) 0.0538(17) 0.0013(13) 0.0220(14) 0.0123(12)
C310 0.0381(19) 0.0386(18) 0.0273(18) -0.0073(14) 0.0054(15) 0.0034(15)
C104 0.0245(16) 0.0252(15) 0.0237(15) 0.0022(12) 0.0007(13) 0.0090(13)
C105 0.0241(17) 0.0263(16) 0.0281(17) -0.0035(12) 0.0017(14) 0.0050(13)
C106 0.0295(17) 0.0233(15) 0.0285(16) -0.0043(12) 0.0045(14) 0.0042(13)
C107 0.0310(18) 0.0229(16) 0.0351(17) 0.0028(13) 0.0099(15) 0.0074(13)
C109 0.0315(17) 0.0205(15) 0.0248(15) -0.0004(12) 0.0069(14) 0.0057(13)
C108 0.0291(17) 0.0250(16) 0.0262(16) -0.0014(12) 0.0079(14) 0.0011(13)
O103 0.0448(15) 0.0281(12) 0.0251(12) 0.0021(9) 0.0124(11) -0.0010(10)
C113 0.0418(18) 0.0298(18) 0.0326(18) 0.0054(14) 0.0166(15) 0.0066(15)
C114 0.037(2) 0.022(2) 0.045(3) 0.0090(19) 0.014(2) 0.0150(19)
C115 0.033(2) 0.037(3) 0.035(2) 0.0075(19) 0.0069(18) 0.0149(19)
O104 0.0320(17) 0.063(3) 0.073(3) 0.039(2) 0.0138(18) 0.0113(18)
C119 0.048(3) 0.079(5) 0.083(5) 0.018(4) 0.027(4) -0.001(3)
C120 0.048(3) 0.118(6) 0.124(7) 0.052(5) 0.034(4) 0.012(4)
C121 0.120(11) 0.166(8) 0.255(17) -0.070(12) 0.023(11) 0.076(8)
C116 0.0385(18) 0.062(3) 0.044(2) 0.0229(18) 0.0155(17) 0.0079(18)
C118 0.038(2) 0.032(2) 0.031(2) 0.0031(17) 0.0116(19) 0.0047(18)
C117 0.037(2) 0.037(3) 0.035(2) 0.0082(19) 0.0110(19) 0.0024(19)
O105 0.0331(17) 0.057(2) 0.0407(19) 0.0248(16) 0.0082(15) 0.0085(15)
C122 0.032(2) 0.055(3) 0.038(2) 0.013(2) 0.010(2) 0.007(2)
C123 0.038(2) 0.037(3) 0.043(3) 0.0178(19) 0.002(2) 0.0028(19)
C124 0.064(4) 0.054(4) 0.038(3) 0.016(3) 0.012(3) 0.008(4)
C14A 0.037(4) 0.039(7) 0.021(5) 0.003(5) 0.007(4) 0.010(5)
C15A 0.042(5) 0.068(10) 0.035(6) 0.010(7) 0.017(5) 0.013(7)
O04A 0.048(6) 0.093(11) 0.071(9) 0.039(9) 0.004(5) -0.008(8)
C19A 0.046(8) 0.110(13) 0.093(14) 0.012(11) 0.016(9) 0.003(12)
C20A 0.071(12) 0.088(13) 0.098(13) 0.018(11) 0.009(10) 0.002(12)
C21A 0.13(3) 0.16(2) 0.18(3) 0.03(2) 0.04(3) 0.10(2)
C16A 0.0385(18) 0.062(3) 0.044(2) 0.0229(18) 0.0155(17) 0.0079(18)
C18A 0.037(4) 0.039(7) 0.021(5) 0.003(5) 0.007(4) 0.010(5)
C17A 0.035(5) 0.063(10) 0.034(6) 0.015(7) 0.014(4) 0.014(7)
O05A 0.034(5) 0.061(9) 0.032(5) 0.018(6) 0.017(4) 0.016(6)
C22A 0.035(6) 0.082(11) 0.038(8) 0.036(9) 0.013(6) 0.016(9)
C23A 0.048(10) 0.064(7) 0.015(6) -0.001(7) 0.008(6) -0.007(9)
C24A 0.064(4) 0.054(4) 0.038(3) 0.016(3) 0.012(3) 0.008(4)
C204 0.0278(17) 0.0239(15) 0.0187(15) 0.0002(12) -0.0014(13) 0.0084(13)
C205 0.0266(16) 0.0214(15) 0.0224(16) -0.0028(11) 0.0008(13) 0.0042(12)
C206 0.0320(17) 0.0226(15) 0.0175(15) -0.0009(12) -0.0027(13) 0.0039(13)
C207 0.0311(18) 0.0229(16) 0.0327(18) 0.0017(13) 0.0037(14) 0.0106(13)
C209 0.0290(17) 0.0175(15) 0.0324(18) -0.0005(13) 0.0023(14) 0.0030(13)
C208 0.0261(16) 0.0273(17) 0.0227(16) -0.0030(12) 0.0012(13) 0.0047(12)
O203 0.0361(14) 0.0317(14) 0.0398(15) -0.0040(10) 0.0120(11) 0.0036(10)
C213 0.038(4) 0.033(4) 0.038(4) 0.003(3) 0.016(3) 0.001(3)
C214 0.030(3) 0.037(4) 0.038(3) 0.004(3) 0.014(2) 0.002(3)
C215 0.035(3) 0.045(4) 0.045(3) 0.002(3) 0.016(2) -0.005(3)
O204 0.047(3) 0.105(5) 0.053(3) 0.018(3) -0.009(2) -0.045(4)
C219 0.053(4) 0.097(6) 0.090(6) -0.014(5) 0.001(4) -0.038(4)
C220 0.070(6) 0.111(6) 0.106(7) -0.004(6) -0.036(6) -0.018(6)
C221 0.109(9) 0.117(7) 0.069(7) -0.018(6) -0.001(6) 0.029(7)
C216 0.039(4) 0.042(4) 0.058(3) -0.004(3) 0.025(3) -0.007(3)
C218 0.063(6) 0.037(5) 0.029(3) -0.003(3) 0.019(4) -0.005(4)
C217 0.063(5) 0.044(5) 0.047(4) 0.003(3) 0.035(3) -0.006(4)
O205 0.061(4) 0.052(3) 0.045(3) -0.004(2) 0.025(3) -0.019(3)
C222 0.089(5) 0.049(4) 0.042(4) 0.007(3) 0.030(4) -0.012(4)
C223 0.096(6) 0.045(4) 0.061(5) 0.001(3) 0.044(5) -0.017(4)
C224 0.154(10) 0.065(6) 0.123(9) 0.020(6) 0.106(9) 0.002(6)
C13B 0.036(5) 0.026(5) 0.046(5) -0.013(4) 0.027(4) 0.010(4)
C14B 0.038(6) 0.062(8) 0.049(5) -0.016(5) 0.023(4) -0.002(5)
C15B 0.054(7) 0.065(9) 0.076(5) -0.018(6) 0.020(5) -0.007(6)
O04B 0.078(7) 0.109(9) 0.083(5) -0.010(6) -0.017(6) -0.034(7)
C19B 0.096(12) 0.151(13) 0.132(11) -0.013(11) -0.016(10) -0.068(10)
C20B 0.118(14) 0.191(18) 0.140(12) -0.101(13) -0.064(12) 0.059(11)
C21B 0.157(17) 0.140(17) 0.041(8) -0.022(8) 0.015(9) 0.047(11)
C16B 0.035(7) 0.070(10) 0.087(5) -0.012(6) 0.023(5) -0.003(6)
C18B 0.039(7) 0.049(9) 0.059(7) -0.002(7) 0.026(6) 0.005(6)
C17B 0.050(7) 0.054(7) 0.078(5) -0.017(6) 0.044(5) -0.005(5)
O05B 0.085(10) 0.102(9) 0.091(6) 0.000(7) 0.036(8) -0.039(7)
C22B 0.153(14) 0.141(12) 0.082(7) 0.011(9) 0.035(11) -0.021(13)
C23B 0.154(13) 0.109(11) 0.098(9) 0.004(9) 0.049(11) -0.013(11)
C24B 0.084(14) 0.126(11) 0.143(19) -0.015(12) 0.039(13) -0.006(12)
C304 0.049(2) 0.0383(18) 0.0251(17) -0.0039(14) 0.0173(16) 0.0037(15)
C305 0.042(2) 0.0379(17) 0.0209(16) -0.0067(13) 0.0098(15) 0.0053(14)
C306 0.0401(18) 0.0329(17) 0.0223(16) -0.0038(13) 0.0116(14) 0.0036(14)
C307 0.0412(19) 0.0322(17) 0.0265(17) -0.0082(13) 0.0084(15) 0.0033(14)
C309 0.0421(19) 0.045(2) 0.0292(18) 0.0009(15) 0.0111(15) 0.0141(16)
C308 0.0397(19) 0.040(2) 0.0223(16) -0.0028(14) 0.0046(14) 0.0105(15)
O303 0.0419(15) 0.0512(16) 0.0276(13) -0.0070(11) 0.0011(11) 0.0143(12)
C313 0.040(5) 0.040(4) 0.027(4) -0.005(3) 0.000(3) 0.017(4)
C314 0.046(5) 0.045(4) 0.031(4) -0.003(3) 0.001(4) 0.007(4)
C315 0.066(7) 0.059(6) 0.035(4) -0.014(4) 0.012(4) -0.016(5)
O304 0.096(9) 0.087(5) 0.036(4) -0.012(3) 0.023(5) -0.019(5)
C319 0.067(7) 0.072(6) 0.037(5) 0.012(4) 0.016(4) 0.022(5)
C320 0.075(7) 0.064(7) 0.039(4) -0.004(4) 0.011(5) 0.010(5)
C321 0.156(14) 0.046(6) 0.042(8) 0.000(5) 0.035(8) 0.025(7)
C316 0.062(6) 0.051(5) 0.039(5) -0.020(4) 0.017(4) -0.006(4)
C318 0.026(4) 0.051(4) 0.021(4) -0.002(3) -0.005(3) 0.009(3)
C317 0.042(5) 0.039(4) 0.029(4) -0.003(3) 0.002(3) 0.007(3)
O305 0.041(4) 0.047(4) 0.033(4) -0.004(2) -0.002(3) -0.006(3)
C322 0.070(6) 0.053(4) 0.040(5) -0.015(4) 0.016(4) -0.013(4)
C323 0.099(7) 0.058(5) 0.055(5) -0.011(4) 0.029(5) -0.031(4)
C324 0.141(9) 0.045(4) 0.058(6) -0.020(4) 0.034(6) -0.016(4)
C13C 0.041(7) 0.056(7) 0.026(5) -0.009(5) 0.003(4) 0.017(5)
C14C 0.046(7) 0.081(8) 0.032(5) -0.019(5) 0.005(5) -0.004(6)
C15C 0.046(7) 0.067(7) 0.033(5) -0.014(5) 0.009(5) 0.000(5)
O04C 0.051(6) 0.076(6) 0.052(5) -0.031(4) 0.028(5) -0.005(5)
C19C 0.062(9) 0.081(8) 0.057(8) -0.032(7) 0.019(6) 0.009(7)
C20C 0.078(11) 0.086(11) 0.065(8) -0.018(7) 0.005(7) -0.009(8)
C21C 0.049(7) 0.083(12) 0.028(6) -0.013(7) 0.014(5) 0.003(7)
C16C 0.052(7) 0.079(9) 0.026(5) -0.016(6) 0.002(5) -0.006(6)
C18C 0.039(7) 0.062(7) 0.027(6) -0.008(5) -0.001(5) 0.009(5)
C17C 0.031(5) 0.073(7) 0.031(6) -0.012(5) -0.003(4) 0.001(5)
O05C 0.039(5) 0.073(7) 0.043(6) -0.031(5) 0.008(4) -0.006(4)
C22C 0.109(9) 0.052(8) 0.079(10) -0.012(7) 0.044(7) -0.007(7)
C23C 0.174(12) 0.103(11) 0.120(11) -0.052(8) 0.100(8) -0.068(8)
C24C 0.098(8) 0.116(12) 0.203(15) -0.131(11) 0.104(7) -0.058(8)
Zn3 0.0336(2) 0.02511(19) 0.02366(19) -0.00097(16) 0.00578(16) 0.00501(17)
N3 0.0350(14) 0.0261(13) 0.0317(14) 0.0047(12) 0.0114(12) 0.0082(12)
C401 0.044(2) 0.0207(16) 0.0375(18) -0.0020(13) 0.0104(16) 0.0064(14)
C402 0.049(2) 0.0219(16) 0.0263(17) -0.0024(13) 0.0051(16) 0.0060(15)
N401 0.0296(15) 0.0225(13) 0.0260(13) -0.0008(11) 0.0036(12) 0.0035(11)
O401 0.0516(16) 0.0258(12) 0.0254(12) -0.0035(10) 0.0104(12) 0.0063(11)
C403 0.0267(16) 0.0261(16) 0.0219(15) -0.0011(12) 0.0039(13) 0.0006(13)
C501 0.061(3) 0.0315(19) 0.050(2) 0.0031(17) 0.029(2) -0.0001(17)
C502 0.053(2) 0.039(2) 0.057(3) -0.0045(18) 0.030(2) -0.0030(17)
N501 0.0420(18) 0.0316(15) 0.0363(17) -0.0008(12) 0.0166(14) -0.0003(13)
O501 0.060(2) 0.060(2) 0.089(3) -0.0043(19) 0.040(2) 0.0069(16)
C503 0.047(2) 0.0402(19) 0.037(2) 0.0012(16) 0.0181(17) 0.0120(16)
C601 0.0428(19) 0.0285(17) 0.0340(19) 0.0040(14) 0.0092(16) 0.0065(15)
C602 0.048(2) 0.0311(18) 0.0275(18) 0.0052(14) 0.0043(16) 0.0098(15)
N601 0.0411(16) 0.0289(14) 0.0208(13) -0.0006(11) 0.0058(12) 0.0091(12)
O601 0.0430(15) 0.0355(14) 0.0342(14) 0.0004(11) -0.0044(12) 0.0096(12)
C603 0.0342(17) 0.0300(16) 0.0216(15) -0.0038(13) 0.0028(14) 0.0098(14)
Zn4 0.0396(2) 0.0280(2) 0.0266(2) -0.00527(16) 0.00230(17) 0.01065(18)
N4 0.0405(16) 0.0298(15) 0.0377(16) -0.0094(13) -0.0004(13) 0.0044(13)
C412 0.042(2) 0.0290(18) 0.0351(18) -0.0026(14) 0.0042(17) -0.0005(15)
C411 0.040(2) 0.0238(17) 0.044(2) -0.0060(14) 0.0015(16) 0.0023(15)
N402 0.0340(16) 0.0224(14) 0.0339(15) -0.0069(11) 0.0050(13) -0.0025(12)
O402 0.0570(17) 0.0307(13) 0.0262(12) -0.0005(10) 0.0133(12) -0.0038(11)
C410 0.0305(17) 0.0256(15) 0.0245(15) -0.0019(12) 0.0064(14) 0.0058(13)
C511 0.059(2) 0.0336(19) 0.038(2) -0.0077(16) 0.0043(19) 0.0178(17)
C512 0.056(2) 0.041(2) 0.038(2) 0.0048(17) 0.0132(19) 0.0236(18)
N502 0.055(2) 0.0374(16) 0.0341(17) 0.0015(13) 0.0146(15) 0.0244(15)
O502 0.0593(19) 0.0537(18) 0.065(2) -0.0005(15) 0.0305(16) 0.0239(15)
C510 0.046(2) 0.0419(19) 0.0240(17) -0.0052(14) 0.0073(15) 0.0168(16)
C611 0.046(2) 0.0254(17) 0.057(3) -0.0168(17) -0.0051(19) 0.0075(16)
C612 0.045(2) 0.0293(19) 0.056(3) -0.0135(17) -0.0090(19) 0.0118(16)
N602 0.0414(17) 0.0319(16) 0.0357(17) -0.0116(13) -0.0052(14) 0.0041(13)
O602 0.0483(17) 0.0402(16) 0.0440(17) -0.0106(13) -0.0050(13) 0.0058(13)
C610 0.0384(19) 0.0281(17) 0.0350(19) -0.0120(14) 0.0035(15) 0.0050(15)
C404 0.0246(16) 0.0268(15) 0.0244(16) -0.0029(13) 0.0040(13) 0.0023(13)
C405 0.0266(17) 0.0289(16) 0.0199(15) -0.0006(12) 0.0028(13) 0.0038(13)
C406 0.0233(16) 0.0273(15) 0.0178(14) -0.0013(12) 0.0004(12) 0.0021(12)
C407 0.0292(17) 0.0260(16) 0.0200(15) -0.0040(12) 0.0036(13) 0.0054(13)
C409 0.0281(17) 0.0255(16) 0.0221(16) 0.0004(13) 0.0029(13) 0.0037(13)
C408 0.0258(17) 0.0328(17) 0.0265(17) 0.0005(13) 0.0096(14) 0.0032(13)
O403 0.0268(12) 0.0378(14) 0.0291(13) -0.0029(10) 0.0105(10) 0.0005(10)
C413 0.0341(17) 0.0267(17) 0.0381(18) 0.0002(14) 0.0122(15) 0.0000(14)
C414 0.0412(18) 0.0348(19) 0.0350(18) -0.0028(15) 0.0154(15) -0.0028(15)
C415 0.044(2) 0.039(2) 0.046(2) -0.0035(16) 0.0247(17) -0.0073(16)
O404 0.0489(17) 0.069(2) 0.0628(19) -0.0137(16) 0.0318(15) -0.0208(15)
C419 0.064(3) 0.060(3) 0.056(2) -0.002(2) 0.037(2) -0.006(2)
C420 0.065(3) 0.072(3) 0.060(3) -0.010(2) 0.034(2) -0.011(3)
C421 0.083(4) 0.074(3) 0.087(4) -0.012(3) 0.056(3) -0.021(3)
C416 0.038(2) 0.056(3) 0.050(2) -0.008(2) 0.0160(17) -0.0067(18)
C418 0.0320(17) 0.041(2) 0.0337(17) 0.0022(15) 0.0119(14) 0.0014(15)
C417 0.041(2) 0.059(3) 0.0360(18) -0.0058(18) 0.0104(16) -0.0088(19)
O405 0.0454(17) 0.108(3) 0.0372(15) -0.0046(17) 0.0121(13) -0.0124(18)
C422 0.046(4) 0.117(7) 0.040(3) -0.018(4) 0.019(3) -0.009(4)
C423 0.113(8) 0.094(7) 0.052(4) -0.010(4) 0.044(5) -0.005(6)
C424 0.152(14) 0.205(13) 0.095(9) -0.111(10) 0.068(8) -0.098(12)
C22D 0.082(10) 0.214(18) 0.081(7) -0.031(11) 0.002(7) -0.061(11)
C23D 0.130(13) 0.29(2) 0.068(7) -0.040(13) -0.015(9) -0.069(17)
C24D 0.199(19) 0.24(2) 0.16(2) -0.076(18) 0.092(16) -0.186(17)
C504 0.047(2) 0.0438(19) 0.0256(17) -0.0041(15) 0.0162(16) 0.0110(16)
C505 0.040(2) 0.0446(19) 0.0254(17) 0.0008(14) 0.0150(16) 0.0158(15)
C506 0.0426(19) 0.0445(19) 0.0235(16) -0.0009(14) 0.0128(15) 0.0182(16)
C507 0.0404(19) 0.0395(19) 0.0270(18) -0.0044(14) 0.0097(15) 0.0123(15)
C509 0.0464(19) 0.0349(18) 0.0273(17) 0.0016(14) 0.0117(15) 0.0171(15)
C508 0.046(2) 0.042(2) 0.0299(19) -0.0050(14) 0.0100(16) 0.0200(16)
O503 0.0456(15) 0.0427(16) 0.0348(14) -0.0117(11) 0.0050(12) 0.0187(12)
C513 0.052(5) 0.056(5) 0.034(3) -0.010(3) 0.005(3) 0.018(4)
C514 0.033(4) 0.056(4) 0.038(3) -0.005(3) 0.000(3) 0.008(3)
C515 0.038(4) 0.054(4) 0.034(3) 0.000(3) 0.000(3) 0.016(3)
O504 0.063(4) 0.078(3) 0.034(2) -0.010(2) 0.009(2) -0.007(3)
C519 0.053(4) 0.089(6) 0.048(4) -0.013(4) 0.020(3) -0.002(4)
C520 0.072(5) 0.101(7) 0.055(4) -0.001(4) 0.028(4) 0.001(5)
C521 0.098(9) 0.139(10) 0.108(9) -0.022(7) 0.072(8) 0.012(7)
C516 0.037(4) 0.043(3) 0.032(3) -0.008(2) 0.002(3) 0.015(3)
C518 0.042(5) 0.047(4) 0.034(4) -0.009(3) 0.001(3) 0.018(3)
C517 0.050(5) 0.039(4) 0.034(4) -0.004(3) 0.009(3) 0.021(3)
O505 0.055(4) 0.058(4) 0.045(5) -0.017(3) 0.014(3) 0.001(3)
C522 0.057(5) 0.078(6) 0.045(5) -0.026(4) 0.017(4) -0.023(4)
C523 0.063(5) 0.047(5) 0.064(7) -0.006(4) 0.006(4) -0.003(4)
C524 0.051(5) 0.060(7) 0.077(7) -0.025(6) -0.006(4) 0.001(4)
C13E 0.025(5) 0.037(6) 0.033(5) -0.001(4) 0.001(4) 0.029(4)
C14E 0.028(7) 0.043(6) 0.034(5) 0.013(4) 0.001(5) 0.017(5)
C15E 0.044(8) 0.070(7) 0.034(5) 0.013(4) -0.002(5) 0.026(6)
O04E 0.085(8) 0.097(8) 0.042(4) 0.001(5) 0.017(5) 0.010(7)
C19E 0.072(8) 0.114(10) 0.046(5) -0.012(6) 0.023(6) 0.014(8)
C20E 0.100(13) 0.141(14) 0.070(8) -0.009(10) 0.056(10) 0.014(11)
C21E 0.14(2) 0.126(16) 0.22(3) 0.036(17) 0.07(2) 0.002(16)
C16E 0.053(9) 0.063(7) 0.013(4) -0.006(4) -0.002(5) 0.027(6)
C18E 0.047(8) 0.045(7) 0.017(5) 0.001(4) 0.011(5) 0.017(5)
C17E 0.060(9) 0.051(6) 0.026(6) -0.005(5) 0.005(5) 0.019(5)
O05E 0.054(9) 0.061(7) 0.022(5) -0.013(5) 0.000(5) 0.019(4)
C22E 0.047(7) 0.050(7) 0.034(8) -0.016(6) 0.005(6) 0.016(5)
C23E 0.093(10) 0.044(9) 0.076(14) 0.000(8) -0.005(9) 0.001(7)
C24E 0.088(15) 0.09(2) 0.17(3) 0.018(18) -0.046(15) -0.041(13)
C604 0.0273(17) 0.0286(16) 0.0307(17) -0.0071(13) 0.0075(14) 0.0064(13)
C605 0.0283(18) 0.0324(17) 0.0250(17) -0.0079(12) 0.0022(14) 0.0098(14)
C606 0.0286(17) 0.0285(17) 0.0319(17) -0.0067(13) 0.0038(15) 0.0049(14)
C607 0.0281(17) 0.0304(17) 0.0317(17) -0.0005(13) 0.0036(14) -0.0005(14)
C609 0.0266(17) 0.0319(17) 0.0254(15) -0.0067(13) 0.0058(14) 0.0053(14)
C608 0.0290(18) 0.040(2) 0.0254(16) -0.0035(13) 0.0060(15) 0.0069(15)
O603 0.0372(14) 0.0471(16) 0.0257(12) -0.0012(10) 0.0100(11) 0.0018(11)
C613 0.0341(17) 0.0206(15) 0.0328(16) 0.0062(13) 0.0099(14) 0.0057(13)
C614 0.0400(18) 0.0314(18) 0.0298(18) 0.0050(14) 0.0063(15) 0.0025(16)
C615 0.0313(17) 0.044(2) 0.047(2) 0.0106(17) 0.0088(15) 0.0040(16)
O604 0.0315(14) 0.069(2) 0.0556(18) 0.0091(15) 0.0116(13) 0.0001(14)
C619 0.038(2) 0.047(4) 0.069(4) 0.015(3) 0.020(2) 0.005(2)
C620 0.032(2) 0.072(5) 0.083(4) 0.002(4) 0.011(3) 0.000(3)
C621 0.037(3) 0.159(11) 0.115(7) 0.046(6) 0.029(4) 0.030(4)
C19F 0.039(7) 0.082(15) 0.071(11) -0.005(12) 0.026(8) -0.003(11)
C20F 0.039(7) 0.089(16) 0.081(13) -0.005(14) 0.025(8) 0.006(12)
C21F 0.047(13) 0.13(3) 0.18(3) 0.08(3) 0.052(18) 0.023(19)
C616 0.0360(18) 0.056(2) 0.0413(19) 0.0114(18) 0.0162(15) 0.0036(18)
C618 0.0290(17) 0.0361(19) 0.0343(17) 0.0125(14) 0.0086(14) 0.0058(14)
C617 0.0385(18) 0.041(2) 0.0333(17) 0.0088(15) 0.0079(14) 0.0006(16)
O605 0.0346(14) 0.085(2) 0.0318(14) 0.0135(14) 0.0080(11) 0.0041(14)
C622 0.033(4) 0.063(9) 0.046(5) 0.014(5) -0.003(4) 0.008(5)
C623 0.040(5) 0.044(6) 0.043(5) 0.011(4) -0.001(4) -0.009(4)
C624 0.043(5) 0.117(15) 0.027(5) 0.027(7) 0.011(4) -0.010(7)
C22F 0.027(4) 0.049(7) 0.021(4) 0.009(4) 0.018(3) -0.008(5)
C23F 0.031(5) 0.094(12) 0.025(4) 0.016(6) 0.011(3) -0.003(6)
C24F 0.035(6) 0.047(7) 0.056(9) 0.012(6) -0.007(6) 0.012(5)
K1 0.0378(4) 0.0285(4) 0.0206(3) 0.0002(3) 0.0016(3) -0.0008(3)
K2 0.0419(4) 0.0262(4) 0.0233(3) -0.0034(3) -0.0028(3) 0.0043(3)
K3 0.0773(7) 0.0421(5) 0.0321(4) 0.0032(4) 0.0204(4) 0.0164(4)
K4 0.0453(5) 0.0517(5) 0.0271(4) 0.0044(3) 0.0111(3) 0.0137(4)
O1Z 0.0543(17) 0.0264(12) 0.0349(13) -0.0026(10) -0.0103(12) 0.0073(11)
N1Z 0.0401(15) 0.0263(13) 0.0494(17) -0.0087(17) -0.0068(13) 0.0001(16)
C1Z 0.0372(19) 0.0366(18) 0.0303(18) -0.0018(14) 0.0021(15) 0.0004(15)
C2Z 0.104(5) 0.026(2) 0.120(5) -0.001(3) 0.022(4) 0.001(2)
C3Z 0.039(2) 0.080(4) 0.114(5) -0.047(4) 0.009(3) 0.003(2)
O1Y 0.0419(15) 0.0418(15) 0.0422(15) 0.0000(12) 0.0080(12) 0.0075(12)
N1Y 0.051(2) 0.061(2) 0.054(2) -0.0036(18) 0.0200(18) 0.0027(18)
C1Y 0.0377(19) 0.035(2) 0.0371(18) -0.0089(15) 0.0028(15) -0.0032(15)
C2Y 0.076(4) 0.085(4) 0.085(4) -0.018(3) 0.032(3) 0.017(3)
C3Y 0.103(5) 0.063(3) 0.065(3) 0.013(3) 0.041(3) 0.000(3)
O1X 0.071(2) 0.0485(16) 0.0455(17) 0.0060(14) 0.0065(15) -0.0066(15)
N1X 0.045(2) 0.0468(19) 0.053(2) 0.0024(16) 0.0145(18) -0.0065(16)
C1X 0.042(2) 0.056(2) 0.0313(19) 0.0025(16) 0.0014(17) -0.0122(17)
C2X 0.073(4) 0.073(4) 0.087(4) 0.016(3) 0.044(3) -0.001(3)
C3X 0.070(4) 0.054(3) 0.110(5) -0.006(3) 0.039(3) -0.001(3)
O1W 0.0481(15) 0.0414(15) 0.0313(13) 0.0014(11) 0.0098(11) 0.0112(12)
N1W 0.068(2) 0.050(2) 0.0419(19) 0.0038(16) 0.0217(18) 0.0038(18)
C1W 0.0417(18) 0.049(2) 0.0299(18) -0.0031(15) 0.0080(15) 0.0069(16)
C2W 0.088(4) 0.081(4) 0.061(3) 0.009(3) 0.034(3) -0.006(3)
C3W 0.122(5) 0.068(3) 0.045(3) -0.007(2) 0.042(3) 0.002(3)
O1V 0.032(2) 0.066(3) 0.050(3) -0.001(2) 0.0104(18) 0.003(2)
N1V 0.037(3) 0.043(3) 0.047(4) -0.015(3) 0.006(2) 0.004(3)
C1V 0.038(3) 0.039(3) 0.037(3) -0.004(2) 0.015(2) -0.009(2)
C2V 0.059(6) 0.137(14) 0.074(5) -0.023(7) 0.036(5) 0.014(7)
C3V 0.048(4) 0.049(4) 0.069(4) -0.014(3) -0.010(3) 0.011(4)
O1O 0.054(4) 0.066(6) 0.063(6) 0.010(5) 0.000(4) -0.008(4)
N1O 0.046(5) 0.048(8) 0.040(6) -0.004(6) 0.011(4) -0.016(6)
C1O 0.046(5) 0.059(8) 0.063(6) 0.009(5) 0.011(5) 0.002(6)
C2O 0.055(10) 0.058(11) 0.050(9) -0.003(9) 0.010(8) 0.024(11)
C3O 0.103(14) 0.039(8) 0.043(6) 0.010(7) 0.015(6) 0.011(10)
O1U 0.064(3) 0.0390(18) 0.047(2) 0.0040(15) 0.0161(18) 0.0078(17)
N1U 0.067(4) 0.049(3) 0.035(2) 0.001(2) 0.014(3) 0.017(3)
C1U 0.068(4) 0.044(2) 0.041(3) 0.005(2) 0.018(3) 0.000(3)
C2U 0.080(6) 0.103(7) 0.053(4) 0.024(4) 0.034(4) 0.037(5)
C3U 0.099(7) 0.060(4) 0.054(5) 0.000(4) 0.016(5) 0.029(5)
O1N 0.076(7) 0.034(5) 0.057(8) -0.004(4) 0.035(6) 0.005(5)
N1N 0.058(12) 0.041(5) 0.039(9) -0.013(6) 0.018(9) -0.002(8)
C1N 0.072(9) 0.035(5) 0.044(9) -0.001(4) 0.026(7) 0.009(6)
C2N 0.107(6) 0.060(5) 0.066(4) -0.004(3) 0.055(4) 0.012(4)
C3N 0.09(2) 0.043(7) 0.090(16) -0.022(10) 0.045(17) -0.049(15)
O1T 0.056(2) 0.044(2) 0.087(3) 0.0093(18) 0.027(2) 0.0011(16)
N1T 0.047(3) 0.048(2) 0.047(3) -0.003(2) 0.024(3) 0.003(2)
C1T 0.051(3) 0.049(2) 0.063(3) -0.007(2) 0.031(3) 0.001(2)
C2T 0.107(6) 0.060(5) 0.066(4) -0.004(3) 0.055(4) 0.012(4)
C3T 0.051(4) 0.073(4) 0.058(4) 0.020(3) 0.020(3) 0.014(3)
O1M 0.067(7) 0.060(6) 0.054(5) 0.017(6) 0.023(6) 0.017(7)
N1M 0.055(12) 0.056(7) 0.044(9) -0.003(7) 0.023(9) 0.014(10)
C1M 0.055(11) 0.060(7) 0.045(9) 0.002(6) 0.001(9) -0.002(8)
C2M 0.073(18) 0.082(19) 0.062(11) 0.010(10) 0.051(14) 0.056(15)
C3M 0.076(18) 0.043(7) 0.062(18) -0.020(9) 0.052(15) -0.041(10)
O1S 0.0580(19) 0.0541(18) 0.0393(16) 0.0094(14) 0.0103(14) -0.0116(15)
N1S 0.0382(18) 0.0506(19) 0.042(2) 0.0075(16) 0.0050(15) -0.0010(16)
C1S 0.047(2) 0.059(2) 0.032(2) 0.0021(19) 0.0063(18) -0.013(2)
C2S 0.062(3) 0.068(3) 0.060(3) 0.011(2) 0.029(2) 0.001(2)
C3S 0.047(3) 0.053(3) 0.087(4) 0.010(3) 0.011(3) 0.005(2)
O1Q 0.039(3) 0.0333(17) 0.031(3) 0.0083(15) 0.015(2) 0.0019(17)
N1Q 0.069(6) 0.032(2) 0.030(3) 0.004(2) 0.009(3) -0.008(3)
C1Q 0.029(3) 0.0412(19) 0.030(2) 0.0016(18) 0.0059(19) -0.0022(19)
C2Q 0.058(4) 0.034(3) 0.040(3) 0.004(2) 0.009(3) -0.008(2)
C3Q 0.043(3) 0.043(3) 0.029(2) -0.005(2) 0.009(2) -0.011(2)
O1P 0.049(9) 0.045(4) 0.032(5) 0.000(3) 0.019(5) -0.006(4)
N1P 0.024(7) 0.035(4) 0.032(6) 0.010(4) 0.021(5) 0.009(5)
C1P 0.051(7) 0.035(4) 0.028(5) 0.010(3) 0.008(5) 0.001(5)
C2P 0.096(12) 0.055(9) 0.035(5) 0.017(5) 0.004(8) -0.031(8)
C3P 0.056(9) 0.045(6) 0.061(8) -0.008(6) 0.011(7) -0.004(7)

loop_
_atom_type_symbol
_atom_type_description
_atom_type_scat_dispersion_real
_atom_type_scat_dispersion_imag
_atom_type_scat_source
C C 0.0033 0.0016 'International Tables Vol C Tables 4.2.6.8 and 6.1.1.4'
H H 0.0000 0.0000 'International Tables Vol C Tables 4.2.6.8 and 6.1.1.4'
N N 0.0061 0.0033 'International Tables Vol C Tables 4.2.6.8 and 6.1.1.4'
O O 0.0106 0.0060 'International Tables Vol C Tables 4.2.6.8 and 6.1.1.4'
K K 0.2009 0.2494 'International Tables Vol C Tables 4.2.6.8 and 6.1.1.4'
Zn Zn 0.2839 1.4301 'International Tables Vol C Tables 4.2.6.8 and 6.1.1.4'

loop_
_geom_angle_atom_site_label_1
_geom_angle_atom_site_label_2
_geom_angle_atom_site_label_3
_geom_angle
_geom_angle_site_symmetry_1
_geom_angle_site_symmetry_3
N301 Zn1 N201 123.77(14) . .
N301 Zn1 N101 115.91(13) . .
N201 Zn1 N101 118.51(12) . .
N301 Zn1 N1 85.38(12) . .
N201 Zn1 N1 85.18(11) . .
N101 Zn1 N1 86.05(11) . .
C301 N1 C101 114.2(3) . .
C301 N1 C201 114.3(3) . .
C101 N1 C201 113.2(3) . .
C301 N1 Zn1 104.8(2) . .
C101 N1 Zn1 104.4(2) . .
C201 N1 Zn1 104.6(2) . .
N1 C101 C102 110.8(3) . .
N1 C101 H10C 109.5 . .
C102 C101 H10C 109.5 . .
N1 C101 H10D 109.5 . .
C102 C101 H10D 109.5 . .
H10C C101 H10D 108.1 . .
N101 C102 C101 108.8(3) . .
N101 C102 H10A 109.9 . .
C101 C102 H10A 109.9 . .
N101 C102 H10B 109.9 . .
C101 C102 H10B 109.9 . .
H10A C102 H10B 108.3 . .
C103 N101 C102 117.0(3) . .
C103 N101 Zn1 132.6(2) . .
C102 N101 Zn1 107.9(2) . .
C103 O101 K1 129.3(2) . .
O101 C103 N101 127.1(3) . .
O101 C103 C104 115.8(3) . .
N101 C103 C104 117.0(3) . .
N1 C201 C202 109.9(3) . .
N1 C201 H20A 109.7 . .
C202 C201 H20A 109.7 . .
N1 C201 H20B 109.7 . .
C202 C201 H20B 109.7 . .
H20A C201 H20B 108.2 . .
N201 C202 C201 108.3(3) . .
N201 C202 H20C 110.0 . .
C201 C202 H20C 110.0 . .
N201 C202 H20D 110.0 . .
C201 C202 H20D 110.0 . .
H20C C202 H20D 108.4 . .
C203 N201 C202 118.0(3) . .
C203 N201 Zn1 133.3(2) . .
C202 N201 Zn1 107.7(2) . .
C203 O201 K2 135.5(2) . .
O201 C203 N201 127.2(3) . .
O201 C203 C204 119.2(3) . .
N201 C203 C204 113.6(3) . .
N1 C301 C302 111.6(3) . .
N1 C301 H30C 109.3 . .
C302 C301 H30C 109.3 . .
N1 C301 H30D 109.3 . .
C302 C301 H30D 109.3 . .
H30C C301 H30D 108.0 . .
N301 C302 C301 108.3(3) . .
N301 C302 H30A 110.0 . .
C301 C302 H30A 110.0 . .
N301 C302 H30B 110.0 . .
C301 C302 H30B 110.0 . .
H30A C302 H30B 108.4 . .
C303 N301 C302 117.3(3) . .
C303 N301 Zn1 135.1(3) . .
C302 N301 Zn1 107.6(2) . .
O301 C303 N301 126.7(4) . .
O301 C303 C304 116.7(3) . .
N301 C303 C304 116.7(3) . .
N202 Zn2 N102 121.22(14) . .
N202 Zn2 N302 117.85(14) . .
N102 Zn2 N302 118.98(13) . .
N202 Zn2 N2 85.42(12) . .
N102 Zn2 N2 84.97(13) . .
N302 Zn2 N2 85.67(13) . .
C311 N2 C211 113.9(3) . .
C311 N2 C111 115.4(3) . .
C211 N2 C111 113.2(3) . .
C311 N2 Zn2 103.6(2) . .
C211 N2 Zn2 104.7(2) . .
C111 N2 Zn2 104.5(2) . .
N2 C111 C112 111.5(3) . .
N2 C111 H11C 109.3 . .
C112 C111 H11C 109.3 . .
N2 C111 H11D 109.3 . .
C112 C111 H11D 109.3 . .
H11C C111 H11D 108.0 . .
N102 C112 C111 108.9(3) . .
N102 C112 H11E 109.9 . .
C111 C112 H11E 109.9 . .
N102 C112 H11F 109.9 . .
C111 C112 H11F 109.9 . .
H11E C112 H11F 108.3 . .
C110 N102 C112 117.1(3) . .
C110 N102 Zn2 129.9(3) . .
C112 N102 Zn2 109.9(2) . .
O102 C110 N102 126.8(3) . .
O102 C110 C106 119.4(3) . .
N102 C110 C106 113.7(3) . .
N2 C211 C212 109.9(3) . .
N2 C211 H21A 109.7 . .
C212 C211 H21A 109.7 . .
N2 C211 H21B 109.7 . .
C212 C211 H21B 109.7 . .
H21A C211 H21B 108.2 . .
N202 C212 C211 109.9(3) . .
N202 C212 H21C 109.7 . .
C211 C212 H21C 109.7 . .
N202 C212 H21D 109.7 . .
C211 C212 H21D 109.7 . .
H21C C212 H21D 108.2 . .
C210 N202 C212 116.6(3) . .
C210 N202 Zn2 135.0(2) . .
C212 N202 Zn2 107.1(2) . .
C210 O202 K4 133.1(2) . .
O202 C210 N202 125.4(3) . .
O202 C210 C206 118.2(3) . .
N202 C210 C206 116.4(3) . .
N2 C311 C312 111.9(3) . .
N2 C311 H31C 109.2 . .
C312 C311 H31C 109.2 . .
N2 C311 H31D 109.2 . .
C312 C311 H31D 109.2 . .
H31C C311 H31D 107.9 . .
N302 C312 C311 110.1(3) . .
N302 C312 H31E 109.6 . .
C311 C312 H31E 109.6 . .
N302 C312 H31F 109.6 . .
C311 C312 H31F 109.6 . .
H31E C312 H31F 108.2 . .
C310 N302 C312 117.0(3) . .
C310 N302 Zn2 133.8(3) . .
C312 N302 Zn2 107.5(2) . .
C310 O302 K3 145.9(3) . .
O302 C310 N302 125.3(4) . .
O302 C310 C306 117.6(4) . .
N302 C310 C306 117.0(3) . .
C109 C104 C105 119.6(3) . .
C109 C104 C103 120.8(3) . .
C105 C104 C103 119.5(3) . .
C104 C105 C106 119.6(3) . .
C104 C105 H105 120.2 . .
C106 C105 H105 120.2 . .
C107 C106 C105 120.1(3) . .
C107 C106 C110 119.7(3) . .
C105 C106 C110 120.2(3) . .
C108 C107 C106 119.5(3) . .
C108 C107 H107 120.3 . .
C106 C107 H107 120.3 . .
C104 C109 C108 119.9(3) . .
C104 C109 H109 120.1 . .
C108 C109 H109 120.1 . .
O103 C108 C107 120.6(3) . .
O103 C108 C109 118.5(3) . .
C107 C108 C109 120.9(3) . .
C108 O103 C113 116.6(2) . .
C114 C113 C18A 118.7(6) . .
C114 C113 C14A 23.4(4) . .
C18A C113 C14A 121.7(8) . .
C114 C113 O103 121.5(3) . .
C18A C113 O103 115.1(6) . .
C14A C113 O103 123.2(6) . .
C114 C113 C118 121.0(4) . .
C18A C113 C118 24.9(5) . .
C14A C113 C118 112.8(6) . .
O103 C113 C118 117.4(3) . .
C115 C114 C113 119.8(4) . .
C115 C114 H114 120.1 . .
C113 C114 H114 120.1 . .
C114 C115 O104 116.5(4) . .
C114 C115 C116 121.7(4) . .
O104 C115 C116 121.8(4) . .
C115 O104 C119 119.6(4) . .
O104 C119 C120 108.1(5) . .
O104 C119 H11A 110.1 . .
C120 C119 H11A 110.1 . .
O104 C119 H11B 110.1 . .
C120 C119 H11B 110.1 . .
H11A C119 H11B 108.4 . .
C119 C120 C121 111.2(7) . .
C119 C120 H12A 109.4 . .
C121 C120 H12A 109.4 . .
C119 C120 H12B 109.4 . .
C121 C120 H12B 109.4 . .
H12A C120 H12B 108.0 . .
C120 C121 H12C 109.5 . .
C120 C121 H12D 109.5 . .
H12C C121 H12D 109.5 . .
C120 C121 H12E 109.5 . .
H12C C121 H12E 109.5 . .
H12D C121 H12E 109.5 . .
C115 C116 C117 118.5(4) . .
C115 C116 H116 120.8 . .
C117 C116 H116 120.8 . .
C117 C118 C113 117.3(4) . .
C117 C118 H118 121.4 . .
C113 C118 H118 121.4 . .
O105 C117 C118 122.9(4) . .
O105 C117 C116 115.7(4) . .
C118 C117 C116 121.4(4) . .
C117 O105 C122 119.6(3) . .
O105 C122 C123 107.4(4) . .
O105 C122 H12F 110.2 . .
C123 C122 H12F 110.2 . .
O105 C122 H12G 110.2 . .
C123 C122 H12G 110.2 . .
H12F C122 H12G 108.5 . .
C122 C123 C124 111.6(4) . .
C122 C123 H12H 109.3 . .
C124 C123 H12H 109.3 . .
C122 C123 H12I 109.3 . .
C124 C123 H12I 109.3 . .
H12H C123 H12I 108.0 . .
C123 C124 H12J 109.5 . .
C123 C124 H12K 109.5 . .
H12J C124 H12K 109.5 . .
C123 C124 H12L 109.5 . .
H12J C124 H12L 109.5 . .
H12K C124 H12L 109.5 . .
C15A C14A C113 119.1(9) . .
C15A C14A H14A 120.4 . .
C113 C14A H14A 120.4 . .
C14A C15A O04A 116.0(10) . .
C14A C15A C16A 121.5(10) . .
O04A C15A C16A 122.3(10) . .
C15A O04A C19A 120.3(13) . .
O04A C19A C20A 111.4(15) . .
O04A C19A H19A 109.3 . .
C20A C19A H19A 109.3 . .
O04A C19A H19B 109.3 . .
C20A C19A H19B 109.3 . .
H19A C19A H19B 108.0 . .
C19A C20A C21A 113.4(17) . .
C19A C20A H20E 108.9 . .
C21A C20A H20E 108.9 . .
C19A C20A H20F 108.9 . .
C21A C20A H20F 108.9 . .
H20E C20A H20F 107.7 . .
C20A C21A H21E 109.5 . .
C20A C21A H21F 109.5 . .
H21E C21A H21F 109.5 . .
C20A C21A H21G 109.5 . .
H21E C21A H21G 109.5 . .
H21F C21A H21G 109.5 . .
C15A C16A C17A 118.6(10) . .
C15A C16A H16A 120.7 . .
C17A C16A H16A 120.7 . .
C113 C18A C17A 117.5(9) . .
C113 C18A H18A 121.3 . .
C17A C18A H18A 121.3 . .
O05A C17A C16A 118.2(10) . .
O05A C17A C18A 119.4(9) . .
C16A C17A C18A 121.5(9) . .
C17A O05A C22A 119.6(10) . .
O05A C22A C23A 106.5(11) . .
O05A C22A H22A 110.4 . .
C23A C22A H22A 110.4 . .
O05A C22A H22B 110.4 . .
C23A C22A H22B 110.4 . .
H22A C22A H22B 108.6 . .
C22A C23A C24A 108.2(13) . .
C22A C23A H23A 110.1 . .
C24A C23A H23A 110.1 . .
C22A C23A H23B 110.1 . .
C24A C23A H23B 110.1 . .
H23A C23A H23B 108.4 . .
C23A C24A H24A 109.5 . .
C23A C24A H24B 109.5 . .
H24A C24A H24B 109.5 . .
C23A C24A H24C 109.5 . .
H24A C24A H24C 109.5 . .
H24B C24A H24C 109.5 . .
C209 C204 C205 120.6(3) . .
C209 C204 C203 119.6(3) . .
C205 C204 C203 119.8(3) . .
C204 C205 C206 118.7(3) . .
C204 C205 H205 120.6 . .
C206 C205 H205 120.6 . .
C207 C206 C205 120.4(3) . .
C207 C206 C210 121.6(3) . .
C205 C206 C210 117.9(3) . .
C206 C207 C208 120.2(3) . .
C206 C207 H207 119.9 . .
C208 C207 H207 119.9 . .
C204 C209 C208 118.5(3) . .
C204 C209 H209 120.7 . .
C208 C209 H209 120.7 . .
C207 C208 O203 118.7(3) . .
C207 C208 C209 121.0(3) . .
O203 C208 C209 120.2(3) . .
C213 O203 C208 120.3(3) . .
C213 O203 C13B 7.0(5) . .
C208 O203 C13B 113.3(5) . .
C214 C213 O203 117.1(7) . .
C214 C213 C218 121.4(7) . .
O203 C213 C218 121.5(8) . .
C213 C214 C215 118.7(7) . .
C213 C214 H214 120.7 . .
C215 C214 H214 120.7 . .
O204 C215 C216 125.0(7) . .
O204 C215 C214 114.4(6) . .
C216 C215 C214 120.6(7) . .
C215 O204 C219 119.4(6) . .
O204 C219 C220 105.4(7) . .
O204 C219 H21H 110.7 . .
C220 C219 H21H 110.7 . .
O204 C219 H21I 110.7 . .
C220 C219 H21I 110.7 . .
H21H C219 H21I 108.8 . .
C219 C220 C221 113.8(9) . .
C219 C220 H22C 108.8 . .
C221 C220 H22C 108.8 . .
C219 C220 H22D 108.8 . .
C221 C220 H22D 108.8 . .
H22C C220 H22D 107.7 . .
C220 C221 H22E 109.5 . .
C220 C221 H22F 109.5 . .
H22E C221 H22F 109.5 . .
C220 C221 H22G 109.5 . .
H22E C221 H22G 109.5 . .
H22F C221 H22G 109.5 . .
C215 C216 C217 120.0(7) . .
C215 C216 H216 120.0 . .
C217 C216 H216 120.0 . .
C217 C218 C213 117.6(8) . .
C217 C218 H218 121.2 . .
C213 C218 H218 121.2 . .
C216 C217 O205 115.6(8) . .
C216 C217 C218 121.6(7) . .
O205 C217 C218 122.7(7) . .
C217 O205 C222 116.9(7) . .
O205 C222 C223 105.8(7) . .
O205 C222 H22H 110.6 . .
C223 C222 H22H 110.6 . .
O205 C222 H22I 110.6 . .
C223 C222 H22I 110.6 . .
H22H C222 H22I 108.7 . .
C222 C223 C224 111.8(7) . .
C222 C223 H22J 109.3 . .
C224 C223 H22J 109.3 . .
C222 C223 H22K 109.3 . .
C224 C223 H22K 109.3 . .
H22J C223 H22K 107.9 . .
C223 C224 H22L 109.5 . .
C223 C224 H22M 109.5 . .
H22L C224 H22M 109.5 . .
C223 C224 H22N 109.5 . .
H22L C224 H22N 109.5 . .
H22M C224 H22N 109.5 . .
C14B C13B C18B 124.2(12) . .
C14B C13B O203 123.6(12) . .
C18B C13B O203 112.2(12) . .
C13B C14B C15B 118.3(12) . .
C13B C14B H14B 120.9 . .
C15B C14B H14B 120.9 . .
O04B C15B C16B 125.6(12) . .
O04B C15B C14B 116.8(12) . .
C16B C15B C14B 117.5(12) . .
C15B O04B C19B 123.3(13) . .
O04B C19B C20B 117.7(14) . .
O04B C19B H19C 107.9 . .
C20B C19B H19C 107.9 . .
O04B C19B H19D 107.9 . .
C20B C19B H19D 107.9 . .
H19C C19B H19D 107.2 . .
C19B C20B C21B 113.4(14) . .
C19B C20B H20G 108.9 . .
C21B C20B H20G 108.9 . .
C19B C20B H20H 108.9 . .
C21B C20B H20H 108.9 . .
H20G C20B H20H 107.7 . .
C20B C21B H21J 109.5 . .
C20B C21B H21K 109.5 . .
H21J C21B H21K 109.5 . .
C20B C21B H21L 109.5 . .
H21J C21B H21L 109.5 . .
H21K C21B H21L 109.5 . .
C17B C16B C15B 123.4(13) . .
C17B C16B H16B 118.3 . .
C15B C16B H16B 118.3 . .
C17B C18B C13B 116.5(13) . .
C17B C18B H18B 121.7 . .
C13B C18B H18B 121.7 . .
C16B C17B O05B 120.1(13) . .
C16B C17B C18B 120.1(13) . .
O05B C17B C18B 119.8(13) . .
C17B O05B C22B 116.3(14) . .
O05B C22B C23B 113.6(15) . .
O05B C22B H22O 108.9 . .
C23B C22B H22O 108.9 . .
O05B C22B H22P 108.9 . .
C23B C22B H22P 108.9 . .
H22O C22B H22P 107.7 . .
C22B C23B C24B 106.5(15) . .
C22B C23B H23C 110.4 . .
C24B C23B H23C 110.4 . .
C22B C23B H23D 110.4 . .
C24B C23B H23D 110.4 . .
H23C C23B H23D 108.6 . .
C23B C24B H24D 109.5 . .
C23B C24B H24E 109.5 . .
H24D C24B H24E 109.5 . .
C23B C24B H24F 109.5 . .
H24D C24B H24F 109.5 . .
H24E C24B H24F 109.5 . .
C305 C304 C309 118.4(4) . .
C305 C304 C303 119.3(4) . .
C309 C304 C303 122.3(4) . .
C306 C305 C304 121.1(4) . .
C306 C305 H305 119.4 . .
C304 C305 H305 119.4 . .
C305 C306 C307 121.2(4) . .
C305 C306 C310 118.7(3) . .
C307 C306 C310 120.0(3) . .
C306 C307 C308 117.2(4) . .
C306 C307 H307 121.4 . .
C308 C307 H307 121.4 . .
C308 C309 C304 119.7(4) . .
C308 C309 H309 120.2 . .
C304 C309 H309 120.2 . .
C309 C308 O303 118.0(3) . .
C309 C308 C307 122.2(4) . .
O303 C308 C307 119.8(3) . .
C13C O303 C308 117.3(4) . .
C13C O303 C313 7.7(11) . .
C308 O303 C313 117.3(3) . .
C314 C313 C318 121.2(8) . .
C314 C313 O303 117.0(9) . .
C318 C313 O303 121.8(9) . .
C313 C314 C315 120.4(8) . .
C313 C314 H314 119.8 . .
C315 C314 H314 119.8 . .
O304 C315 C316 124.7(9) . .
O304 C315 C314 116.5(9) . .
C316 C315 C314 118.7(8) . .
C315 O304 C319 119.1(10) . .
O304 C319 C320 113.3(9) . .
O304 C319 H31A 108.9 . .
C320 C319 H31A 108.9 . .
O304 C319 H31B 108.9 . .
C320 C319 H31B 108.9 . .
H31A C319 H31B 107.7 . .
C319 C320 C321 114.7(10) . .
C319 C320 H32A 108.6 . .
C321 C320 H32A 108.6 . .
C319 C320 H32B 108.6 . .
C321 C320 H32B 108.6 . .
H32A C320 H32B 107.6 . .
C320 C321 H32C 109.5 . .
C320 C321 H32D 109.5 . .
H32C C321 H32D 109.5 . .
C320 C321 H32E 109.5 . .
H32C C321 H32E 109.5 . .
H32D C321 H32E 109.5 . .
C317 C316 C315 120.2(8) . .
C317 C316 H316 119.9 . .
C315 C316 H316 119.9 . .
C313 C318 C317 117.8(8) . .
C313 C318 H318 121.1 . .
C317 C318 H318 121.1 . .
O305 C317 C316 113.7(8) . .
O305 C317 C318 124.6(8) . .
C316 C317 C318 121.6(8) . .
C317 O305 C322 117.4(7) . .
O305 C322 C323 106.9(8) . .
O305 C322 H32F 110.3 . .
C323 C322 H32F 110.3 . .
O305 C322 H32G 110.3 . .
C323 C322 H32G 110.3 . .
H32F C322 H32G 108.6 . .
C324 C323 C322 113.5(9) . .
C324 C323 H32H 108.9 . .
C322 C323 H32H 108.9 . .
C324 C323 H32I 108.9 . .
C322 C323 H32I 108.9 . .
H32H C323 H32I 107.7 . .
C323 C324 H32J 109.5 . .
C323 C324 H32K 109.5 . .
H32J C324 H32K 109.5 . .
C323 C324 H32L 109.5 . .
H32J C324 H32L 109.5 . .
H32K C324 H32L 109.5 . .
C14C C13C O303 119.2(12) . .
C14C C13C C18C 125.5(11) . .
O303 C13C C18C 115.3(11) . .
C13C C14C C15C 115.8(12) . .
C13C C14C H14C 122.1 . .
C15C C14C H14C 122.1 . .
O04C C15C C16C 121.8(11) . .
O04C C15C C14C 116.4(12) . .
C16C C15C C14C 121.7(11) . .
C15C O04C C19C 116.3(15) . .
O04C C19C C20C 105.8(12) . .
O04C C19C H19E 110.6 . .
C20C C19C H19E 110.6 . .
O04C C19C H19F 110.6 . .
C20C C19C H19F 110.6 . .
H19E C19C H19F 108.7 . .
C19C C20C C21C 110.9(13) . .
C19C C20C H20I 109.5 . .
C21C C20C H20I 109.5 . .
C19C C20C H20J 109.5 . .
C21C C20C H20J 109.5 . .
H20I C20C H20J 108.0 . .
C20C C21C H21M 109.5 . .
C20C C21C H21N 109.5 . .
H21M C21C H21N 109.5 . .
C20C C21C H21O 109.5 . .
H21M C21C H21O 109.5 . .
H21N C21C H21O 109.5 . .
C15C C16C C17C 119.8(12) . .
C15C C16C H16C 120.1 . .
C17C C16C H16C 120.1 . .
C13C C18C C17C 115.0(12) . .
C13C C18C H18C 122.5 . .
C17C C18C H18C 122.5 . .
O05C C17C C16C 115.1(11) . .
O05C C17C C18C 122.7(11) . .
C16C C17C C18C 122.1(11) . .
C17C O05C C22C 122.2(10) . .
O05C C22C C23C 106.3(11) . .
O05C C22C H22Q 110.5 . .
C23C C22C H22Q 110.5 . .
O05C C22C H22R 110.5 . .
C23C C22C H22R 110.5 . .
H22Q C22C H22R 108.7 . .
C22C C23C C24C 115.9(13) . .
C22C C23C H23E 108.3 . .
C24C C23C H23E 108.3 . .
C22C C23C H23F 108.3 . .
C24C C23C H23F 108.3 . .
H23E C23C H23F 107.4 . .
C23C C24C H24G 109.5 . .
C23C C24C H24H 109.5 . .
H24G C24C H24H 109.5 . .
C23C C24C H24I 109.5 . .
H24G C24C H24I 109.5 . .
H24H C24C H24I 109.5 . .
N401 Zn3 N501 120.97(14) . .
N401 Zn3 N601 118.04(12) . .
N501 Zn3 N601 119.03(13) . .
N401 Zn3 N3 85.53(12) . .
N501 Zn3 N3 85.74(12) . .
N601 Zn3 N3 84.71(12) . .
C401 N3 C601 113.0(3) . .
C401 N3 C501 113.8(3) . .
C601 N3 C501 114.2(3) . .
C401 N3 Zn3 103.9(2) . .
C601 N3 Zn3 105.8(2) . .
C501 N3 Zn3 104.9(2) . .
N3 C401 C402 111.0(3) . .
N3 C401 H40C 109.4 . .
C402 C401 H40C 109.4 . .
N3 C401 H40D 109.4 . .
C402 C401 H40D 109.4 . .
H40C C401 H40D 108.0 . .
N401 C402 C401 107.5(3) . .
N401 C402 H40A 110.2 . .
C401 C402 H40A 110.2 . .
N401 C402 H40B 110.2 . .
C401 C402 H40B 110.2 . .
H40A C402 H40B 108.5 . .
C403 N401 C402 117.1(3) . .
C403 N401 Zn3 134.6(2) . .
C402 N401 Zn3 107.3(2) . .
C403 O401 K1 141.4(2) . 3_455
O401 C403 N401 126.9(3) . .
O401 C403 C404 118.9(3) . .
N401 C403 C404 114.2(3) . .
N3 C501 C502 110.4(3) . .
N3 C501 H50C 109.6 . .
C502 C501 H50C 109.6 . .
N3 C501 H50D 109.6 . .
C502 C501 H50D 109.6 . .
H50C C501 H50D 108.1 . .
N501 C502 C501 109.0(4) . .
N501 C502 H50A 109.9 . .
C501 C502 H50A 109.9 . .
N501 C502 H50B 109.9 . .
C501 C502 H50B 109.9 . .
H50A C502 H50B 108.3 . .
C503 N501 C502 117.3(3) . .
C503 N501 Zn3 133.4(3) . .
C502 N501 Zn3 107.2(2) . .
O501 C503 N501 125.5(4) . .
O501 C503 C504 118.4(3) . .
N501 C503 C504 116.0(3) . .
N3 C601 C602 109.7(3) . .
N3 C601 H60C 109.7 . .
C602 C601 H60C 109.7 . .
N3 C601 H60D 109.7 . .
C602 C601 H60D 109.7 . .
H60C C601 H60D 108.2 . .
N601 C602 C601 108.7(3) . .
N601 C602 H60A 110.0 . .
C601 C602 H60A 110.0 . .
N601 C602 H60B 110.0 . .
C601 C602 H60B 110.0 . .
H60A C602 H60B 108.3 . .
C603 N601 C602 116.6(3) . .
C603 N601 Zn3 134.0(2) . .
C602 N601 Zn3 108.3(3) . .
C603 O601 K2 139.9(2) . 3_455
O601 C603 N601 126.5(3) . .
O601 C603 C604 118.5(3) . .
N601 C603 C604 115.0(3) . .
N402 Zn4 N602 119.85(15) . .
N402 Zn4 N502 118.55(14) . .
N602 Zn4 N502 119.63(15) . .
N402 Zn4 N4 86.14(13) . .
N602 Zn4 N4 84.73(13) . .
N502 Zn4 N4 85.13(14) . .
C411 N4 C511 113.5(3) . .
C411 N4 C611 113.4(4) . .
C511 N4 C611 115.2(3) . .
C411 N4 Zn4 103.1(2) . .
C511 N4 Zn4 104.9(3) . .
C611 N4 Zn4 105.1(2) . .
N402 C412 C411 108.7(3) . .
N402 C412 H41C 109.9 . .
C411 C412 H41C 109.9 . .
N402 C412 H41D 109.9 . .
C411 C412 H41D 109.9 . .
H41C C412 H41D 108.3 . .
N4 C411 C412 112.0(3) . .
N4 C411 H41E 109.2 . .
C412 C411 H41E 109.2 . .
N4 C411 H41F 109.2 . .
C412 C411 H41F 109.2 . .
H41E C411 H41F 107.9 . .
C410 N402 C412 116.7(3) . .
C410 N402 Zn4 135.4(3) . .
C412 N402 Zn4 107.1(2) . .
C410 O402 K3 134.2(2) . .
O402 C410 N402 126.0(3) . .
O402 C410 C406 118.3(3) . .
N402 C410 C406 115.7(3) . .
N4 C511 C512 110.4(3) . .
N4 C511 H51A 109.6 . .
C512 C511 H51A 109.6 . .
N4 C511 H51B 109.6 . .
C512 C511 H51B 109.6 . .
H51A C511 H51B 108.1 . .
N502 C512 C511 108.9(4) . .
N502 C512 H51C 109.9 . .
C511 C512 H51C 109.9 . .
N502 C512 H51D 109.9 . .
C511 C512 H51D 109.9 . .
H51C C512 H51D 108.3 . .
C510 N502 C512 115.8(3) . .
C510 N502 Zn4 135.6(3) . .
C512 N502 Zn4 107.9(3) . .
C510 O502 K4 137.5(3) . .
O502 C510 N502 126.5(4) . .
O502 C510 C506 118.7(4) . .
N502 C510 C506 114.8(3) . .
N4 C611 C612 109.5(4) . .
N4 C611 H61A 109.8 . .
C612 C611 H61A 109.8 . .
N4 C611 H61B 109.8 . .
C612 C611 H61B 109.8 . .
H61A C611 H61B 108.2 . .
N602 C612 C611 107.5(3) . .
N602 C612 H61C 110.2 . .
C611 C612 H61C 110.2 . .
N602 C612 H61D 110.2 . .
C611 C612 H61D 110.2 . .
H61C C612 H61D 108.5 . .
C610 N602 C612 117.1(3) . .
C610 N602 Zn4 132.3(3) . .
C612 N602 Zn4 108.6(3) . .
O602 C610 N602 126.5(3) . .
O602 C610 C606 118.9(3) . .
N602 C610 C606 114.7(3) . .
C409 C404 C405 120.1(3) . .
C409 C404 C403 119.9(3) . .
C405 C404 C403 120.0(3) . .
C406 C405 C404 120.2(3) . .
C406 C405 H405 119.9 . .
C404 C405 H405 119.9 . .
C405 C406 C407 119.8(3) . .
C405 C406 C410 118.5(3) . .
C407 C406 C410 121.5(3) . .
C408 C407 C406 118.6(3) . .
C408 C407 H407 120.7 . .
C406 C407 H407 120.7 . .
C408 C409 C404 118.9(3) . .
C408 C409 H409 120.6 . .
C404 C409 H409 120.6 . .
C409 C408 C407 121.8(3) . .
C409 C408 O403 119.9(3) . .
C407 C408 O403 118.3(3) . .
C413 O403 C408 117.0(3) . .
O403 C413 C414 115.8(3) . .
O403 C413 C418 122.5(3) . .
C414 C413 C418 121.8(3) . .
C415 C414 C413 118.9(3) . .
C415 C414 H414 120.5 . .
C413 C414 H414 120.5 . .
O404 C415 C416 114.7(3) . .
O404 C415 C414 124.8(3) . .
C416 C415 C414 120.6(3) . .
C415 O404 C419 118.1(3) . .
O404 C419 C420 107.7(4) . .
O404 C419 H41A 110.2 . .
C420 C419 H41A 110.2 . .
O404 C419 H41B 110.2 . .
C420 C419 H41B 110.2 . .
H41A C419 H41B 108.5 . .
C419 C420 C421 112.4(4) . .
C419 C420 H42A 109.1 . .
C421 C420 H42A 109.1 . .
C419 C420 H42B 109.1 . .
C421 C420 H42B 109.1 . .
H42A C420 H42B 107.9 . .
C420 C421 H42C 109.5 . .
C420 C421 H42D 109.5 . .
H42C C421 H42D 109.5 . .
C420 C421 H42E 109.5 . .
H42C C421 H42E 109.5 . .
H42D C421 H42E 109.5 . .
C415 C416 C417 120.1(4) . .
C415 C416 H416 120.0 . .
C417 C416 H416 120.0 . .
C413 C418 C417 117.7(3) . .
C413 C418 H418 121.1 . .
C417 C418 H418 121.1 . .
O405 C417 C416 119.1(4) . .
O405 C417 C418 120.1(4) . .
C416 C417 C418 120.8(4) . .
C417 O405 C22D 123.6(8) . .
C417 O405 C422 120.2(4) . .
C22D O405 C422 116.1(8) . .
O405 C422 C423 111.4(7) . .
O405 C422 H42F 109.3 . .
C423 C422 H42F 109.3 . .
O405 C422 H42G 109.3 . .
C423 C422 H42G 109.3 . .
H42F C422 H42G 108.0 . .
C422 C423 C424 107.4(9) . .
C422 C423 H42H 110.2 . .
C424 C423 H42H 110.2 . .
C422 C423 H42I 110.2 . .
C424 C423 H42I 110.2 . .
H42H C423 H42I 108.5 . .
C423 C424 H42J 109.5 . .
C423 C424 H42K 109.5 . .
H42J C424 H42K 109.5 . .
C423 C424 H42L 109.5 . .
H42J C424 H42L 109.5 . .
H42K C424 H42L 109.5 . .
O405 C22D C23D 109.5(12) . .
O405 C22D H22S 109.8 . .
C23D C22D H22S 109.8 . .
O405 C22D H22T 109.8 . .
C23D C22D H22T 109.8 . .
H22S C22D H22T 108.2 . .
C22D C23D C24D 109.0(12) . .
C22D C23D H23G 109.9 . .
C24D C23D H23G 109.9 . .
C22D C23D H23H 109.9 . .
C24D C23D H23H 109.9 . .
H23G C23D H23H 108.3 . .
C23D C24D H24J 109.5 . .
C23D C24D H24K 109.5 . .
H24J C24D H24K 109.5 . .
C23D C24D H24L 109.5 . .
H24J C24D H24L 109.5 . .
H24K C24D H24L 109.5 . .
C509 C504 C505 119.7(4) . .
C509 C504 C503 121.7(4) . .
C505 C504 C503 118.5(4) . .
C506 C505 C504 119.3(4) . .
C506 C505 H505 120.4 . .
C504 C505 H505 120.4 . .
C507 C506 C505 120.2(4) . .
C507 C506 C510 120.9(4) . .
C505 C506 C510 118.8(4) . .
C508 C507 C506 119.8(4) . .
C508 C507 H507 120.1 . .
C506 C507 H507 120.1 . .
C504 C509 C508 120.0(3) . .
C504 C509 H509 120.0 . .
C508 C509 H509 120.0 . .
C507 C508 O503 121.8(4) . .
C507 C508 C509 120.7(4) . .
O503 C508 C509 117.5(3) . .
C508 O503 C513 120.7(3) . .
C508 O503 C13E 113.8(4) . .
C513 O503 C13E 8.7(9) . .
C514 C513 C518 122.4(7) . .
C514 C513 O503 119.4(8) . .
C518 C513 O503 118.2(8) . .
C513 C514 C515 119.6(7) . .
C513 C514 H514 120.2 . .
C515 C514 H514 120.2 . .
O504 C515 C516 114.6(6) . .
O504 C515 C514 125.0(7) . .
C516 C515 C514 120.3(7) . .
C515 O504 C519 117.0(5) . .
O504 C519 C520 106.6(6) . .
O504 C519 H51E 110.4 . .
C520 C519 H51E 110.4 . .
O504 C519 H51F 110.4 . .
C520 C519 H51F 110.4 . .
H51E C519 H51F 108.6 . .
C521 C520 C519 109.0(9) . .
C521 C520 H52A 109.9 . .
C519 C520 H52A 109.9 . .
C521 C520 H52B 109.9 . .
C519 C520 H52B 109.9 . .
H52A C520 H52B 108.3 . .
C520 C521 H52C 109.5 . .
C520 C521 H52D 109.5 . .
H52C C521 H52D 109.5 . .
C520 C521 H52E 109.5 . .
H52C C521 H52E 109.5 . .
H52D C521 H52E 109.5 . .
C515 C516 C517 118.4(6) . .
C515 C516 H516 120.8 . .
C517 C516 H516 120.8 . .
C513 C518 C517 116.1(8) . .
C513 C518 H518 121.9 . .
C517 C518 H518 121.9 . .
O505 C517 C516 114.6(7) . .
O505 C517 C518 122.3(7) . .
C516 C517 C518 123.1(7) . .
C517 O505 C522 118.0(7) . .
O505 C522 C523 104.5(8) . .
O505 C522 H52F 110.9 . .
C523 C522 H52F 110.9 . .
O505 C522 H52G 110.9 . .
C523 C522 H52G 110.9 . .
H52F C522 H52G 108.9 . .
C522 C523 C524 108.0(9) . .
C522 C523 H52H 110.1 . .
C524 C523 H52H 110.1 . .
C522 C523 H52I 110.1 . .
C524 C523 H52I 110.1 . .
H52H C523 H52I 108.4 . .
C523 C524 H52J 109.5 . .
C523 C524 H52K 109.5 . .
H52J C524 H52K 109.5 . .
C523 C524 H52L 109.5 . .
H52J C524 H52L 109.5 . .
H52K C524 H52L 109.5 . .
C14E C13E C18E 125.4(11) . .
C14E C13E O503 119.4(12) . .
C18E C13E O503 115.2(12) . .
C13E C14E C15E 118.6(11) . .
C13E C14E H14E 120.7 . .
C15E C14E H14E 120.7 . .
O04E C15E C16E 123.1(11) . .
O04E C15E C14E 118.7(12) . .
C16E C15E C14E 118.2(10) . .
C15E O04E C19E 120.4(12) . .
O04E C19E C20E 113.8(14) . .
O04E C19E H19G 108.8 . .
C20E C19E H19G 108.8 . .
O04E C19E H19H 108.8 . .
C20E C19E H19H 108.8 . .
H19G C19E H19H 107.7 . .
C19E C20E C21E 105.3(15) . .
C19E C20E H20K 110.7 . .
C21E C20E H20K 110.7 . .
C19E C20E H20L 110.7 . .
C21E C20E H20L 110.7 . .
H20K C20E H20L 108.8 . .
C20E C21E H21P 109.5 . .
C20E C21E H21Q 109.5 . .
H21P C21E H21Q 109.5 . .
C20E C21E H21R 109.5 . .
H21P C21E H21R 109.5 . .
H21Q C21E H21R 109.5 . .
C15E C16E C17E 121.6(11) . .
C15E C16E H16E 119.2 . .
C17E C16E H16E 119.2 . .
C13E C18E C17E 115.2(12) . .
C13E C18E H18E 122.4 . .
C17E C18E H18E 122.4 . .
O05E C17E C16E 119.9(12) . .
O05E C17E C18E 119.2(12) . .
C16E C17E C18E 121.0(12) . .
C17E O05E C22E 119.5(13) . .
O05E C22E C23E 107.9(14) . .
O05E C22E H22U 110.1 . .
C23E C22E H22U 110.1 . .
O05E C22E H22V 110.1 . .
C23E C22E H22V 110.1 . .
H22U C22E H22V 108.4 . .
C22E C23E C24E 109.9(16) . .
C22E C23E H23I 109.7 . .
C24E C23E H23I 109.7 . .
C22E C23E H23J 109.7 . .
C24E C23E H23J 109.7 . .
H23I C23E H23J 108.2 . .
C23E C24E H24M 109.5 . .
C23E C24E H24N 109.5 . .
H24M C24E H24N 109.5 . .
C23E C24E H24O 109.5 . .
H24M C24E H24O 109.5 . .
H24N C24E H24O 109.5 . .
C609 C604 C605 119.8(3) . .
C609 C604 C603 122.6(3) . .
C605 C604 C603 117.4(3) . .
C606 C605 C604 120.0(3) . .
C606 C605 H605 120.0 . .
C604 C605 H605 120.0 . .
C605 C606 C607 120.2(3) . .
C605 C606 C610 119.4(3) . .
C607 C606 C610 120.3(3) . .
C608 C607 C606 118.9(3) . .
C608 C607 H607 120.6 . .
C606 C607 H607 120.6 . .
C604 C609 C608 119.3(3) . .
C604 C609 H609 120.3 . .
C608 C609 H609 120.3 . .
C607 C608 O603 118.9(3) . .
C607 C608 C609 121.5(3) . .
O603 C608 C609 119.2(3) . .
C613 O603 C608 121.5(3) . .
O603 C613 C614 124.6(3) . .
O603 C613 C618 112.8(3) . .
C614 C613 C618 122.6(3) . .
C613 C614 C615 117.5(3) . .
C613 C614 H614 121.3 . .
C615 C614 H614 121.3 . .
O604 C615 C616 124.2(4) . .
O604 C615 C614 114.5(4) . .
C616 C615 C614 121.3(3) . .
C615 O604 C619 116.7(4) . .
C615 O604 C19F 115.6(11) . .
C619 O604 C19F 22(2) . .
O604 C619 C620 106.8(5) . .
O604 C619 H19I 110.4 . .
C620 C619 H19I 110.4 . .
O604 C619 H19J 110.4 . .
C620 C619 H19J 110.4 . .
H19I C619 H19J 108.6 . .
C619 C620 C621 110.0(6) . .
C619 C620 H20M 109.7 . .
C621 C620 H20M 109.7 . .
C619 C620 H20N 109.7 . .
C621 C620 H20N 109.7 . .
H20M C620 H20N 108.2 . .
C620 C621 H21S 109.5 . .
C620 C621 H21T 109.5 . .
H21S C621 H21T 109.5 . .
C620 C621 H21U 109.5 . .
H21S C621 H21U 109.5 . .
H21T C621 H21U 109.5 . .
O604 C19F C20F 110.2(17) . .
O604 C19F H61E 109.6 . .
C20F C19F H61E 109.6 . .
O604 C19F H61F 109.6 . .
C20F C19F H61F 109.6 . .
H61E C19F H61F 108.1 . .
C19F C20F C21F 112.6(18) . .
C19F C20F H62A 109.1 . .
C21F C20F H62A 109.1 . .
C19F C20F H62B 109.1 . .
C21F C20F H62B 109.1 . .
H62A C20F H62B 107.8 . .
C20F C21F H62C 109.5 . .
C20F C21F H62D 109.5 . .
H62C C21F H62D 109.5 . .
C20F C21F H62E 109.5 . .
H62C C21F H62E 109.5 . .
H62D C21F H62E 109.5 . .
C615 C616 C617 119.2(4) . .
C615 C616 H616 120.4 . .
C617 C616 H616 120.4 . .
C617 C618 C613 118.1(3) . .
C617 C618 H618 121.0 . .
C613 C618 H618 121.0 . .
O605 C617 C618 124.2(3) . .
O605 C617 C616 114.4(3) . .
C618 C617 C616 121.3(3) . .
C617 O605 C22F 118.0(5) . .
C617 O605 C622 115.9(7) . .
C22F O605 C622 8(2) . .
O605 C622 C623 105.4(11) . .
O605 C622 H22W 110.7 . .
C623 C622 H22W 110.7 . .
O605 C622 H22$ 110.7 . .
C623 C622 H22$ 110.7 . .
H22W C622 H22$ 108.8 . .
C622 C623 C624 108.6(11) . .
C622 C623 H23K 110.0 . .
C624 C623 H23K 110.0 . .
C622 C623 H23L 110.0 . .
C624 C623 H23L 110.0 . .
H23K C623 H23L 108.4 . .
C623 C624 H24P 109.5 . .
C623 C624 H24Q 109.5 . .
H24P C624 H24Q 109.5 . .
C623 C624 H24R 109.5 . .
H24P C624 H24R 109.5 . .
H24Q C624 H24R 109.5 . .
O605 C22F C23F 109.1(9) . .
O605 C22F H62F 109.9 . .
C23F C22F H62F 109.9 . .
O605 C22F H62G 109.9 . .
C23F C22F H62G 109.9 . .
H62F C22F H62G 108.3 . .
C22F C23F C24F 108.6(12) . .
C22F C23F H62H 110.0 . .
C24F C23F H62H 110.0 . .
C22F C23F H62I 110.0 . .
C24F C23F H62I 110.0 . .
H62H C23F H62I 108.3 . .
C23F C24F H62J 109.5 . .
C23F C24F H62K 109.5 . .
H62J C24F H62K 109.5 . .
C23F C24F H62L 109.5 . .
H62J C24F H62L 109.5 . .
H62K C24F H62L 109.5 . .
O401 K1 O101 112.13(8) 3_545 .
O401 K1 O1Z 177.76(9) 3_545 4
O101 K1 O1Z 70.03(8) . 4
O401 K1 O1S 95.53(9) 3_545 .
O101 K1 O1S 82.07(10) . .
O1Z K1 O1S 84.10(9) 4 .
O401 K1 O1Y 101.34(9) 3_545 4
O101 K1 O1Y 146.28(9) . 4
O1Z K1 O1Y 76.47(9) 4 4
O1S K1 O1Y 90.99(9) . 4
O401 K1 O1W 108.21(8) 3_545 4
O101 K1 O1W 86.94(9) . 4
O1Z K1 O1W 72.26(8) 4 4
O1S K1 O1W 156.17(9) . 4
O1Y K1 O1W 86.49(9) 4 4
O401 K1 C1W 120.54(10) 3_545 4
O101 K1 C1W 66.47(10) . 4
O1Z K1 C1W 60.63(10) 4 4
O1S K1 C1W 138.51(11) . 4
O1Y K1 C1W 100.33(10) 4 4
O1W K1 C1W 21.41(9) 4 4
O401 K1 C1Y 106.11(10) 3_545 4
O101 K1 C1Y 135.81(9) . 4
O1Z K1 C1Y 71.67(10) 4 4
O1S K1 C1Y 72.86(9) . 4
O1Y K1 C1Y 18.49(8) 4 4
O1W K1 C1Y 101.63(9) 4 4
C1W K1 C1Y 111.42(10) 4 4
O401 K1 K2 133.75(6) 3_545 4
O101 K1 K2 106.56(6) . 4
O1Z K1 K2 44.88(5) 4 4
O1S K1 K2 114.34(7) . 4
O1Y K1 K2 47.03(6) 4 4
O1W K1 K2 49.19(6) 4 4
C1W K1 K2 55.44(7) 4 4
C1Y K1 K2 55.99(7) 4 4
O201 K2 O1Z 173.30(10) . .
O201 K2 O601 99.09(9) . 3_545
O1Z K2 O601 85.46(9) . 3_545
O201 K2 O1Y 107.74(9) . .
O1Z K2 O1Y 77.53(9) . .
O601 K2 O1Y 83.71(9) 3_545 .
O201 K2 O1X 98.96(9) . .
O1Z K2 O1X 76.69(10) . .
O601 K2 O1X 82.24(10) 3_545 .
O1Y K2 O1X 151.45(10) . .
O201 K2 O1W 103.65(8) . .
O1Z K2 O1W 72.27(8) . .
O601 K2 O1W 156.88(8) 3_545 .
O1Y K2 O1W 85.42(8) . .
O1X K2 O1W 98.17(10) . .
O201 K2 C1W 113.18(10) . .
O1Z K2 C1W 61.14(10) . .
O601 K2 C1W 144.01(10) 3_545 .
O1Y K2 C1W 100.37(9) . .
O1X K2 C1W 77.54(10) . .
O1W K2 C1W 21.65(9) . .
O201 K2 C1Y 112.97(9) . .
O1Z K2 C1Y 73.39(10) . .
O601 K2 C1Y 64.72(10) 3_545 .
O1Y K2 C1Y 19.41(9) . .
O1X K2 C1Y 136.49(10) . .
O1W K2 C1Y 101.89(9) . .
C1W K2 C1Y 112.97(10) . .
O201 K2 C1X 110.28(9) . .
O1Z K2 C1X 67.06(9) . .
O601 K2 C1X 65.38(10) 3_545 .
O1Y K2 C1X 133.81(10) . .
O1X K2 C1X 19.54(10) . .
O1W K2 C1X 109.58(10) . .
C1W K2 C1X 87.94(11) . .
C1Y K2 C1X 117.20(11) . .
O201 K2 K1 134.69(6) . 4_454
O1Z K2 K1 46.26(6) . 4_454
O601 K2 K1 111.39(7) 3_545 4_454
O1Y K2 K1 47.06(6) . 4_454
O1X K2 K1 117.23(7) . 4_454
O1W K2 K1 47.90(6) . 4_454
C1W K2 K1 55.45(7) . 4_454
C1Y K2 K1 57.52(7) . 4_454
C1X K2 K1 112.59(7) . 4_454
O1N K3 O302 105.2(4) . .
O1N K3 O402 122.9(4) . .
O302 K3 O402 103.70(9) . .
O1N K3 O1Q 111.6(4) . .
O302 K3 O1Q 125.53(17) . .
O402 K3 O1Q 88.63(19) . .
O1N K3 O1T 33.7(4) . .
O302 K3 O1T 93.35(12) . .
O402 K3 O1T 97.05(11) . .
O1Q K3 O1T 138.21(17) . .
O1N K3 O1U 50.9(5) . .
O302 K3 O1U 87.26(11) . .
O402 K3 O1U 168.92(11) . .
O1Q K3 O1U 86.2(2) . .
O1T K3 O1U 80.42(13) . .
O1N K3 O1P 104.2(5) . .
O302 K3 O1P 134.0(4) . .
O402 K3 O1P 88.8(5) . .
O1Q K3 O1P 8.9(4) . .
O1T K3 O1P 129.4(3) . .
O1U K3 O1P 84.6(5) . .
O1N K3 O1V 58.4(4) . 2_565
O302 K3 O1V 163.03(13) . 2_565
O402 K3 O1V 84.17(11) . 2_565
O1Q K3 O1V 68.91(17) . 2_565
O1T K3 O1V 70.55(13) . 2_565
O1U K3 O1V 84.82(13) . 2_565
O1P K3 O1V 60.1(3) . 2_565
O1N K3 O1M 71.1(6) . .
O302 K3 O1M 81.3(4) . .
O402 K3 O1M 161.9(4) . .
O1Q K3 O1M 74.6(4) . .
O1T K3 O1M 100.1(4) . .
O1U K3 O1M 20.2(4) . .
O1P K3 O1M 75.7(6) . .
O1V K3 O1M 95.9(4) 2_565 .
O1N K3 C1V 62.1(4) . 2_565
O302 K3 C1V 148.93(13) . 2_565
O402 K3 C1V 67.77(12) . 2_565
O1Q K3 C1V 85.00(18) . 2_565
O1T K3 C1V 59.83(13) . 2_565
O1U K3 C1V 101.96(14) . 2_565
O1P K3 C1V 76.9(4) . 2_565
O1V K3 C1V 22.68(12) 2_565 2_565
O1M K3 C1V 116.5(4) . 2_565
O1N K3 C1Q 119.7(4) . .
O302 K3 C1Q 131.25(12) . .
O402 K3 C1Q 68.13(11) . .
O1Q K3 C1Q 20.70(19) . .
O1T K3 C1Q 134.63(13) . .
O1U K3 C1Q 105.94(12) . .
O1P K3 C1Q 21.5(5) . .
O1V K3 C1Q 65.56(13) 2_565 .
O1M K3 C1Q 95.3(4) . .
C1V K3 C1Q 75.07(13) 2_565 .
O1N K3 C1N 10.1(4) . .
O302 K3 C1N 95.9(3) . .
O402 K3 C1N 130.4(3) . .
O1Q K3 C1N 115.8(3) . .
O1T K3 C1N 36.0(3) . .
O1U K3 C1N 45.0(4) . .
O1P K3 C1N 109.3(5) . .
O1V K3 C1N 68.1(3) 2_565 .
O1M K3 C1N 65.1(5) . .
C1V K3 C1N 72.1(3) 2_565 .
C1Q K3 C1N 126.9(3) . .
O1P K4 O1O 81.5(5) 2_564 .
O1P K4 O1U 93.4(3) 2_564 2_564
O1O K4 O1U 116.7(3) . 2_564
O1P K4 O202 86.4(4) 2_564 .
O1O K4 O202 111.0(3) . .
O1U K4 O202 131.72(12) 2_564 .
O1P K4 O502 168.4(5) 2_564 .
O1O K4 O502 90.6(3) . .
O1U K4 O502 82.61(12) 2_564 .
O202 K4 O502 104.36(10) . .
O1P K4 O1V 67.1(5) 2_564 .
O1O K4 O1V 25.9(3) . .
O1U K4 O1V 95.05(15) 2_564 .
O202 K4 O1V 128.18(13) . .
O502 K4 O1V 102.31(13) . .
O1P K4 O1Q 7.2(5) 2_564 2_564
O1O K4 O1Q 87.8(4) . 2_564
O1U K4 O1Q 87.55(15) 2_564 2_564
O202 K4 O1Q 87.23(16) . 2_564
O502 K4 O1Q 168.07(16) . 2_564
O1V K4 O1Q 71.8(2) . 2_564
O1P K4 O1M 83.6(5) 2_564 2_564
O1O K4 O1M 134.0(5) . 2_564
O1U K4 O1M 22.1(4) 2_564 2_564
O202 K4 O1M 111.2(5) . 2_564
O502 K4 O1M 96.1(4) . 2_564
O1V K4 O1M 109.1(4) . 2_564
O1Q K4 O1M 76.7(4) 2_564 2_564
O1P K4 O1N 89.0(5) 2_564 2_564
O1O K4 O1N 72.6(4) . 2_564
O1U K4 O1N 44.2(3) 2_564 2_564
O202 K4 O1N 173.7(3) . 2_564
O502 K4 O1N 80.6(3) . 2_564
O1V K4 O1N 53.2(3) . 2_564
O1Q K4 O1N 87.7(3) 2_564 2_564
O1M K4 O1N 63.9(5) 2_564 2_564
O1P K4 C1P 21.5(3) 2_564 2_564
O1O K4 C1P 80.4(4) . 2_564
O1U K4 C1P 113.2(2) 2_564 2_564
O202 K4 C1P 67.3(2) . 2_564
O502 K4 C1P 164.0(2) . 2_564
O1V K4 C1P 75.1(2) . 2_564
O1Q K4 C1P 26.0(3) 2_564 2_564
O1M K4 C1P 99.7(4) 2_564 2_564
O1N K4 C1P 108.9(3) 2_564 2_564
O1P K4 C1O 70.2(6) 2_564 .
O1O K4 C1O 20.5(3) . .
O1U K4 C1O 99.5(3) 2_564 .
O202 K4 C1O 125.2(3) . .
O502 K4 C1O 99.6(3) . .
O1V K4 C1O 5.5(3) . .
O1Q K4 C1O 75.3(4) 2_564 .
O1M K4 C1O 114.3(5) 2_564 .
O1N K4 C1O 56.8(4) 2_564 .
C1P K4 C1O 76.3(4) 2_564 .
O1P K4 K3 51.2(4) 2_564 2_564
O1O K4 K3 81.2(3) . 2_564
O1U K4 K3 51.00(8) 2_564 2_564
O202 K4 K3 134.73(7) . 2_564
O502 K4 K3 119.40(8) . 2_564
O1V K4 K3 55.24(11) . 2_564
O1Q K4 K3 48.68(14) 2_564 2_564
O1M K4 K3 56.1(4) 2_564 2_564
O1N K4 K3 39.6(3) 2_564 2_564
C1P K4 K3 72.5(2) 2_564 2_564
C1O K4 K3 60.7(3) . 2_564
C1Z O1Z K2 143.9(2) . .
C1Z O1Z K1 127.1(2) . 4_454
K2 O1Z K1 88.86(8) . 4_454
C1Z N1Z C2Z 123.8(5) . .
C1Z N1Z C3Z 120.0(4) . .
C2Z N1Z C3Z 116.0(4) . .
O1Z C1Z N1Z 125.1(4) . .
O1Z C1Z H1Z 117.5 . .
N1Z C1Z H1Z 117.5 . .
N1Z C2Z H2Z1 109.5 . .
N1Z C2Z H2Z2 109.5 . .
H2Z1 C2Z H2Z2 109.5 . .
N1Z C2Z H2Z3 109.5 . .
H2Z1 C2Z H2Z3 109.5 . .
H2Z2 C2Z H2Z3 109.5 . .
N1Z C2Z H2Z4 109.5 . .
H2Z1 C2Z H2Z4 141.1 . .
H2Z2 C2Z H2Z4 56.3 . .
H2Z3 C2Z H2Z4 56.3 . .
N1Z C2Z H2Z5 109.5 . .
H2Z1 C2Z H2Z5 56.3 . .
H2Z2 C2Z H2Z5 141.1 . .
H2Z3 C2Z H2Z5 56.3 . .
H2Z4 C2Z H2Z5 109.5 . .
N1Z C2Z H2Z6 109.5 . .
H2Z1 C2Z H2Z6 56.3 . .
H2Z2 C2Z H2Z6 56.3 . .
H2Z3 C2Z H2Z6 141.1 . .
H2Z4 C2Z H2Z6 109.5 . .
H2Z5 C2Z H2Z6 109.5 . .
N1Z C3Z H3Z1 109.5 . .
N1Z C3Z H3Z2 109.5 . .
H3Z1 C3Z H3Z2 109.5 . .
N1Z C3Z H3Z3 109.5 . .
H3Z1 C3Z H3Z3 109.5 . .
H3Z2 C3Z H3Z3 109.5 . .
N1Z C3Z H3Z4 109.5 . .
H3Z1 C3Z H3Z4 141.1 . .
H3Z2 C3Z H3Z4 56.3 . .
H3Z3 C3Z H3Z4 56.3 . .
N1Z C3Z H3Z5 109.5 . .
H3Z1 C3Z H3Z5 56.3 . .
H3Z2 C3Z H3Z5 141.1 . .
H3Z3 C3Z H3Z5 56.3 . .
H3Z4 C3Z H3Z5 109.5 . .
N1Z C3Z H3Z6 109.5 . .
H3Z1 C3Z H3Z6 56.3 . .
H3Z2 C3Z H3Z6 56.3 . .
H3Z3 C3Z H3Z6 141.1 . .
H3Z4 C3Z H3Z6 109.5 . .
H3Z5 C3Z H3Z6 109.5 . .
C1Y O1Y K2 111.6(3) . .
C1Y O1Y K1 115.4(2) . 4_454
K2 O1Y K1 85.91(9) . 4_454
C1Y N1Y C3Y 120.9(4) . .
C1Y N1Y C2Y 120.3(4) . .
C3Y N1Y C2Y 118.4(4) . .
O1Y C1Y N1Y 125.0(4) . .
O1Y C1Y K2 49.0(2) . .
N1Y C1Y K2 167.5(3) . .
O1Y C1Y K1 46.10(19) . 4_454
N1Y C1Y K1 101.4(3) . 4_454
K2 C1Y K1 66.49(8) . 4_454
O1Y C1Y H1Y 117.5 . .
N1Y C1Y H1Y 117.5 . .
K2 C1Y H1Y 69.7 . .
K1 C1Y H1Y 122.5 4_454 .
N1Y C2Y H2Y1 109.5 . .
N1Y C2Y H2Y2 109.5 . .
H2Y1 C2Y H2Y2 109.5 . .
N1Y C2Y H2Y3 109.5 . .
H2Y1 C2Y H2Y3 109.5 . .
H2Y2 C2Y H2Y3 109.5 . .
N1Y C2Y H2Y4 109.5 . .
H2Y1 C2Y H2Y4 141.1 . .
H2Y2 C2Y H2Y4 56.3 . .
H2Y3 C2Y H2Y4 56.3 . .
N1Y C2Y H2Y5 109.5 . .
H2Y1 C2Y H2Y5 56.3 . .
H2Y2 C2Y H2Y5 141.1 . .
H2Y3 C2Y H2Y5 56.3 . .
H2Y4 C2Y H2Y5 109.5 . .
N1Y C2Y H2Y6 109.5 . .
H2Y1 C2Y H2Y6 56.3 . .
H2Y2 C2Y H2Y6 56.3 . .
H2Y3 C2Y H2Y6 141.1 . .
H2Y4 C2Y H2Y6 109.5 . .
H2Y5 C2Y H2Y6 109.5 . .
N1Y C3Y H3Y1 109.5 . .
N1Y C3Y H3Y2 109.5 . .
H3Y1 C3Y H3Y2 109.5 . .
N1Y C3Y H3Y3 109.5 . .
H3Y1 C3Y H3Y3 109.5 . .
H3Y2 C3Y H3Y3 109.5 . .
N1Y C3Y H3Y4 109.5 . .
H3Y1 C3Y H3Y4 141.1 . .
H3Y2 C3Y H3Y4 56.3 . .
H3Y3 C3Y H3Y4 56.3 . .
N1Y C3Y H3Y5 109.5 . .
H3Y1 C3Y H3Y5 56.3 . .
H3Y2 C3Y H3Y5 141.1 . .
H3Y3 C3Y H3Y5 56.3 . .
H3Y4 C3Y H3Y5 109.5 . .
N1Y C3Y H3Y6 109.5 . .
H3Y1 C3Y H3Y6 56.3 . .
H3Y2 C3Y H3Y6 56.3 . .
H3Y3 C3Y H3Y6 141.1 . .
H3Y4 C3Y H3Y6 109.5 . .
H3Y5 C3Y H3Y6 109.5 . .
C1X O1X K2 111.5(3) . .
C1X N1X C2X 122.6(4) . .
C1X N1X C3X 120.9(4) . .
C2X N1X C3X 116.5(4) . .
O1X C1X N1X 124.1(4) . .
O1X C1X K2 48.9(2) . .
N1X C1X K2 166.8(3) . .
O1X C1X H1X 118.0 . .
N1X C1X H1X 118.0 . .
K2 C1X H1X 70.3 . .
N1X C2X H2X1 109.5 . .
N1X C2X H2X2 109.5 . .
H2X1 C2X H2X2 109.5 . .
N1X C2X H2X3 109.5 . .
H2X1 C2X H2X3 109.5 . .
H2X2 C2X H2X3 109.5 . .
N1X C2X H2X4 109.5 . .
H2X1 C2X H2X4 141.1 . .
H2X2 C2X H2X4 56.3 . .
H2X3 C2X H2X4 56.3 . .
N1X C2X H2X5 109.5 . .
H2X1 C2X H2X5 56.3 . .
H2X2 C2X H2X5 141.1 . .
H2X3 C2X H2X5 56.3 . .
H2X4 C2X H2X5 109.5 . .
N1X C2X H2X6 109.5 . .
H2X1 C2X H2X6 56.3 . .
H2X2 C2X H2X6 56.3 . .
H2X3 C2X H2X6 141.1 . .
H2X4 C2X H2X6 109.5 . .
H2X5 C2X H2X6 109.5 . .
N1X C3X H3X1 109.5 . .
N1X C3X H3X2 109.5 . .
H3X1 C3X H3X2 109.5 . .
N1X C3X H3X3 109.5 . .
H3X1 C3X H3X3 109.5 . .
H3X2 C3X H3X3 109.5 . .
N1X C3X H3X4 109.5 . .
H3X1 C3X H3X4 141.1 . .
H3X2 C3X H3X4 56.3 . .
H3X3 C3X H3X4 56.3 . .
N1X C3X H3X5 109.5 . .
H3X1 C3X H3X5 56.3 . .
H3X2 C3X H3X5 141.1 . .
H3X3 C3X H3X5 56.3 . .
H3X4 C3X H3X5 109.5 . .
N1X C3X H3X6 109.5 . .
H3X1 C3X H3X6 56.3 . .
H3X2 C3X H3X6 56.3 . .
H3X3 C3X H3X6 141.1 . .
H3X4 C3X H3X6 109.5 . .
H3X5 C3X H3X6 109.5 . .
C1W O1W K1 102.8(2) . 4_454
C1W O1W K2 99.9(2) . .
K1 O1W K2 82.91(8) 4_454 .
C1W N1W C2W 121.8(4) . .
C1W N1W C3W 121.3(4) . .
C2W N1W C3W 116.7(4) . .
O1W C1W N1W 126.1(4) . .
O1W C1W K2 58.5(2) . .
N1W C1W K2 96.5(3) . .
O1W C1W K1 55.8(2) . 4_454
N1W C1W K1 162.3(3) . 4_454
K2 C1W K1 69.12(8) . 4_454
O1W C1W H1W 117.0 . .
N1W C1W H1W 117.0 . .
K2 C1W H1W 116.9 . .
K1 C1W H1W 64.5 4_454 .
N1W C2W H2W1 109.5 . .
N1W C2W H2W2 109.5 . .
H2W1 C2W H2W2 109.5 . .
N1W C2W H2W3 109.5 . .
H2W1 C2W H2W3 109.5 . .
H2W2 C2W H2W3 109.5 . .
N1W C2W H2W4 109.5 . .
H2W1 C2W H2W4 141.1 . .
H2W2 C2W H2W4 56.3 . .
H2W3 C2W H2W4 56.3 . .
N1W C2W H2W5 109.5 . .
H2W1 C2W H2W5 56.3 . .
H2W2 C2W H2W5 141.1 . .
H2W3 C2W H2W5 56.3 . .
H2W4 C2W H2W5 109.5 . .
N1W C2W H2W6 109.5 . .
H2W1 C2W H2W6 56.3 . .
H2W2 C2W H2W6 56.3 . .
H2W3 C2W H2W6 141.1 . .
H2W4 C2W H2W6 109.5 . .
H2W5 C2W H2W6 109.5 . .
N1W C3W H3W1 109.5 . .
N1W C3W H3W2 109.5 . .
H3W1 C3W H3W2 109.5 . .
N1W C3W H3W3 109.5 . .
H3W1 C3W H3W3 109.5 . .
H3W2 C3W H3W3 109.5 . .
N1W C3W H3W4 109.5 . .
H3W1 C3W H3W4 141.1 . .
H3W2 C3W H3W4 56.3 . .
H3W3 C3W H3W4 56.3 . .
N1W C3W H3W5 109.5 . .
H3W1 C3W H3W5 56.3 . .
H3W2 C3W H3W5 141.1 . .
H3W3 C3W H3W5 56.3 . .
H3W4 C3W H3W5 109.5 . .
N1W C3W H3W6 109.5 . .
H3W1 C3W H3W6 56.3 . .
H3W2 C3W H3W6 56.3 . .
H3W3 C3W H3W6 141.1 . .
H3W4 C3W H3W6 109.5 . .
H3W5 C3W H3W6 109.5 . .
C1V O1V K4 164.3(4) . .
C1V O1V K3 90.3(4) . 2_564
K4 O1V K3 77.17(12) . 2_564
C1V N1V C3V 122.9(7) . .
C1V N1V C2V 119.7(7) . .
C3V N1V C2V 117.0(7) . .
O1V C1V N1V 125.5(6) . .
O1V C1V K3 67.0(3) . 2_564
N1V C1V K3 149.6(5) . 2_564
O1V C1V H1V 117.3 . .
N1V C1V H1V 117.3 . .
K3 C1V H1V 59.0 2_564 .
N1V C2V H2V1 109.5 . .
N1V C2V H2V2 109.5 . .
H2V1 C2V H2V2 109.5 . .
N1V C2V H2V3 109.5 . .
H2V1 C2V H2V3 109.5 . .
H2V2 C2V H2V3 109.5 . .
N1V C2V H2V4 109.5 . .
H2V1 C2V H2V4 141.1 . .
H2V2 C2V H2V4 56.3 . .
H2V3 C2V H2V4 56.3 . .
N1V C2V H2V5 109.5 . .
H2V1 C2V H2V5 56.3 . .
H2V2 C2V H2V5 141.1 . .
H2V3 C2V H2V5 56.3 . .
H2V4 C2V H2V5 109.5 . .
N1V C2V H2V6 109.5 . .
H2V1 C2V H2V6 56.3 . .
H2V2 C2V H2V6 56.3 . .
H2V3 C2V H2V6 141.1 . .
H2V4 C2V H2V6 109.5 . .
H2V5 C2V H2V6 109.5 . .
N1V C3V H3V1 109.5 . .
N1V C3V H3V2 109.5 . .
H3V1 C3V H3V2 109.5 . .
N1V C3V H3V3 109.5 . .
H3V1 C3V H3V3 109.5 . .
H3V2 C3V H3V3 109.5 . .
N1V C3V H3V4 109.5 . .
H3V1 C3V H3V4 141.1 . .
H3V2 C3V H3V4 56.3 . .
H3V3 C3V H3V4 56.3 . .
N1V C3V H3V5 109.5 . .
H3V1 C3V H3V5 56.3 . .
H3V2 C3V H3V5 141.1 . .
H3V3 C3V H3V5 56.3 . .
H3V4 C3V H3V5 109.5 . .
N1V C3V H3V6 109.5 . .
H3V1 C3V H3V6 56.3 . .
H3V2 C3V H3V6 56.3 . .
H3V3 C3V H3V6 141.1 . .
H3V4 C3V H3V6 109.5 . .
H3V5 C3V H3V6 109.5 . .
C1O O1O K4 112.2(10) . .
C1O N1O C3O 123.9(14) . .
C1O N1O C2O 120.5(14) . .
C3O N1O C2O 115.4(12) . .
O1O C1O N1O 122.1(15) . .
O1O C1O K4 47.3(8) . .
N1O C1O K4 150.8(11) . .
O1O C1O K3 110.9(10) . 2_564
N1O C1O K3 119.0(10) . 2_564
K4 C1O K3 63.7(3) . 2_564
O1O C1O H1O 118.9 . .
N1O C1O H1O 118.9 . .
K4 C1O H1O 78.4 . .
K3 C1O H1O 29.6 2_564 .
N1O C2O H2O1 109.5 . .
N1O C2O H2O2 109.5 . .
H2O1 C2O H2O2 109.5 . .
N1O C2O H2O3 109.5 . .
H2O1 C2O H2O3 109.5 . .
H2O2 C2O H2O3 109.5 . .
N1O C2O H2O4 109.5 . .
H2O1 C2O H2O4 141.1 . .
H2O2 C2O H2O4 56.3 . .
H2O3 C2O H2O4 56.3 . .
N1O C2O H2O5 109.5 . .
H2O1 C2O H2O5 56.3 . .
H2O2 C2O H2O5 141.1 . .
H2O3 C2O H2O5 56.3 . .
H2O4 C2O H2O5 109.5 . .
N1O C2O H2O6 109.5 . .
H2O1 C2O H2O6 56.3 . .
H2O2 C2O H2O6 56.3 . .
H2O3 C2O H2O6 141.1 . .
H2O4 C2O H2O6 109.5 . .
H2O5 C2O H2O6 109.5 . .
N1O C3O H3O1 109.5 . .
N1O C3O H3O2 109.5 . .
H3O1 C3O H3O2 109.5 . .
N1O C3O H3O3 109.5 . .
H3O1 C3O H3O3 109.5 . .
H3O2 C3O H3O3 109.5 . .
N1O C3O H3O4 109.5 . .
H3O1 C3O H3O4 141.1 . .
H3O2 C3O H3O4 56.3 . .
H3O3 C3O H3O4 56.3 . .
N1O C3O H3O5 109.5 . .
H3O1 C3O H3O5 56.3 . .
H3O2 C3O H3O5 141.1 . .
H3O3 C3O H3O5 56.3 . .
H3O4 C3O H3O5 109.5 . .
N1O C3O H3O6 109.5 . .
H3O1 C3O H3O6 56.3 . .
H3O2 C3O H3O6 56.3 . .
H3O3 C3O H3O6 141.1 . .
H3O4 C3O H3O6 109.5 . .
H3O5 C3O H3O6 109.5 . .
C1U O1U K4 162.2(4) . 2_565
C1U O1U K3 115.1(3) . .
K4 O1U K3 82.55(10) 2_565 .
C1U N1U C2U 123.3(6) . .
C1U N1U C3U 119.4(6) . .
C2U N1U C3U 117.2(6) . .
O1U C1U N1U 123.5(5) . .
O1U C1U K3 46.1(3) . .
N1U C1U K3 167.0(4) . .
O1U C1U H1U 118.3 . .
N1U C1U H1U 118.3 . .
K3 C1U H1U 72.7 . .
N1U C2U H2U1 109.5 . .
N1U C2U H2U2 109.5 . .
H2U1 C2U H2U2 109.5 . .
N1U C2U H2U3 109.5 . .
H2U1 C2U H2U3 109.5 . .
H2U2 C2U H2U3 109.5 . .
N1U C2U H2U4 109.5 . .
H2U1 C2U H2U4 141.1 . .
H2U2 C2U H2U4 56.3 . .
H2U3 C2U H2U4 56.3 . .
N1U C2U H2U5 109.5 . .
H2U1 C2U H2U5 56.3 . .
H2U2 C2U H2U5 141.1 . .
H2U3 C2U H2U5 56.3 . .
H2U4 C2U H2U5 109.5 . .
N1U C2U H2U6 109.5 . .
H2U1 C2U H2U6 56.3 . .
H2U2 C2U H2U6 56.3 . .
H2U3 C2U H2U6 141.1 . .
H2U4 C2U H2U6 109.5 . .
H2U5 C2U H2U6 109.5 . .
N1U C3U H3U1 109.5 . .
N1U C3U H3U2 109.5 . .
H3U1 C3U H3U2 109.5 . .
N1U C3U H3U3 109.5 . .
H3U1 C3U H3U3 109.5 . .
H3U2 C3U H3U3 109.5 . .
N1U C3U H3U4 109.5 . .
H3U1 C3U H3U4 141.1 . .
H3U2 C3U H3U4 56.3 . .
H3U3 C3U H3U4 56.3 . .
N1U C3U H3U5 109.5 . .
H3U1 C3U H3U5 56.3 . .
H3U2 C3U H3U5 141.1 . .
H3U3 C3U H3U5 56.3 . .
H3U4 C3U H3U5 109.5 . .
N1U C3U H3U6 109.5 . .
H3U1 C3U H3U6 56.3 . .
H3U2 C3U H3U6 56.3 . .
H3U3 C3U H3U6 141.1 . .
H3U4 C3U H3U6 109.5 . .
H3U5 C3U H3U6 109.5 . .
C1N O1N K3 150.9(13) . .
C1N O1N K4 107.1(11) . 2_565
K3 O1N K4 79.4(4) . 2_565
C1N N1N C3N 122.6(16) . .
C1N N1N C2N 121.5(15) . .
C3N N1N C2N 115.9(13) . .
O1N C1N N1N 124.0(17) . .
O1N C1N K3 19.0(9) . .
N1N C1N K3 109.0(12) . .
O1N C1N H1N 118.0 . .
N1N C1N H1N 118.0 . .
K3 C1N H1N 131.4 . .
N1N C2N H2N1 109.5 . .
N1N C2N H2N2 109.5 . .
H2N1 C2N H2N2 109.5 . .
N1N C2N H2N3 109.5 . .
H2N1 C2N H2N3 109.5 . .
H2N2 C2N H2N3 109.5 . .
N1N C2N H2N4 109.5 . .
H2N1 C2N H2N4 141.1 . .
H2N2 C2N H2N4 56.3 . .
H2N3 C2N H2N4 56.3 . .
N1N C2N H2N5 109.5 . .
H2N1 C2N H2N5 56.3 . .
H2N2 C2N H2N5 141.1 . .
H2N3 C2N H2N5 56.3 . .
H2N4 C2N H2N5 109.5 . .
N1N C2N H2N6 109.5 . .
H2N1 C2N H2N6 56.3 . .
H2N2 C2N H2N6 56.3 . .
H2N3 C2N H2N6 141.1 . .
H2N4 C2N H2N6 109.5 . .
H2N5 C2N H2N6 109.5 . .
N1N C3N H3N1 109.5 . .
N1N C3N H3N2 109.5 . .
H3N1 C3N H3N2 109.5 . .
N1N C3N H3N3 109.5 . .
H3N1 C3N H3N3 109.5 . .
H3N2 C3N H3N3 109.5 . .
N1N C3N H3N4 109.5 . .
H3N1 C3N H3N4 141.1 . .
H3N2 C3N H3N4 56.3 . .
H3N3 C3N H3N4 56.3 . .
N1N C3N H3N5 109.5 . .
H3N1 C3N H3N5 56.3 . .
H3N2 C3N H3N5 141.1 . .
H3N3 C3N H3N5 56.3 . .
H3N4 C3N H3N5 109.5 . .
N1N C3N H3N6 109.5 . .
H3N1 C3N H3N6 56.3 . .
H3N2 C3N H3N6 56.3 . .
H3N3 C3N H3N6 141.1 . .
H3N4 C3N H3N6 109.5 . .
H3N5 C3N H3N6 109.5 . .
C1T O1T K3 119.0(4) . .
C1T N1T C3T 123.6(6) . .
C1T N1T C2T 119.9(5) . .
C3T N1T C2T 116.0(5) . .
O1T C1T N1T 124.6(5) . .
O1T C1T K3 43.3(3) . .
N1T C1T K3 115.6(3) . .
O1T C1T H1T 117.7 . .
N1T C1T H1T 117.7 . .
K3 C1T H1T 108.6 . .
N1T C2T H2T1 109.5 . .
N1T C2T H2T2 109.5 . .
H2T1 C2T H2T2 109.5 . .
N1T C2T H2T3 109.5 . .
H2T1 C2T H2T3 109.5 . .
H2T2 C2T H2T3 109.5 . .
N1T C2T H2T4 109.5 . .
H2T1 C2T H2T4 141.1 . .
H2T2 C2T H2T4 56.3 . .
H2T3 C2T H2T4 56.3 . .
N1T C2T H2T5 109.5 . .
H2T1 C2T H2T5 56.3 . .
H2T2 C2T H2T5 141.1 . .
H2T3 C2T H2T5 56.3 . .
H2T4 C2T H2T5 109.5 . .
N1T C2T H2T6 109.5 . .
H2T1 C2T H2T6 56.3 . .
H2T2 C2T H2T6 56.3 . .
H2T3 C2T H2T6 141.1 . .
H2T4 C2T H2T6 109.5 . .
H2T5 C2T H2T6 109.5 . .
N1T C3T H3T1 109.5 . .
N1T C3T H3T2 109.5 . .
H3T1 C3T H3T2 109.5 . .
N1T C3T H3T3 109.5 . .
H3T1 C3T H3T3 109.5 . .
H3T2 C3T H3T3 109.5 . .
N1T C3T H3T4 109.5 . .
H3T1 C3T H3T4 141.1 . .
H3T2 C3T H3T4 56.3 . .
H3T3 C3T H3T4 56.3 . .
N1T C3T H3T5 109.5 . .
H3T1 C3T H3T5 56.3 . .
H3T2 C3T H3T5 141.1 . .
H3T3 C3T H3T5 56.3 . .
H3T4 C3T H3T5 109.5 . .
N1T C3T H3T6 109.5 . .
H3T1 C3T H3T6 56.3 . .
H3T2 C3T H3T6 56.3 . .
H3T3 C3T H3T6 141.1 . .
H3T4 C3T H3T6 109.5 . .
H3T5 C3T H3T6 109.5 . .
C1M O1M K4 144.5(14) . 2_565
C1M O1M K3 109.5(13) . .
K4 O1M K3 73.9(4) 2_565 .
C1M N1M C2M 121.3(16) . .
C1M N1M C3M 122.2(16) . .
C2M N1M C3M 116.5(13) . .
O1M C1M N1M 123.1(18) . .
O1M C1M H1M 118.4 . .
N1M C1M H1M 118.4 . .
N1M C2M H2M1 109.5 . .
N1M C2M H2M2 109.5 . .
H2M1 C2M H2M2 109.5 . .
N1M C2M H2M3 109.5 . .
H2M1 C2M H2M3 109.5 . .
H2M2 C2M H2M3 109.5 . .
N1M C2M H2M4 109.5 . .
H2M1 C2M H2M4 141.1 . .
H2M2 C2M H2M4 56.3 . .
H2M3 C2M H2M4 56.3 . .
N1M C2M H2M5 109.5 . .
H2M1 C2M H2M5 56.3 . .
H2M2 C2M H2M5 141.1 . .
H2M3 C2M H2M5 56.3 . .
H2M4 C2M H2M5 109.5 . .
N1M C2M H2M6 109.5 . .
H2M1 C2M H2M6 56.3 . .
H2M2 C2M H2M6 56.3 . .
H2M3 C2M H2M6 141.1 . .
H2M4 C2M H2M6 109.5 . .
H2M5 C2M H2M6 109.5 . .
N1M C3M H3M1 109.5 . .
N1M C3M H3M2 109.5 . .
H3M1 C3M H3M2 109.5 . .
N1M C3M H3M3 109.5 . .
H3M1 C3M H3M3 109.5 . .
H3M2 C3M H3M3 109.5 . .
N1M C3M H3M4 109.5 . .
H3M1 C3M H3M4 141.1 . .
H3M2 C3M H3M4 56.3 . .
H3M3 C3M H3M4 56.3 . .
N1M C3M H3M5 109.5 . .
H3M1 C3M H3M5 56.3 . .
H3M2 C3M H3M5 141.1 . .
H3M3 C3M H3M5 56.3 . .
H3M4 C3M H3M5 109.5 . .
N1M C3M H3M6 109.5 . .
H3M1 C3M H3M6 56.3 . .
H3M2 C3M H3M6 56.3 . .
H3M3 C3M H3M6 141.1 . .
H3M4 C3M H3M6 109.5 . .
H3M5 C3M H3M6 109.5 . .
C1S O1S K1 122.8(3) . .
C1S N1S C3S 123.3(4) . .
C1S N1S C2S 119.3(4) . .
C3S N1S C2S 117.4(4) . .
O1S C1S N1S 125.1(5) . .
O1S C1S H1S 117.4 . .
N1S C1S H1S 117.4 . .
N1S C2S H2S1 109.5 . .
N1S C2S H2S2 109.5 . .
H2S1 C2S H2S2 109.5 . .
N1S C2S H2S3 109.5 . .
H2S1 C2S H2S3 109.5 . .
H2S2 C2S H2S3 109.5 . .
N1S C2S H2S4 109.5 . .
H2S1 C2S H2S4 141.1 . .
H2S2 C2S H2S4 56.3 . .
H2S3 C2S H2S4 56.3 . .
N1S C2S H2S5 109.5 . .
H2S1 C2S H2S5 56.3 . .
H2S2 C2S H2S5 141.1 . .
H2S3 C2S H2S5 56.3 . .
H2S4 C2S H2S5 109.5 . .
N1S C2S H2S6 109.5 . .
H2S1 C2S H2S6 56.3 . .
H2S2 C2S H2S6 56.3 . .
H2S3 C2S H2S6 141.1 . .
H2S4 C2S H2S6 109.5 . .
H2S5 C2S H2S6 109.5 . .
N1S C3S H3S1 109.5 . .
N1S C3S H3S2 109.5 . .
H3S1 C3S H3S2 109.5 . .
N1S C3S H3S3 109.5 . .
H3S1 C3S H3S3 109.5 . .
H3S2 C3S H3S3 109.5 . .
N1S C3S H3S4 109.5 . .
H3S1 C3S H3S4 141.1 . .
H3S2 C3S H3S4 56.3 . .
H3S3 C3S H3S4 56.3 . .
N1S C3S H3S5 109.5 . .
H3S1 C3S H3S5 56.3 . .
H3S2 C3S H3S5 141.1 . .
H3S3 C3S H3S5 56.3 . .
H3S4 C3S H3S5 109.5 . .
N1S C3S H3S6 109.5 . .
H3S1 C3S H3S6 56.3 . .
H3S2 C3S H3S6 56.3 . .
H3S3 C3S H3S6 141.1 . .
H3S4 C3S H3S6 109.5 . .
H3S5 C3S H3S6 109.5 . .
C1Q O1Q K3 108.3(5) . .
C1Q O1Q K4 129.5(4) . 2_565
K3 O1Q K4 79.76(17) . 2_565
C1Q N1Q C2Q 122.3(6) . .
C1Q N1Q C3Q 121.2(6) . .
C2Q N1Q C3Q 116.3(5) . .
O1Q C1Q N1Q 125.8(6) . .
O1Q C1Q K3 51.0(4) . .
N1Q C1Q K3 174.9(5) . .
O1Q C1Q H1Q 117.1 . .
N1Q C1Q H1Q 117.1 . .
K3 C1Q H1Q 66.2 . .
N1Q C2Q H2Q1 109.5 . .
N1Q C2Q H2Q2 109.5 . .
H2Q1 C2Q H2Q2 109.5 . .
N1Q C2Q H2Q3 109.5 . .
H2Q1 C2Q H2Q3 109.5 . .
H2Q2 C2Q H2Q3 109.5 . .
N1Q C2Q H2Q4 109.5 . .
H2Q1 C2Q H2Q4 141.1 . .
H2Q2 C2Q H2Q4 56.3 . .
H2Q3 C2Q H2Q4 56.3 . .
N1Q C2Q H2Q5 109.5 . .
H2Q1 C2Q H2Q5 56.3 . .
H2Q2 C2Q H2Q5 141.1 . .
H2Q3 C2Q H2Q5 56.3 . .
H2Q4 C2Q H2Q5 109.5 . .
N1Q C2Q H2Q6 109.5 . .
H2Q1 C2Q H2Q6 56.3 . .
H2Q2 C2Q H2Q6 56.3 . .
H2Q3 C2Q H2Q6 141.1 . .
H2Q4 C2Q H2Q6 109.5 . .
H2Q5 C2Q H2Q6 109.5 . .
N1Q C3Q H3Q1 109.5 . .
N1Q C3Q H3Q2 109.5 . .
H3Q1 C3Q H3Q2 109.5 . .
N1Q C3Q H3Q3 109.5 . .
H3Q1 C3Q H3Q3 109.5 . .
H3Q2 C3Q H3Q3 109.5 . .
N1Q C3Q H3Q4 109.5 . .
H3Q1 C3Q H3Q4 141.1 . .
H3Q2 C3Q H3Q4 56.3 . .
H3Q3 C3Q H3Q4 56.3 . .
N1Q C3Q H3Q5 109.5 . .
H3Q1 C3Q H3Q5 56.3 . .
H3Q2 C3Q H3Q5 141.1 . .
H3Q3 C3Q H3Q5 56.3 . .
H3Q4 C3Q H3Q5 109.5 . .
N1Q C3Q H3Q6 109.5 . .
H3Q1 C3Q H3Q6 56.3 . .
H3Q2 C3Q H3Q6 56.3 . .
H3Q3 C3Q H3Q6 141.1 . .
H3Q4 C3Q H3Q6 109.5 . .
H3Q5 C3Q H3Q6 109.5 . .
C1P O1P K4 108.5(13) . 2_565
C1P O1P K3 165.4(16) . .
K4 O1P K3 83.1(4) 2_565 .
C1P N1P C2P 121.9(11) . .
C1P N1P C3P 122.8(12) . .
C2P N1P C3P 115.0(10) . .
O1P C1P N1P 128.2(15) . .
O1P C1P K4 50.0(10) . 2_565
N1P C1P K4 161.4(9) . 2_565
O1P C1P H1P 115.9 . .
N1P C1P H1P 115.9 . .
K4 C1P H1P 69.5 2_565 .
N1P C2P H2P1 109.5 . .
N1P C2P H2P2 109.5 . .
H2P1 C2P H2P2 109.5 . .
N1P C2P H2P3 109.5 . .
H2P1 C2P H2P3 109.5 . .
H2P2 C2P H2P3 109.5 . .
N1P C2P H2P4 109.5 . .
H2P1 C2P H2P4 141.1 . .
H2P2 C2P H2P4 56.3 . .
H2P3 C2P H2P4 56.3 . .
N1P C2P H2P5 109.5 . .
H2P1 C2P H2P5 56.3 . .
H2P2 C2P H2P5 141.1 . .
H2P3 C2P H2P5 56.3 . .
H2P4 C2P H2P5 109.5 . .
N1P C2P H2P6 109.5 . .
H2P1 C2P H2P6 56.3 . .
H2P2 C2P H2P6 56.3 . .
H2P3 C2P H2P6 141.1 . .
H2P4 C2P H2P6 109.5 . .
H2P5 C2P H2P6 109.5 . .
N1P C3P H3P1 109.5 . .
N1P C3P H3P2 109.5 . .
H3P1 C3P H3P2 109.5 . .
N1P C3P H3P3 109.5 . .
H3P1 C3P H3P3 109.5 . .
H3P2 C3P H3P3 109.5 . .
N1P C3P H3P4 109.5 . .
H3P1 C3P H3P4 141.1 . .
H3P2 C3P H3P4 56.3 . .
H3P3 C3P H3P4 56.3 . .
N1P C3P H3P5 109.5 . .
H3P1 C3P H3P5 56.3 . .
H3P2 C3P H3P5 141.1 . .
H3P3 C3P H3P5 56.3 . .
H3P4 C3P H3P5 109.5 . .
N1P C3P H3P6 109.5 . .
H3P1 C3P H3P6 56.3 . .
H3P2 C3P H3P6 56.3 . .
H3P3 C3P H3P6 141.1 . .
H3P4 C3P H3P6 109.5 . .
H3P5 C3P H3P6 109.5 . .

loop_
_geom_bond_atom_site_label_1
_geom_bond_atom_site_label_2
_geom_bond_distance
_geom_bond_site_symmetry_2
Zn1 N301 1.963(3) .
Zn1 N201 1.972(3) .
Zn1 N101 1.974(3) .
Zn1 N1 2.155(3) .
N1 C301 1.474(5) .
N1 C101 1.484(5) .
N1 C201 1.497(4) .
C101 C102 1.545(5) .
C101 H10C 0.9900 .
C101 H10D 0.9900 .
C102 N101 1.469(4) .
C102 H10A 0.9900 .
C102 H10B 0.9900 .
N101 C103 1.299(5) .
O101 C103 1.275(4) .
O101 K1 2.687(3) .
C103 C104 1.520(5) .
C201 C202 1.509(5) .
C201 H20A 0.9900 .
C201 H20B 0.9900 .
C202 N201 1.483(4) .
C202 H20C 0.9900 .
C202 H20D 0.9900 .
N201 C203 1.323(4) .
O201 C203 1.236(4) .
O201 K2 2.591(3) .
C203 C204 1.505(5) .
C301 C302 1.524(6) .
C301 H30C 0.9900 .
C301 H30D 0.9900 .
C302 N301 1.476(5) .
C302 H30A 0.9900 .
C302 H30B 0.9900 .
N301 C303 1.321(5) .
O301 C303 1.248(5) .
C303 C304 1.500(6) .
Zn2 N202 1.970(3) .
Zn2 N102 1.974(3) .
Zn2 N302 1.977(3) .
Zn2 N2 2.171(3) .
N2 C311 1.473(5) .
N2 C211 1.479(5) .
N2 C111 1.484(5) .
C111 C112 1.523(6) .
C111 H11C 0.9900 .
C111 H11D 0.9900 .
C112 N102 1.469(5) .
C112 H11E 0.9900 .
C112 H11F 0.9900 .
N102 C110 1.331(5) .
O102 C110 1.240(4) .
C110 C106 1.511(5) .
C211 C212 1.524(6) .
C211 H21A 0.9900 .
C211 H21B 0.9900 .
C212 N202 1.469(5) .
C212 H21C 0.9900 .
C212 H21D 0.9900 .
N202 C210 1.330(5) .
O202 C210 1.263(4) .
O202 K4 2.609(3) .
C210 C206 1.505(5) .
C311 C312 1.501(6) .
C311 H31C 0.9900 .
C311 H31D 0.9900 .
C312 N302 1.468(5) .
C312 H31E 0.9900 .
C312 H31F 0.9900 .
N302 C310 1.333(5) .
O302 C310 1.259(5) .
O302 K3 2.543(3) .
C310 C306 1.510(5) .
C104 C109 1.388(5) .
C104 C105 1.401(5) .
C105 C106 1.408(5) .
C105 H105 0.9500 .
C106 C107 1.386(5) .
C107 C108 1.384(5) .
C107 H107 0.9500 .
C109 C108 1.388(5) .
C109 H109 0.9500 .
C108 O103 1.378(4) .
O103 C113 1.395(4) .
C113 C114 1.384(5) .
C113 C18A 1.386(9) .
C113 C14A 1.392(9) .
C113 C118 1.402(5) .
C114 C115 1.345(6) .
C114 H114 0.9500 .
C115 O104 1.369(5) .
C115 C116 1.382(6) .
O104 C119 1.416(7) .
C119 C120 1.512(8) .
C119 H11A 0.9900 .
C119 H11B 0.9900 .
C120 C121 1.609(11) .
C120 H12A 0.9900 .
C120 H12B 0.9900 .
C121 H12C 0.9800 .
C121 H12D 0.9800 .
C121 H12E 0.9800 .
C116 C117 1.393(6) .
C116 H116 0.9500 .
C118 C117 1.391(6) .
C118 H118 0.9500 .
C117 O105 1.367(5) .
O105 C122 1.437(5) .
C122 C123 1.505(6) .
C122 H12F 0.9900 .
C122 H12G 0.9900 .
C123 C124 1.538(8) .
C123 H12H 0.9900 .
C123 H12I 0.9900 .
C124 H12J 0.9800 .
C124 H12K 0.9800 .
C124 H12L 0.9800 .
C14A C15A 1.352(10) .
C14A H14A 0.9500 .
C15A O04A 1.366(10) .
C15A C16A 1.385(10) .
O04A C19A 1.412(12) .
C19A C20A 1.508(13) .
C19A H19A 0.9900 .
C19A H19B 0.9900 .
C20A C21A 1.610(15) .
C20A H20E 0.9900 .
C20A H20F 0.9900 .
C21A H21E 0.9800 .
C21A H21F 0.9800 .
C21A H21G 0.9800 .
C16A C17A 1.388(10) .
C16A H16A 0.9500 .
C18A C17A 1.389(10) .
C18A H18A 0.9500 .
C17A O05A 1.366(9) .
O05A C22A 1.441(10) .
C22A C23A 1.517(11) .
C22A H22A 0.9900 .
C22A H22B 0.9900 .
C23A C24A 1.545(13) .
C23A H23A 0.9900 .
C23A H23B 0.9900 .
C24A H24A 0.9800 .
C24A H24B 0.9800 .
C24A H24C 0.9800 .
C204 C209 1.397(5) .
C204 C205 1.403(5) .
C205 C206 1.407(5) .
C205 H205 0.9500 .
C206 C207 1.376(5) .
C207 C208 1.376(5) .
C207 H207 0.9500 .
C209 C208 1.401(5) .
C209 H209 0.9500 .
C208 O203 1.391(4) .
O203 C213 1.390(8) .
O203 C13B 1.423(11) .
C213 C214 1.377(9) .
C213 C218 1.400(8) .
C214 C215 1.396(8) .
C214 H214 0.9500 .
C215 O204 1.349(7) .
C215 C216 1.362(8) .
O204 C219 1.433(8) .
C219 C220 1.521(11) .
C219 H21H 0.9900 .
C219 H21I 0.9900 .
C220 C221 1.585(11) .
C220 H22C 0.9900 .
C220 H22D 0.9900 .
C221 H22E 0.9800 .
C221 H22F 0.9800 .
C221 H22G 0.9800 .
C216 C217 1.372(9) .
C216 H216 0.9500 .
C218 C217 1.380(9) .
C218 H218 0.9500 .
C217 O205 1.380(8) .
O205 C222 1.425(9) .
C222 C223 1.534(9) .
C222 H22H 0.9900 .
C222 H22I 0.9900 .
C223 C224 1.559(11) .
C223 H22J 0.9900 .
C223 H22K 0.9900 .
C224 H22L 0.9800 .
C224 H22M 0.9800 .
C224 H22N 0.9800 .
C13B C14B 1.380(12) .
C13B C18B 1.401(12) .
C14B C15B 1.414(12) .
C14B H14B 0.9500 .
C15B O04B 1.383(11) .
C15B C16B 1.386(12) .
O04B C19B 1.453(12) .
C19B C20B 1.550(14) .
C19B H19C 0.9900 .
C19B H19D 0.9900 .
C20B C21B 1.651(14) .
C20B H20G 0.9900 .
C20B H20H 0.9900 .
C21B H21J 0.9800 .
C21B H21K 0.9800 .
C21B H21L 0.9800 .
C16B C17B 1.380(12) .
C16B H16B 0.9500 .
C18B C17B 1.389(12) .
C18B H18B 0.9500 .
C17B O05B 1.386(12) .
O05B C22B 1.430(13) .
C22B C23B 1.534(13) .
C22B H22O 0.9900 .
C22B H22P 0.9900 .
C23B C24B 1.570(14) .
C23B H23C 0.9900 .
C23B H23D 0.9900 .
C24B H24D 0.9800 .
C24B H24E 0.9800 .
C24B H24F 0.9800 .
C304 C305 1.394(5) .
C304 C309 1.409(6) .
C305 C306 1.376(5) .
C305 H305 0.9500 .
C306 C307 1.394(5) .
C307 C308 1.407(5) .
C307 H307 0.9500 .
C309 C308 1.369(6) .
C309 H309 0.9500 .
C308 O303 1.401(5) .
O303 C13C 1.388(10) .
O303 C313 1.426(8) .
C313 C314 1.383(9) .
C313 C318 1.387(10) .
C314 C315 1.408(9) .
C314 H314 0.9500 .
C315 O304 1.358(9) .
C315 C316 1.392(10) .
O304 C319 1.459(10) .
C319 C320 1.473(11) .
C319 H31A 0.9900 .
C319 H31B 0.9900 .
C320 C321 1.541(11) .
C320 H32A 0.9900 .
C320 H32B 0.9900 .
C321 H32C 0.9800 .
C321 H32D 0.9800 .
C321 H32E 0.9800 .
C316 C317 1.376(9) .
C316 H316 0.9500 .
C318 C317 1.407(9) .
C318 H318 0.9500 .
C317 O305 1.372(8) .
O305 C322 1.421(9) .
C322 C323 1.523(10) .
C322 H32F 0.9900 .
C322 H32G 0.9900 .
C323 C324 1.497(11) .
C323 H32H 0.9900 .
C323 H32I 0.9900 .
C324 H32J 0.9800 .
C324 H32K 0.9800 .
C324 H32L 0.9800 .
C13C C14C 1.377(11) .
C13C C18C 1.393(11) .
C14C C15C 1.405(11) .
C14C H14C 0.9500 .
C15C O04C 1.350(11) .
C15C C16C 1.366(11) .
O04C C19C 1.461(12) .
C19C C20C 1.497(13) .
C19C H19E 0.9900 .
C19C H19F 0.9900 .
C20C C21C 1.587(13) .
C20C H20I 0.9900 .
C20C H20J 0.9900 .
C21C H21M 0.9800 .
C21C H21N 0.9800 .
C21C H21O 0.9800 .
C16C C17C 1.381(11) .
C16C H16C 0.9500 .
C18C C17C 1.400(11) .
C18C H18C 0.9500 .
C17C O05C 1.347(11) .
O05C C22C 1.414(12) .
C22C C23C 1.539(13) .
C22C H22Q 0.9900 .
C22C H22R 0.9900 .
C23C C24C 1.650(14) .
C23C H23E 0.9900 .
C23C H23F 0.9900 .
C24C H24G 0.9800 .
C24C H24H 0.9800 .
C24C H24I 0.9800 .
Zn3 N401 1.970(3) .
Zn3 N501 1.974(3) .
Zn3 N601 1.974(3) .
Zn3 N3 2.159(3) .
N3 C401 1.471(5) .
N3 C601 1.472(5) .
N3 C501 1.474(5) .
C401 C402 1.524(5) .
C401 H40C 0.9900 .
C401 H40D 0.9900 .
C402 N401 1.479(4) .
C402 H40A 0.9900 .
C402 H40B 0.9900 .
N401 C403 1.328(4) .
O401 C403 1.249(4) .
O401 K1 2.645(3) 3_455
C403 C404 1.522(5) .
C501 C502 1.547(6) .
C501 H50C 0.9900 .
C501 H50D 0.9900 .
C502 N501 1.465(5) .
C502 H50A 0.9900 .
C502 H50B 0.9900 .
N501 C503 1.325(5) .
O501 C503 1.267(5) .
C503 C504 1.501(6) .
C601 C602 1.539(5) .
C601 H60C 0.9900 .
C601 H60D 0.9900 .
C602 N601 1.468(5) .
C602 H60A 0.9900 .
C602 H60B 0.9900 .
N601 C603 1.336(5) .
O601 C603 1.252(4) .
O601 K2 2.658(3) 3_455
C603 C604 1.505(5) .
Zn4 N402 1.970(3) .
Zn4 N602 1.976(3) .
Zn4 N502 1.982(4) .
Zn4 N4 2.163(3) .
N4 C411 1.480(5) .
N4 C511 1.482(6) .
N4 C611 1.485(6) .
C412 N402 1.480(5) .
C412 C411 1.506(5) .
C412 H41C 0.9900 .
C412 H41D 0.9900 .
C411 H41E 0.9900 .
C411 H41F 0.9900 .
N402 C410 1.343(4) .
O402 C410 1.244(4) .
O402 K3 2.600(3) .
C410 C406 1.513(5) .
C511 C512 1.529(7) .
C511 H51A 0.9900 .
C511 H51B 0.9900 .
C512 N502 1.472(5) .
C512 H51C 0.9900 .
C512 H51D 0.9900 .
N502 C510 1.310(6) .
O502 C510 1.246(5) .
O502 K4 2.658(3) .
C510 C506 1.532(5) .
C611 C612 1.543(6) .
C611 H61A 0.9900 .
C611 H61B 0.9900 .
C612 N602 1.477(5) .
C612 H61C 0.9900 .
C612 H61D 0.9900 .
N602 C610 1.344(5) .
O602 C610 1.256(5) .
C610 C606 1.506(5) .
C404 C409 1.392(5) .
C404 C405 1.393(5) .
C405 C406 1.389(5) .
C405 H405 0.9500 .
C406 C407 1.397(5) .
C407 C408 1.395(5) .
C407 H407 0.9500 .
C409 C408 1.375(5) .
C409 H409 0.9500 .
C408 O403 1.410(4) .
O403 C413 1.378(4) .
C413 C414 1.393(5) .
C413 C418 1.400(5) .
C414 C415 1.392(5) .
C414 H414 0.9500 .
C415 O404 1.357(4) .
C415 C416 1.386(5) .
O404 C419 1.435(5) .
C419 C420 1.510(6) .
C419 H41A 0.9900 .
C419 H41B 0.9900 .
C420 C421 1.533(7) .
C420 H42A 0.9900 .
C420 H42B 0.9900 .
C421 H42C 0.9800 .
C421 H42D 0.9800 .
C421 H42E 0.9800 .
C416 C417 1.389(5) .
C416 H416 0.9500 .
C418 C417 1.407(5) .
C418 H418 0.9500 .
C417 O405 1.361(5) .
O405 C22D 1.402(11) .
O405 C422 1.426(8) .
C422 C423 1.527(10) .
C422 H42F 0.9900 .
C422 H42G 0.9900 .
C423 C424 1.575(10) .
C423 H42H 0.9900 .
C423 H42I 0.9900 .
C424 H42J 0.9800 .
C424 H42K 0.9800 .
C424 H42L 0.9800 .
C22D C23D 1.517(13) .
C22D H22S 0.9900 .
C22D H22T 0.9900 .
C23D C24D 1.571(11) .
C23D H23G 0.9900 .
C23D H23H 0.9900 .
C24D H24J 0.9800 .
C24D H24K 0.9800 .
C24D H24L 0.9800 .
C504 C509 1.373(6) .
C504 C505 1.416(5) .
C505 C506 1.395(6) .
C505 H505 0.9500 .
C506 C507 1.387(6) .
C507 C508 1.377(5) .
C507 H507 0.9500 .
C509 C508 1.397(6) .
C509 H509 0.9500 .
C508 O503 1.386(5) .
O503 C513 1.406(7) .
O503 C13E 1.406(10) .
C513 C514 1.363(9) .
C513 C518 1.397(9) .
C514 C515 1.399(8) .
C514 H514 0.9500 .
C515 O504 1.346(7) .
C515 C516 1.381(9) .
O504 C519 1.430(9) .
C519 C520 1.523(9) .
C519 H51E 0.9900 .
C519 H51F 0.9900 .
C520 C521 1.520(11) .
C520 H52A 0.9900 .
C520 H52B 0.9900 .
C521 H52C 0.9800 .
C521 H52D 0.9800 .
C521 H52E 0.9800 .
C516 C517 1.383(8) .
C516 H516 0.9500 .
C518 C517 1.397(8) .
C518 H518 0.9500 .
C517 O505 1.371(8) .
O505 C522 1.401(9) .
C522 C523 1.516(10) .
C522 H52F 0.9900 .
C522 H52G 0.9900 .
C523 C524 1.586(10) .
C523 H52H 0.9900 .
C523 H52I 0.9900 .
C524 H52J 0.9800 .
C524 H52K 0.9800 .
C524 H52L 0.9800 .
C13E C14E 1.358(12) .
C13E C18E 1.384(12) .
C14E C15E 1.397(12) .
C14E H14E 0.9500 .
C15E O04E 1.362(11) .
C15E C16E 1.382(12) .
O04E C19E 1.416(12) .
C19E C20E 1.522(13) .
C19E H19G 0.9900 .
C19E H19H 0.9900 .
C20E C21E 1.622(14) .
C20E H20K 0.9900 .
C20E H20L 0.9900 .
C21E H21P 0.9800 .
C21E H21Q 0.9800 .
C21E H21R 0.9800 .
C16E C17E 1.385(12) .
C16E H16E 0.9500 .
C18E C17E 1.398(12) .
C18E H18E 0.9500 .
C17E O05E 1.362(12) .
O05E C22E 1.415(12) .
C22E C23E 1.521(13) .
C22E H22U 0.9900 .
C22E H22V 0.9900 .
C23E C24E 1.603(14) .
C23E H23I 0.9900 .
C23E H23J 0.9900 .
C24E H24M 0.9800 .
C24E H24N 0.9800 .
C24E H24O 0.9800 .
C604 C609 1.385(5) .
C604 C605 1.406(5) .
C605 C606 1.395(5) .
C605 H605 0.9500 .
C606 C607 1.399(5) .
C607 C608 1.387(5) .
C607 H607 0.9500 .
C609 C608 1.398(5) .
C609 H609 0.9500 .
C608 O603 1.396(4) .
O603 C613 1.364(4) .
C613 C614 1.383(5) .
C613 C618 1.407(5) .
C614 C615 1.412(5) .
C614 H614 0.9500 .
C615 O604 1.367(5) .
C615 C616 1.389(6) .
O604 C619 1.447(7) .
O604 C19F 1.451(14) .
C619 C620 1.508(7) .
C619 H19I 0.9900 .
C619 H19J 0.9900 .
C620 C621 1.549(9) .
C620 H20M 0.9900 .
C620 H20N 0.9900 .
C621 H21S 0.9800 .
C621 H21T 0.9800 .
C621 H21U 0.9800 .
C19F C20F 1.519(14) .
C19F H61E 0.9900 .
C19F H61F 0.9900 .
C20F C21F 1.575(15) .
C20F H62A 0.9900 .
C20F H62B 0.9900 .
C21F H62C 0.9800 .
C21F H62D 0.9800 .
C21F H62E 0.9800 .
C616 C617 1.396(5) .
C616 H616 0.9500 .
C618 C617 1.384(5) .
C618 H618 0.9500 .
C617 O605 1.356(4) .
O605 C22F 1.431(9) .
O605 C622 1.464(11) .
C622 C623 1.538(12) .
C622 H22W 0.9900 .
C622 H22$ 0.9900 .
C623 C624 1.565(12) .
C623 H23K 0.9900 .
C623 H23L 0.9900 .
C624 H24P 0.9800 .
C624 H24Q 0.9800 .
C624 H24R 0.9800 .
C22F C23F 1.532(10) .
C22F H62F 0.9900 .
C22F H62G 0.9900 .
C23F C24F 1.573(13) .
C23F H62H 0.9900 .
C23F H62I 0.9900 .
C24F H62J 0.9800 .
C24F H62K 0.9800 .
C24F H62L 0.9800 .
K1 O401 2.645(3) 3_545
K1 O1Z 2.719(3) 4
K1 O1S 2.748(3) .
K1 O1Y 2.761(3) 4
K1 O1W 2.813(3) 4
K1 C1W 3.317(4) 4
K1 C1Y 3.462(4) 4
K1 K2 3.7625(10) 4
K2 O1Z 2.655(3) .
K2 O601 2.658(3) 3_545
K2 O1Y 2.760(3) .
K2 O1X 2.798(3) .
K2 O1W 2.870(3) .
K2 C1W 3.316(4) .
K2 C1Y 3.401(4) .
K2 C1X 3.453(4) .
K2 K1 3.7625(9) 4_454
K3 O1N 2.290(15) .
K3 O1Q 2.696(7) .
K3 O1T 2.762(4) .
K3 O1U 2.769(4) .
K3 O1P 2.774(15) .
K3 O1V 2.976(5) 2_565
K3 O1M 3.050(18) .
K3 C1V 3.234(6) 2_565
K3 C1Q 3.293(5) .
K3 C1N 3.420(17) .
K4 O1P 2.543(19) 2_564
K4 O1O 2.580(11) .
K4 O1U 2.582(4) 2_564
K4 O1V 2.675(5) .
K4 O1Q 2.812(7) 2_564
K4 O1M 2.819(18) 2_564
K4 O1N 3.142(17) 2_564
K4 C1P 3.147(10) 2_564
K4 C1O 3.251(14) .
K4 K3 3.5323(12) 2_564
O1Z C1Z 1.210(4) .
O1Z K1 2.719(3) 4_454
N1Z C1Z 1.318(5) .
N1Z C2Z 1.439(5) .
N1Z C3Z 1.454(6) .
C1Z H1Z 0.9500 .
C2Z H2Z1 0.9800 .
C2Z H2Z2 0.9800 .
C2Z H2Z3 0.9800 .
C2Z H2Z4 0.9800 .
C2Z H2Z5 0.9800 .
C2Z H2Z6 0.9800 .
C3Z H3Z1 0.9800 .
C3Z H3Z2 0.9800 .
C3Z H3Z3 0.9800 .
C3Z H3Z4 0.9800 .
C3Z H3Z5 0.9800 .
C3Z H3Z6 0.9800 .
O1Y C1Y 1.216(5) .
O1Y K1 2.761(3) 4_454
N1Y C1Y 1.335(5) .
N1Y C3Y 1.447(6) .
N1Y C2Y 1.466(6) .
C1Y K1 3.461(4) 4_454
C1Y H1Y 0.9500 .
C2Y H2Y1 0.9800 .
C2Y H2Y2 0.9800 .
C2Y H2Y3 0.9800 .
C2Y H2Y4 0.9800 .
C2Y H2Y5 0.9800 .
C2Y H2Y6 0.9800 .
C3Y H3Y1 0.9800 .
C3Y H3Y2 0.9800 .
C3Y H3Y3 0.9800 .
C3Y H3Y4 0.9800 .
C3Y H3Y5 0.9800 .
C3Y H3Y6 0.9800 .
O1X C1X 1.241(5) .
N1X C1X 1.332(5) .
N1X C2X 1.428(6) .
N1X C3X 1.449(6) .
C1X H1X 0.9500 .
C2X H2X1 0.9800 .
C2X H2X2 0.9800 .
C2X H2X3 0.9800 .
C2X H2X4 0.9800 .
C2X H2X5 0.9800 .
C2X H2X6 0.9800 .
C3X H3X1 0.9800 .
C3X H3X2 0.9800 .
C3X H3X3 0.9800 .
C3X H3X4 0.9800 .
C3X H3X5 0.9800 .
C3X H3X6 0.9800 .
O1W C1W 1.242(5) .
O1W K1 2.813(3) 4_454
N1W C1W 1.320(5) .
N1W C2W 1.446(6) .
N1W C3W 1.456(6) .
C1W K1 3.317(4) 4_454
C1W H1W 0.9500 .
C2W H2W1 0.9800 .
C2W H2W2 0.9800 .
C2W H2W3 0.9800 .
C2W H2W4 0.9800 .
C2W H2W5 0.9800 .
C2W H2W6 0.9800 .
C3W H3W1 0.9800 .
C3W H3W2 0.9800 .
C3W H3W3 0.9800 .
C3W H3W4 0.9800 .
C3W H3W5 0.9800 .
C3W H3W6 0.9800 .
O1V C1V 1.247(7) .
O1V K3 2.976(5) 2_564
N1V C1V 1.319(8) .
N1V C3V 1.443(7) .
N1V C2V 1.451(9) .
C1V K3 3.234(5) 2_564
C1V H1V 0.9500 .
C2V H2V1 0.9800 .
C2V H2V2 0.9800 .
C2V H2V3 0.9800 .
C2V H2V4 0.9800 .
C2V H2V5 0.9800 .
C2V H2V6 0.9800 .
C3V H3V1 0.9800 .
C3V H3V2 0.9800 .
C3V H3V3 0.9800 .
C3V H3V4 0.9800 .
C3V H3V5 0.9800 .
C3V H3V6 0.9800 .
O1O C1O 1.229(13) .
N1O C1O 1.348(12) .
N1O C3O 1.449(12) .
N1O C2O 1.457(13) .
C1O K3 3.436(17) 2_564
C1O H1O 0.9500 .
C2O H2O1 0.9800 .
C2O H2O2 0.9800 .
C2O H2O3 0.9800 .
C2O H2O4 0.9800 .
C2O H2O5 0.9800 .
C2O H2O6 0.9800 .
C3O H3O1 0.9800 .
C3O H3O2 0.9800 .
C3O H3O3 0.9800 .
C3O H3O4 0.9800 .
C3O H3O5 0.9800 .
C3O H3O6 0.9800 .
O1U C1U 1.239(6) .
O1U K4 2.582(4) 2_565
N1U C1U 1.338(7) .
N1U C2U 1.445(7) .
N1U C3U 1.463(7) .
C1U H1U 0.9500 .
C2U H2U1 0.9800 .
C2U H2U2 0.9800 .
C2U H2U3 0.9800 .
C2U H2U4 0.9800 .
C2U H2U5 0.9800 .
C2U H2U6 0.9800 .
C3U H3U1 0.9800 .
C3U H3U2 0.9800 .
C3U H3U3 0.9800 .
C3U H3U4 0.9800 .
C3U H3U5 0.9800 .
C3U H3U6 0.9800 .
O1N C1N 1.232(13) .
O1N K4 3.142(17) 2_565
N1N C1N 1.339(13) .
N1N C3N 1.449(13) .
N1N C2N 1.457(13) .
C1N H1N 0.9500 .
C2N H2N1 0.9800 .
C2N H2N2 0.9800 .
C2N H2N3 0.9800 .
C2N H2N4 0.9800 .
C2N H2N5 0.9800 .
C2N H2N6 0.9800 .
C3N H3N1 0.9800 .
C3N H3N2 0.9800 .
C3N H3N3 0.9800 .
C3N H3N4 0.9800 .
C3N H3N5 0.9800 .
C3N H3N6 0.9800 .
O1T C1T 1.226(6) .
N1T C1T 1.343(7) .
N1T C3T 1.447(7) .
N1T C2T 1.452(7) .
C1T H1T 0.9500 .
C2T H2T1 0.9800 .
C2T H2T2 0.9800 .
C2T H2T3 0.9800 .
C2T H2T4 0.9800 .
C2T H2T5 0.9800 .
C2T H2T6 0.9800 .
C3T H3T1 0.9800 .
C3T H3T2 0.9800 .
C3T H3T3 0.9800 .
C3T H3T4 0.9800 .
C3T H3T5 0.9800 .
C3T H3T6 0.9800 .
O1M C1M 1.254(14) .
O1M K4 2.819(18) 2_565
N1M C1M 1.328(13) .
N1M C2M 1.452(13) .
N1M C3M 1.457(13) .
C1M H1M 0.9500 .
C2M H2M1 0.9800 .
C2M H2M2 0.9800 .
C2M H2M3 0.9800 .
C2M H2M4 0.9800 .
C2M H2M5 0.9800 .
C2M H2M6 0.9800 .
C3M H3M1 0.9800 .
C3M H3M2 0.9800 .
C3M H3M3 0.9800 .
C3M H3M4 0.9800 .
C3M H3M5 0.9800 .
C3M H3M6 0.9800 .
O1S C1S 1.226(5) .
N1S C1S 1.332(5) .
N1S C3S 1.446(6) .
N1S C2S 1.459(6) .
C1S H1S 0.9500 .
C2S H2S1 0.9800 .
C2S H2S2 0.9800 .
C2S H2S3 0.9800 .
C2S H2S4 0.9800 .
C2S H2S5 0.9800 .
C2S H2S6 0.9800 .
C3S H3S1 0.9800 .
C3S H3S2 0.9800 .
C3S H3S3 0.9800 .
C3S H3S4 0.9800 .
C3S H3S5 0.9800 .
C3S H3S6 0.9800 .
O1Q C1Q 1.226(8) .
O1Q K4 2.812(7) 2_565
N1Q C1Q 1.325(8) .
N1Q C2Q 1.461(8) .
N1Q C3Q 1.464(8) .
C1Q H1Q 0.9500 .
C2Q H2Q1 0.9800 .
C2Q H2Q2 0.9800 .
C2Q H2Q3 0.9800 .
C2Q H2Q4 0.9800 .
C2Q H2Q5 0.9800 .
C2Q H2Q6 0.9800 .
C3Q H3Q1 0.9800 .
C3Q H3Q2 0.9800 .
C3Q H3Q3 0.9800 .
C3Q H3Q4 0.9800 .
C3Q H3Q5 0.9800 .
C3Q H3Q6 0.9800 .
O1P C1P 1.215(12) .
O1P K4 2.543(19) 2_565
N1P C1P 1.326(11) .
N1P C2P 1.455(12) .
N1P C3P 1.455(12) .
C1P K4 3.147(10) 2_565
C1P H1P 0.9500 .
C2P H2P1 0.9800 .
C2P H2P2 0.9800 .
C2P H2P3 0.9800 .
C2P H2P4 0.9800 .
C2P H2P5 0.9800 .
C2P H2P6 0.9800 .
C3P H3P1 0.9800 .
C3P H3P2 0.9800 .
C3P H3P3 0.9800 .
C3P H3P4 0.9800 .
C3P H3P5 0.9800 .
C3P H3P6 0.9800 .

loop_
_platon_squeeze_void_nr
_platon_squeeze_void_average_x
_platon_squeeze_void_average_y
_platon_squeeze_void_average_z
_platon_squeeze_void_volume
_platon_squeeze_void_count_electrons
_platon_squeeze_void_content
1 0.373 0.228 0.033 281 84 ' '
2 0.873 0.728 0.033 281 84 ' '
3 0.437 -0.008 0.195 112 32 ' '
4 0.937 0.492 0.195 112 32 ' '
5 0.873 0.272 0.533 281 84 ' '
6 0.373 0.772 0.533 281 84 ' '
7 0.937 0.508 0.695 112 32 ' '
8 0.437 1.008 0.695 112 32 ' '
